data_4324775
loop_
_publ_author_name
'Kuppuswamy Arumugam'
'Mohammed C. Shaw'
'Joel T. Mague'
'Eckhard Bill'
'Stephen Sproules'
'James P. Donahue'

_publ_contact_author_address
; Department of Chemistry
  Tulane University
  6400 Freret Street
  New Orleans, Louisiana 70118-5698
  U.S.A.
;
_publ_contact_author_email donahue@tulane.edu
_publ_contact_author_fax 504-865-5596
_publ_contact_author_name 'Dr. James P. Donahue'
_publ_contact_author_phone 504-862-3562
_publ_section_title
;
 Long-Range Spin Coupling: A Tetraphosphine-Bridged Palladium Dimer
;
_journal_name_full 'Inorganic Chemistry'
_journal_page_first 2995
_journal_page_last 3002
_journal_paper_doi 10.1021/ic102493g
_journal_volume 50
_journal_year 2011
_chemical_formula_sum 'C86 H70 O4 P4 Pd2 S4'
_chemical_formula_weight 1632.34
_chemical_name_systematic
; 
 (\m-1,2,4,5-tetrakis(diphenylphosphino)benzene)bis[(1,2- 
bis(4-methoxyphenyl)ethene-1,2-dithiolato)palladium(II)] 
;
_space_group_IT_number 2
_symmetry_cell_setting triclinic
_symmetry_space_group_name_Hall '-P 1'
_symmetry_space_group_name_H-M 'P -1'
_atom_sites_solution_hydrogens geom
_atom_sites_solution_primary Patterson
_atom_sites_solution_secondary difmap
_audit_creation_method SHELXL-97
_cell_angle_alpha 80.994(4)
_cell_angle_beta 76.492(2)
_cell_angle_gamma 76.029(3)
_cell_formula_units_Z 8
_cell_length_a 20.988(4)
_cell_length_b 28.799(5)
_cell_length_c 31.661(7)
_cell_measurement_reflns_used 9965
_cell_measurement_temperature 100(2)
_cell_measurement_theta_max 26.72
_cell_measurement_theta_min 2.17
_cell_volume 17955(6)
_computing_cell_refinement 'Bruker SAINT (Bruker-AXS 2008)'
_computing_data_collection 'Bruker APEX2 (Bruker-AXS, 2009)'
_computing_data_reduction 'Bruker SAINT (Bruker-AXS 2008)'
_computing_molecular_graphics 'Bruker SHELXTL(Bruker-AXS 2008a)'
_computing_publication_material 'Bruker SHELXTL(Bruker-AXS 2008a)'
_computing_structure_refinement 'SHELXL-97 (Sheldrick, 2008)'
_computing_structure_solution 'SHELXS-97 (Sheldrick, 2008)'
_diffrn_ambient_temperature 100(2)
_diffrn_measured_fraction_theta_full 0.987
_diffrn_measured_fraction_theta_max 0.987
_diffrn_measurement_device_type 'Bruker APEX-I CCD'
_diffrn_measurement_method '\f and \w scans'
_diffrn_radiation_monochromator graphite
_diffrn_radiation_source 'fine-focus sealed tube'
_diffrn_radiation_type MoK\a
_diffrn_radiation_wavelength 0.71073
_diffrn_reflns_av_R_equivalents 0.0589
_diffrn_reflns_av_sigmaI/netI 0.1440
_diffrn_reflns_limit_h_max 25
_diffrn_reflns_limit_h_min -25
_diffrn_reflns_limit_k_max 35
_diffrn_reflns_limit_k_min -34
_diffrn_reflns_limit_l_max 39
_diffrn_reflns_limit_l_min 0
_diffrn_reflns_number 147328
_diffrn_reflns_theta_full 26.00
_diffrn_reflns_theta_max 26.00
_diffrn_reflns_theta_min 1.02
_exptl_absorpt_coefficient_mu 0.608
_exptl_absorpt_correction_T_max 0.9535
_exptl_absorpt_correction_T_min 0.9125
_exptl_absorpt_correction_type multi-scan
_exptl_absorpt_process_details 'TWINABS (Sheldrick, 2008b)'
_exptl_crystal_colour orange
_exptl_crystal_density_diffrn 1.208
_exptl_crystal_description Block
_exptl_crystal_F_000 6672
_exptl_crystal_size_max 0.12
_exptl_crystal_size_mid 0.12
_exptl_crystal_size_min 0.08
_platon_squeeze_details
;
;
_refine_diff_density_max 1.498
_refine_diff_density_min -1.279
_refine_diff_density_rms 0.152
_refine_ls_extinction_method none
_refine_ls_goodness_of_fit_ref 1.180
_refine_ls_hydrogen_treatment constr
_refine_ls_matrix_type full
_refine_ls_number_parameters 2841
_refine_ls_number_reflns 69710
_refine_ls_number_restraints 58
_refine_ls_restrained_S_all 1.180
_refine_ls_R_factor_all 0.1434
_refine_ls_R_factor_gt 0.0780
_refine_ls_shift/su_max 0.002
_refine_ls_shift/su_mean 0.000
_refine_ls_structure_factor_coef Fsqd
_refine_ls_weighting_details 'calc w=1/[\s^2^(Fo^2^)+(0.0383P)^2^+28.2417P] where P=(Fo^2^+2Fc^2^)/3'
_refine_ls_weighting_scheme calc
_refine_ls_wR_factor_gt 0.1627
_refine_ls_wR_factor_ref 0.1775
_reflns_number_gt 35644
_reflns_number_total 69710
_reflns_threshold_expression >2\s(I)
_cod_data_source_file ic102493g_si_002_2.cif
_cod_data_source_block jpd271_0m
_cod_database_code 4324775

loop_
_symmetry_equiv_pos_as_xyz
'x, y, z'
'-x, -y, -z'

loop_
_atom_site_label
_atom_site_type_symbol
_atom_site_fract_x
_atom_site_fract_y
_atom_site_fract_z
_atom_site_U_iso_or_equiv
_atom_site_adp_type
_atom_site_occupancy
_atom_site_symmetry_multiplicity
_atom_site_calc_flag
_atom_site_refinement_flags
_atom_site_disorder_assembly
_atom_site_disorder_group
Pd1 Pd 0.58031(3) 0.25226(2) 0.651317(19) 0.02406(14) Uani 1 1 d . . .
Pd2 Pd 0.22847(3) 0.27840(2) 0.534988(19) 0.02532(15) Uani 1 1 d . . .
S1 S 0.60051(9) 0.22154(7) 0.71910(6) 0.0251(5) Uani 1 1 d . . .
S2 S 0.69359(9) 0.23872(7) 0.62475(6) 0.0270(5) Uani 1 1 d . . .
S3 S 0.11512(9) 0.29226(8) 0.56094(6) 0.0277(5) Uani 1 1 d . . .
S4 S 0.20929(10) 0.28233(8) 0.46608(6) 0.0328(5) Uani 1 1 d . . .
P1 P 0.46805(9) 0.27041(7) 0.67683(6) 0.0225(5) Uani 1 1 d . . .
P2 P 0.55478(10) 0.28454(8) 0.58540(6) 0.0263(5) Uani 1 1 d . . .
P3 P 0.24845(10) 0.26742(8) 0.60385(6) 0.0263(5) Uani 1 1 d . . .
P4 P 0.34145(10) 0.26817(8) 0.51070(6) 0.0275(5) Uani 1 1 d . . .
O1 O 0.7815(3) 0.1365(3) 0.8685(2) 0.083(3) Uani 1 1 d . . .
O2 O 1.0068(3) 0.2096(3) 0.6445(2) 0.066(2) Uani 1 1 d . . .
O3 O -0.2031(6) 0.3516(6) 0.5507(5) 0.061(3) Uani 0.505(11) 1 d PDU A 1
C31 C -0.2392(12) 0.3881(8) 0.5215(7) 0.087(6) Uani 0.505(11) 1 d PDU A 1
H31A H -0.2876 0.3918 0.5324 0.131 Uiso 0.505(11) 1 calc PR A 1
H31B H -0.2273 0.3779 0.4920 0.131 Uiso 0.505(11) 1 calc PR A 1
H31C H -0.2266 0.4190 0.5205 0.131 Uiso 0.505(11) 1 calc PR A 1
O3A O -0.1961(6) 0.3739(5) 0.5395(6) 0.061(3) Uani 0.495(11) 1 d PDU A 2
C31A C -0.2384(13) 0.3388(8) 0.5530(8) 0.087(6) Uani 0.495(11) 1 d PDU A 2
H31D H -0.2856 0.3554 0.5563 0.131 Uiso 0.495(11) 1 calc PR A 2
H31E H -0.2304 0.3211 0.5811 0.131 Uiso 0.495(11) 1 calc PR A 2
H31F H -0.2276 0.3162 0.5309 0.131 Uiso 0.495(11) 1 calc PR A 2
O4 O 0.0324(9) 0.2929(8) 0.3179(5) 0.059(4) Uani 0.392(10) 1 d PD B 1
C38 C -0.0194(12) 0.2688(11) 0.3176(9) 0.062(5) Uani 0.392(10) 1 d PD B 1
H38A H -0.0297 0.2743 0.2884 0.093 Uiso 0.392(10) 1 calc PR B 1
H38B H -0.0597 0.2815 0.3388 0.093 Uiso 0.392(10) 1 calc PR B 1
H38C H -0.0045 0.2342 0.3255 0.093 Uiso 0.392(10) 1 calc PR B 1
O4A O 0.0057(6) 0.2717(5) 0.3336(3) 0.059(4) Uani 0.608(10) 1 d PD B 2
C38A C 0.0004(8) 0.3093(6) 0.2997(5) 0.062(5) Uani 0.608(10) 1 d PD B 2
H38D H -0.0248 0.3023 0.2798 0.093 Uiso 0.608(10) 1 calc PR B 2
H38E H 0.0454 0.3123 0.2835 0.093 Uiso 0.608(10) 1 calc PR B 2
H38F H -0.0231 0.3395 0.3120 0.093 Uiso 0.608(10) 1 calc PR B 2
C5 C 0.4282(4) 0.2735(3) 0.6309(2) 0.0240(18) Uani 1 1 d . . .
C6 C 0.4705(4) 0.2769(3) 0.5882(2) 0.0250(18) Uani 1 1 d . . .
C9 C 0.3367(4) 0.2694(3) 0.5991(2) 0.0235(17) Uani 1 1 d . . .
C8 C 0.3778(3) 0.2706(3) 0.5576(2) 0.0242(18) Uani 1 1 d . . .
C10 C 0.3626(4) 0.2710(3) 0.6355(2) 0.0271(18) Uani 1 1 d . . .
H10 H 0.3345 0.2703 0.6637 0.032 Uiso 1 1 calc R . .
C7 C 0.4440(4) 0.2753(3) 0.5522(2) 0.0252(18) Uani 1 1 d . . .
H7 H 0.4712 0.2775 0.5237 0.030 Uiso 1 1 calc R . .
C1 C 0.6883(3) 0.2124(3) 0.7121(2) 0.0205(17) Uani 1 1 d . . .
C2 C 0.7278(4) 0.2209(3) 0.6730(2) 0.0246(18) Uani 1 1 d . . .
C3 C 0.0816(4) 0.2965(3) 0.5139(3) 0.0267(19) Uani 1 1 d . . .
C4 C 0.1211(4) 0.2904(3) 0.4741(3) 0.0283(19) Uani 1 1 d . . .
C11 C 0.7142(2) 0.19273(19) 0.75324(13) 0.031(2) Uani 1 1 d G . .
C12 C 0.6892(2) 0.21566(16) 0.79106(17) 0.030(2) Uani 1 1 d G . .
H12 H 0.6560 0.2447 0.7910 0.035 Uiso 1 1 calc R . .
C13 C 0.7128(3) 0.1962(2) 0.82896(14) 0.036(2) Uani 1 1 d G . .
H13 H 0.6957 0.2118 0.8548 0.043 Uiso 1 1 calc R . .
C14 C 0.7614(3) 0.1537(2) 0.82903(15) 0.046(3) Uani 1 1 d G . .
C15 C 0.7865(3) 0.13081(18) 0.79121(19) 0.056(3) Uani 1 1 d G . .
H15 H 0.8197 0.1018 0.7913 0.067 Uiso 1 1 calc R . .
C16 C 0.7629(3) 0.15030(19) 0.75332(15) 0.042(2) Uani 1 1 d G . .
H16 H 0.7800 0.1346 0.7275 0.051 Uiso 1 1 calc R . .
C17 C 0.8317(11) 0.0918(8) 0.8693(7) 0.208(10) Uani 1 1 d U . .
H17A H 0.8411 0.0830 0.8987 0.312 Uiso 1 1 calc R . .
H17B H 0.8729 0.0961 0.8484 0.312 Uiso 1 1 calc R . .
H17C H 0.8148 0.0662 0.8612 0.312 Uiso 1 1 calc R . .
C18 C 0.80017(17) 0.21961(19) 0.66553(17) 0.0249(18) Uani 1 1 d G . .
C19 C 0.8447(2) 0.1934(2) 0.63343(17) 0.043(2) Uani 1 1 d G . .
H19 H 0.8284 0.1770 0.6158 0.052 Uiso 1 1 calc R . .
C20 C 0.9131(2) 0.1912(2) 0.62714(17) 0.050(3) Uani 1 1 d G . .
H20 H 0.9436 0.1733 0.6052 0.061 Uiso 1 1 calc R . .
C21 C 0.93700(17) 0.2153(2) 0.65295(19) 0.047(3) Uani 1 1 d G . .
C22 C 0.8924(2) 0.2415(2) 0.68505(17) 0.038(2) Uani 1 1 d G . .
H22 H 0.9087 0.2579 0.7027 0.045 Uiso 1 1 calc R . .
C23 C 0.8240(2) 0.24364(18) 0.69134(15) 0.033(2) Uani 1 1 d G . .
H23 H 0.7936 0.2615 0.7133 0.039 Uiso 1 1 calc R . .
C24 C 1.0326(5) 0.2310(5) 0.6713(3) 0.079(4) Uani 1 1 d . . .
H24A H 1.0817 0.2241 0.6628 0.118 Uiso 1 1 calc R . .
H24B H 1.0191 0.2181 0.7018 0.118 Uiso 1 1 calc R . .
H24C H 1.0153 0.2659 0.6681 0.118 Uiso 1 1 calc R . .
C25 C 0.00606(7) 0.31197(8) 0.52163(7) 0.0292(19) Uani 1 1 d G A .
C26 C -0.03501(7) 0.28941(9) 0.55543(7) 0.041(2) Uani 1 1 d G . .
H26 H -0.0158 0.2627 0.5735 0.050 Uiso 1 1 calc R . .
C27 C -0.10419(7) 0.30593(10) 0.56277(8) 0.046(3) Uani 1 1 d G A .
H27 H -0.1323 0.2905 0.5859 0.056 Uiso 1 1 calc R . .
C28 C -0.13231(7) 0.34500(10) 0.53630(8) 0.061(3) Uani 1 1 d GD . .
C29 C -0.09124(8) 0.36756(10) 0.50249(8) 0.081(4) Uani 1 1 d GU A .
H29 H -0.1105 0.3943 0.4844 0.097 Uiso 1 1 calc R . .
C30 C -0.02206(7) 0.35104(9) 0.49516(7) 0.067(3) Uani 1 1 d G . .
H30 H 0.0060 0.3665 0.4721 0.080 Uiso 1 1 calc R A .
C32 C 0.09646(8) 0.28677(8) 0.43393(6) 0.032(2) Uani 1 1 d G B .
C33 C 0.05624(9) 0.25407(9) 0.43662(7) 0.043(2) Uani 1 1 d G . .
H33 H 0.0473 0.2333 0.4627 0.052 Uiso 1 1 calc R . .
C34 C 0.02916(10) 0.25170(10) 0.40112(7) 0.059(3) Uani 1 1 d G B .
H34 H 0.0017 0.2294 0.4030 0.071 Uiso 1 1 calc R . .
C35 C 0.04233(11) 0.28204(10) 0.36292(7) 0.067(3) Uani 1 1 d GD . .
C36 C 0.08255(10) 0.31474(10) 0.36022(6) 0.068(3) Uani 1 1 d G B .
H36 H 0.0915 0.3355 0.3341 0.081 Uiso 1 1 calc R . .
C37 C 0.10962(9) 0.31711(9) 0.39572(6) 0.050(3) Uani 1 1 d G . .
H37 H 0.1371 0.3395 0.3939 0.061 Uiso 1 1 calc R B .
C39 C 0.42678(8) 0.22907(7) 0.71774(5) 0.0270(18) Uani 1 1 d G . .
C40 C 0.44330(9) 0.18054(6) 0.71153(5) 0.055(3) Uani 1 1 d G . .
H40 H 0.4778 0.1693 0.6878 0.066 Uiso 1 1 calc R . .
C41 C 0.40929(10) 0.14848(7) 0.74002(6) 0.063(3) Uani 1 1 d G . .
H41 H 0.4206 0.1153 0.7358 0.076 Uiso 1 1 calc R . .
C42 C 0.35877(11) 0.16494(8) 0.77472(5) 0.039(2) Uani 1 1 d G . .
H42 H 0.3355 0.1430 0.7942 0.047 Uiso 1 1 calc R . .
C43 C 0.34224(10) 0.21347(8) 0.78093(4) 0.049(3) Uani 1 1 d G . .
H43 H 0.3077 0.2247 0.8046 0.058 Uiso 1 1 calc R . .
C44 C 0.37624(9) 0.24553(7) 0.75245(4) 0.043(2) Uani 1 1 d G . .
H44 H 0.3650 0.2787 0.7567 0.052 Uiso 1 1 calc R . .
C45 C 0.43696(8) 0.32878(7) 0.69847(5) 0.0263(18) Uani 1 1 d G . .
C46 C 0.47475(9) 0.34048(8) 0.72433(5) 0.041(2) Uani 1 1 d G . .
H46 H 0.5180 0.3213 0.7260 0.049 Uiso 1 1 calc R . .
C47 C 0.44934(9) 0.38027(8) 0.74773(6) 0.069(3) Uani 1 1 d G . .
H47 H 0.4752 0.3883 0.7654 0.082 Uiso 1 1 calc R . .
C48 C 0.38610(9) 0.40836(8) 0.74525(6) 0.045(2) Uani 1 1 d G . .
H48 H 0.3687 0.4355 0.7612 0.054 Uiso 1 1 calc R . .
C49 C 0.34830(9) 0.39668(7) 0.71938(5) 0.035(2) Uani 1 1 d G . .
H49 H 0.3051 0.4159 0.7177 0.042 Uiso 1 1 calc R . .
C50 C 0.37373(8) 0.35688(6) 0.69599(5) 0.037(2) Uani 1 1 d G . .
H50 H 0.3479 0.3489 0.6783 0.045 Uiso 1 1 calc R . .
C51 C 0.60141(6) 0.26057(7) 0.53464(6) 0.0272(18) Uani 1 1 d G . .
C52 C 0.63435(6) 0.28850(8) 0.50067(6) 0.039(2) Uani 1 1 d G . .
H52 H 0.6336 0.3209 0.5038 0.047 Uiso 1 1 calc R . .
C53 C 0.66843(7) 0.26903(9) 0.46207(6) 0.055(3) Uani 1 1 d G . .
H53 H 0.6909 0.2881 0.4389 0.065 Uiso 1 1 calc R . .
C54 C 0.66956(6) 0.22160(9) 0.45744(6) 0.055(3) Uani 1 1 d G . .
H54 H 0.6928 0.2083 0.4311 0.066 Uiso 1 1 calc R . .
C55 C 0.63661(6) 0.19367(8) 0.49141(6) 0.049(3) Uani 1 1 d G . .
H55 H 0.6374 0.1613 0.4882 0.058 Uiso 1 1 calc R . .
C56 C 0.60255(6) 0.21315(7) 0.52999(6) 0.041(2) Uani 1 1 d G . .
H56 H 0.5800 0.1941 0.5532 0.049 Uiso 1 1 calc R . .
C57 C 0.54510(7) 0.34974(7) 0.57489(5) 0.0279(19) Uani 1 1 d G . .
C58 C 0.51232(8) 0.37674(6) 0.54280(5) 0.039(2) Uani 1 1 d G . .
H58 H 0.4955 0.3612 0.5247 0.047 Uiso 1 1 calc R . .
C59 C 0.50409(9) 0.42653(6) 0.53711(6) 0.052(3) Uani 1 1 d G . .
H59 H 0.4817 0.4450 0.5152 0.062 Uiso 1 1 calc R . .
C60 C 0.52864(10) 0.44931(7) 0.56353(7) 0.048(2) Uani 1 1 d G . .
H60 H 0.5230 0.4833 0.5596 0.057 Uiso 1 1 calc R . .
C61 C 0.56142(9) 0.42231(7) 0.59563(7) 0.047(2) Uani 1 1 d G . .
H61 H 0.5782 0.4379 0.6137 0.057 Uiso 1 1 calc R . .
C62 C 0.56966(8) 0.37253(7) 0.60131(6) 0.034(2) Uani 1 1 d G . .
H62 H 0.5921 0.3541 0.6232 0.041 Uiso 1 1 calc R . .
C63 C 0.23937(7) 0.20899(6) 0.63237(5) 0.036(2) Uani 1 1 d G . .
C64 C 0.21519(8) 0.18017(6) 0.61122(6) 0.046(2) Uani 1 1 d G . .
H64 H 0.2018 0.1922 0.5842 0.055 Uiso 1 1 calc R . .
C65 C 0.21056(9) 0.13370(6) 0.62957(6) 0.075(4) Uani 1 1 d G . .
H65 H 0.1940 0.1140 0.6151 0.090 Uiso 1 1 calc R . .
C66 C 0.23010(10) 0.11604(6) 0.66909(7) 0.074(4) Uani 1 1 d G . .
H66 H 0.2269 0.0843 0.6816 0.088 Uiso 1 1 calc R . .
C67 C 0.25429(10) 0.14487(6) 0.69025(6) 0.097(5) Uani 1 1 d G . .
H67 H 0.2677 0.1328 0.7173 0.117 Uiso 1 1 calc R . .
C68 C 0.25893(8) 0.19135(6) 0.67190(5) 0.074(4) Uani 1 1 d G . .
H68 H 0.2755 0.2111 0.6864 0.088 Uiso 1 1 calc R . .
C69 C 0.20568(6) 0.31368(6) 0.64157(4) 0.034(2) Uani 1 1 d G . .
C70 C 0.17522(7) 0.30332(7) 0.68489(5) 0.050(3) Uani 1 1 d G . .
H70 H 0.1718 0.2712 0.6960 0.060 Uiso 1 1 calc R . .
C71 C 0.14973(7) 0.33995(8) 0.71199(5) 0.059(3) Uani 1 1 d G . .
H71 H 0.1289 0.3329 0.7416 0.070 Uiso 1 1 calc R . .
C72 C 0.15469(7) 0.38695(7) 0.69578(5) 0.055(3) Uani 1 1 d G . .
H72 H 0.1373 0.4120 0.7143 0.066 Uiso 1 1 calc R . .
C73 C 0.18514(7) 0.39733(6) 0.65248(5) 0.076(4) Uani 1 1 d G . .
H73 H 0.1885 0.4295 0.6414 0.091 Uiso 1 1 calc R . .
C74 C 0.21064(6) 0.36068(6) 0.62538(5) 0.061(3) Uani 1 1 d G . .
H74 H 0.2315 0.3678 0.5958 0.073 Uiso 1 1 calc R . .
C75 C 0.38893(7) 0.21352(6) 0.48763(5) 0.043(2) Uani 1 1 d G . .
C76 C 0.37363(8) 0.20414(7) 0.44981(5) 0.078(4) Uani 1 1 d G . .
H76 H 0.3391 0.2258 0.4375 0.093 Uiso 1 1 calc R . .
C77 C 0.40877(9) 0.16306(7) 0.42999(6) 0.092(4) Uani 1 1 d G . .
H77 H 0.3983 0.1567 0.4041 0.110 Uiso 1 1 calc R . .
C78 C 0.45922(9) 0.13134(7) 0.44800(7) 0.091(4) Uani 1 1 d G . .
H78 H 0.4832 0.1033 0.4345 0.109 Uiso 1 1 calc R . .
C79 C 0.47452(8) 0.14071(6) 0.48581(6) 0.076(4) Uani 1 1 d G . .
H79 H 0.5090 0.1190 0.4981 0.091 Uiso 1 1 calc R . .
C80 C 0.43938(7) 0.18180(6) 0.50562(5) 0.060(3) Uani 1 1 d G . .
H80 H 0.4499 0.1882 0.5315 0.072 Uiso 1 1 calc R . .
C81 C 0.37237(7) 0.31612(6) 0.47101(4) 0.034(2) Uani 1 1 d G . .
C82 C 0.43397(8) 0.30757(7) 0.44215(4) 0.060(3) Uani 1 1 d G . .
H82 H 0.4595 0.2756 0.4400 0.072 Uiso 1 1 calc R . .
C83 C 0.45826(9) 0.34578(8) 0.41636(4) 0.059(3) Uani 1 1 d G . .
H83 H 0.5004 0.3399 0.3966 0.071 Uiso 1 1 calc R . .
C84 C 0.42094(9) 0.39253(7) 0.41943(5) 0.056(3) Uani 1 1 d G . .
H84 H 0.4375 0.4186 0.4018 0.067 Uiso 1 1 calc R . .
C85 C 0.35934(9) 0.40108(6) 0.44830(5) 0.083(4) Uani 1 1 d G . .
H85 H 0.3338 0.4330 0.4504 0.100 Uiso 1 1 calc R . .
C86 C 0.33504(8) 0.36288(6) 0.47408(4) 0.079(4) Uani 1 1 d G . .
H86 H 0.2929 0.3687 0.4938 0.095 Uiso 1 1 calc R . .
Pd3 Pd 1.08958(3) 0.22117(2) 0.154204(18) 0.02056(14) Uani 1 1 d . . .
Pd4 Pd 0.74158(3) 0.24692(2) 0.035553(18) 0.01874(13) Uani 1 1 d . . .
S5 S 1.10745(9) 0.20902(7) 0.22355(6) 0.0236(5) Uani 1 1 d . . .
S6 S 1.20227(9) 0.21560(7) 0.12884(6) 0.0250(5) Uani 1 1 d . . .
S7 S 0.62981(9) 0.27697(7) 0.05969(6) 0.0231(4) Uani 1 1 d . . .
S8 S 0.72482(9) 0.26087(7) -0.03463(6) 0.0205(4) Uani 1 1 d . . .
P5 P 0.97696(9) 0.23232(7) 0.17906(6) 0.0211(4) Uani 1 1 d . . .
P6 P 1.06931(9) 0.23140(7) 0.08546(6) 0.0211(4) Uani 1 1 d . . .
P7 P 0.75884(9) 0.22818(7) 0.10487(6) 0.0193(4) Uani 1 1 d . . .
P8 P 0.85286(9) 0.21460(7) 0.01549(6) 0.0211(4) Uani 1 1 d . . .
O5 O 1.2838(4) 0.1438(3) 0.3758(2) 0.077(2) Uani 1 1 d . . .
O6 O 1.5109(2) 0.2044(2) 0.15313(18) 0.0386(15) Uani 1 1 d . . .
O7 O 0.3154(2) 0.3534(2) 0.04536(18) 0.0468(17) Uani 1 1 d . . .
O8 O 0.5251(3) 0.2952(2) -0.17743(19) 0.0489(17) Uani 1 1 d . . .
C87 C 0.9407(3) 0.2296(2) 0.1323(2) 0.0196(16) Uani 1 1 d . . .
C88 C 0.9820(3) 0.2282(2) 0.0912(2) 0.0178(16) Uani 1 1 d . . .
C89 C 0.8471(3) 0.2251(2) 0.1013(2) 0.0182(16) Uani 1 1 d . . .
C90 C 0.8890(3) 0.2226(2) 0.0603(2) 0.0194(16) Uani 1 1 d . . .
C91 C 0.8729(3) 0.2278(3) 0.1376(2) 0.0206(17) Uani 1 1 d . . .
H91 H 0.8446 0.2284 0.1658 0.025 Uiso 1 1 calc R . .
C92 C 0.9562(3) 0.2236(3) 0.0555(2) 0.0228(17) Uani 1 1 d . . .
H92 H 0.9851 0.2212 0.0275 0.027 Uiso 1 1 calc R . .
C93 C 1.1949(3) 0.2041(3) 0.2164(2) 0.0222(18) Uani 1 1 d . . .
C94 C 1.2344(3) 0.2089(3) 0.1771(2) 0.0233(18) Uani 1 1 d . . .
C95 C 0.5959(4) 0.2850(3) 0.0118(2) 0.0242(18) Uani 1 1 d . . .
C96 C 0.6367(3) 0.2769(3) -0.0274(2) 0.0215(17) Uani 1 1 d . . .
C97 C 1.2202(3) 0.1910(2) 0.25874(13) 0.033(2) Uani 1 1 d G . .
C98 C 1.2750(3) 0.1532(2) 0.26174(16) 0.055(3) Uani 1 1 d G . .
H98 H 1.2987 0.1375 0.2367 0.066 Uiso 1 1 calc R . .
C99 C 1.2952(3) 0.1385(2) 0.3014(2) 0.079(4) Uani 1 1 d G . .
H99 H 1.3326 0.1126 0.3035 0.095 Uiso 1 1 calc R . .
C100 C 1.2605(3) 0.1615(2) 0.33811(15) 0.048(3) Uani 1 1 d G . .
C101 C 1.2056(3) 0.1993(2) 0.33512(14) 0.043(2) Uani 1 1 d G . .
H101 H 1.1819 0.2150 0.3602 0.052 Uiso 1 1 calc R . .
C102 C 1.1855(2) 0.21404(17) 0.29543(17) 0.0286(19) Uani 1 1 d G . .
H102 H 1.1480 0.2399 0.2934 0.034 Uiso 1 1 calc R . .
C103 C 1.2493(7) 0.1672(6) 0.4125(4) 0.118(5) Uani 1 1 d . . .
H10A H 1.2693 0.1521 0.4376 0.178 Uiso 1 1 calc R . .
H10B H 1.2021 0.1648 0.4186 0.178 Uiso 1 1 calc R . .
H10C H 1.2521 0.2012 0.4070 0.178 Uiso 1 1 calc R . .
C104 C 1.30698(16) 0.20980(19) 0.16902(17) 0.0255(18) Uani 1 1 d G . .
C105 C 1.3546(2) 0.17702(17) 0.14388(16) 0.033(2) Uani 1 1 d G . .
H105 H 1.3409 0.1550 0.1303 0.039 Uiso 1 1 calc R . .
C106 C 1.4224(2) 0.17646(18) 0.13862(17) 0.034(2) Uani 1 1 d G . .
H106 H 1.4550 0.1541 0.1214 0.041 Uiso 1 1 calc R . .
C107 C 1.44259(17) 0.2087(2) 0.15849(17) 0.032(2) Uani 1 1 d G . .
C108 C 1.3949(2) 0.24145(18) 0.18364(17) 0.037(2) Uani 1 1 d G . .
H108 H 1.4087 0.2635 0.1972 0.044 Uiso 1 1 calc R . .
C109 C 1.3271(2) 0.24201(18) 0.18890(16) 0.037(2) Uani 1 1 d G . .
H109 H 1.2946 0.2644 0.2061 0.045 Uiso 1 1 calc R . .
C110 C 1.5319(4) 0.2375(3) 0.1734(3) 0.047(3) Uani 1 1 d . . .
H11A H 1.5811 0.2309 0.1677 0.070 Uiso 1 1 calc R . .
H11B H 1.5144 0.2338 0.2050 0.070 Uiso 1 1 calc R . .
H11C H 1.5148 0.2705 0.1614 0.070 Uiso 1 1 calc R . .
C111 C 0.52139(16) 0.30099(18) 0.02027(15) 0.0215(17) Uani 1 1 d G . .
C112 C 0.4916(2) 0.33909(18) -0.00637(14) 0.031(2) Uani 1 1 d G . .
H112 H 0.5184 0.3537 -0.0308 0.037 Uiso 1 1 calc R . .
C113 C 0.4224(2) 0.35577(17) 0.00272(16) 0.036(2) Uani 1 1 d G . .
H113 H 0.4020 0.3818 -0.0155 0.043 Uiso 1 1 calc R . .
C114 C 0.38307(16) 0.33436(19) 0.03844(17) 0.036(2) Uani 1 1 d G . .
C115 C 0.4129(2) 0.29626(18) 0.06508(14) 0.0250(18) Uani 1 1 d G . .
H115 H 0.3860 0.2816 0.0895 0.030 Uiso 1 1 calc R . .
C116 C 0.4821(2) 0.27958(15) 0.05599(14) 0.0276(19) Uani 1 1 d G . .
H116 H 0.5024 0.2535 0.0742 0.033 Uiso 1 1 calc R . .
C117 C 0.2765(4) 0.3361(4) 0.0841(3) 0.059(3) Uani 1 1 d . . .
H11D H 0.2293 0.3522 0.0856 0.089 Uiso 1 1 calc R . .
H11E H 0.2917 0.3427 0.1091 0.089 Uiso 1 1 calc R . .
H11F H 0.2813 0.3013 0.0847 0.089 Uiso 1 1 calc R . .
C118 C 0.6098(2) 0.27914(18) -0.06807(13) 0.0231(18) Uani 1 1 d G . .
C119 C 0.5640(2) 0.25134(16) -0.06801(13) 0.0248(18) Uani 1 1 d G . .
H119 H 0.5523 0.2295 -0.0432 0.030 Uiso 1 1 calc R . .
C120 C 0.5354(2) 0.25553(18) -0.10422(16) 0.031(2) Uani 1 1 d G . .
H120 H 0.5042 0.2365 -0.1042 0.037 Uiso 1 1 calc R . .
C121 C 0.5526(3) 0.28751(19) -0.14049(13) 0.033(2) Uani 1 1 d G . .
C122 C 0.5983(3) 0.31531(18) -0.14054(13) 0.045(2) Uani 1 1 d G . .
H122 H 0.6100 0.3372 -0.1653 0.054 Uiso 1 1 calc R . .
C123 C 0.6269(2) 0.31112(17) -0.10433(16) 0.033(2) Uani 1 1 d G . .
H123 H 0.6582 0.3301 -0.1044 0.039 Uiso 1 1 calc R . .
C124 C 0.4791(4) 0.2663(3) -0.1779(3) 0.048(3) Uani 1 1 d . . .
H12A H 0.4626 0.2748 -0.2052 0.073 Uiso 1 1 calc R . .
H12B H 0.4413 0.2719 -0.1530 0.073 Uiso 1 1 calc R . .
H12C H 0.5018 0.2323 -0.1757 0.073 Uiso 1 1 calc R . .
C125 C 0.94240(8) 0.18644(7) 0.21931(4) 0.0231(18) Uani 1 1 d G . .
C126 C 0.96820(8) 0.13876(6) 0.21113(5) 0.047(2) Uani 1 1 d G . .
H126 H 1.0043 0.1311 0.1871 0.056 Uiso 1 1 calc R . .
C127 C 0.94125(10) 0.10230(7) 0.23809(5) 0.062(3) Uani 1 1 d G . .
H127 H 0.9589 0.0697 0.2325 0.074 Uiso 1 1 calc R . .
C128 C 0.88850(11) 0.11351(7) 0.27323(4) 0.051(3) Uani 1 1 d G . .
H128 H 0.8701 0.0886 0.2917 0.062 Uiso 1 1 calc R . .
C129 C 0.86270(10) 0.16118(8) 0.28141(4) 0.048(3) Uani 1 1 d G . .
H129 H 0.8267 0.1688 0.3054 0.057 Uiso 1 1 calc R . .
C130 C 0.88965(9) 0.19765(7) 0.25445(4) 0.038(2) Uani 1 1 d G . .
H130 H 0.8720 0.2302 0.2600 0.046 Uiso 1 1 calc R . .
C131 C 0.93763(8) 0.29245(6) 0.19514(5) 0.0254(18) Uani 1 1 d G . .
C132 C 0.86858(9) 0.30937(6) 0.20548(5) 0.042(2) Uani 1 1 d G . .
H132 H 0.8393 0.2887 0.2060 0.051 Uiso 1 1 calc R . .
C133 C 0.84238(10) 0.35658(7) 0.21501(6) 0.055(3) Uani 1 1 d G . .
H133 H 0.7952 0.3681 0.2221 0.066 Uiso 1 1 calc R . .
C134 C 0.88522(11) 0.38687(7) 0.21420(7) 0.060(3) Uani 1 1 d G . .
H134 H 0.8673 0.4191 0.2207 0.072 Uiso 1 1 calc R . .
C135 C 0.95428(11) 0.36997(7) 0.20387(7) 0.077(4) Uani 1 1 d G . .
H135 H 0.9836 0.3907 0.2033 0.092 Uiso 1 1 calc R . .
C136 C 0.98048(9) 0.32275(7) 0.19433(6) 0.050(3) Uani 1 1 d G . .
H136 H 1.0277 0.3112 0.1873 0.060 Uiso 1 1 calc R . .
C137 C 1.11198(6) 0.18408(6) 0.05048(5) 0.0230(18) Uani 1 1 d G . .
C138 C 1.12777(6) 0.13713(6) 0.06982(6) 0.0308(19) Uani 1 1 d G . .
H138 H 1.1216 0.1309 0.1007 0.037 Uiso 1 1 calc R . .
C139 C 1.15259(7) 0.09933(7) 0.04395(7) 0.038(2) Uani 1 1 d G . .
H139 H 1.1634 0.0672 0.0572 0.045 Uiso 1 1 calc R . .
C140 C 1.16161(7) 0.10849(7) -0.00123(6) 0.037(2) Uani 1 1 d G . .
H140 H 1.1786 0.0827 -0.0189 0.044 Uiso 1 1 calc R . .
C141 C 1.14581(7) 0.15544(7) -0.02056(6) 0.034(2) Uani 1 1 d G . .
H141 H 1.1520 0.1617 -0.0514 0.040 Uiso 1 1 calc R . .
C143 C 1.07890(7) 0.28719(6) 0.05236(6) 0.0270(18) Uani 1 1 d G . .
C142 C 1.12101(6) 0.19324(7) 0.00529(5) 0.0285(19) Uani 1 1 d G . .
H142 H 1.1102 0.2253 -0.0079 0.034 Uiso 1 1 calc R . .
C144 C 1.02628(8) 0.31848(6) 0.03622(5) 0.046(2) Uani 1 1 d G . .
H144 H 0.9830 0.3111 0.0431 0.055 Uiso 1 1 calc R . .
C145 C 1.03696(10) 0.36050(6) 0.01003(6) 0.046(2) Uani 1 1 d G . .
H145 H 1.0010 0.3819 -0.0010 0.055 Uiso 1 1 calc R . .
C146 C 1.10026(10) 0.37124(7) -0.00002(7) 0.049(3) Uani 1 1 d G . .
H146 H 1.1076 0.4000 -0.0179 0.059 Uiso 1 1 calc R . .
C147 C 1.15288(9) 0.33993(8) 0.01613(7) 0.047(2) Uani 1 1 d G . .
H147 H 1.1962 0.3473 0.0093 0.056 Uiso 1 1 calc R . .
C148 C 1.14221(8) 0.29792(7) 0.04231(6) 0.040(2) Uani 1 1 d G . .
H148 H 1.1782 0.2765 0.0533 0.048 Uiso 1 1 calc R . .
C149 C 0.74150(7) 0.17004(6) 0.13070(5) 0.0200(17) Uani 1 1 d G . .
C150 C 0.68081(7) 0.16083(7) 0.12765(6) 0.031(2) Uani 1 1 d G . .
H150 H 0.6547 0.1814 0.1085 0.038 Uiso 1 1 calc R . .
C151 C 0.65825(8) 0.12152(8) 0.15256(6) 0.044(2) Uani 1 1 d G . .
H151 H 0.6168 0.1152 0.1505 0.052 Uiso 1 1 calc R . .
C152 C 0.69638(9) 0.09144(7) 0.18053(6) 0.037(2) Uani 1 1 d G . .
H152 H 0.6810 0.0646 0.1976 0.044 Uiso 1 1 calc R . .
C153 C 0.75708(9) 0.10068(6) 0.18359(5) 0.032(2) Uani 1 1 d G . .
H153 H 0.7831 0.0801 0.2027 0.038 Uiso 1 1 calc R . .
C154 C 0.77965(7) 0.13998(6) 0.15869(5) 0.034(2) Uani 1 1 d G . .
H154 H 0.8211 0.1463 0.1608 0.041 Uiso 1 1 calc R . .
C155 C 0.71892(6) 0.26888(6) 0.14647(5) 0.0186(16) Uani 1 1 d G . .
C156 C 0.69439(7) 0.25128(7) 0.18912(5) 0.033(2) Uani 1 1 d G . .
H156 H 0.6955 0.2179 0.1964 0.039 Uiso 1 1 calc R . .
C157 C 0.66830(7) 0.28259(7) 0.22118(6) 0.039(2) Uani 1 1 d G . .
H157 H 0.6515 0.2706 0.2503 0.047 Uiso 1 1 calc R . .
C158 C 0.66674(8) 0.33149(7) 0.21060(6) 0.033(2) Uani 1 1 d G . .
H158 H 0.6489 0.3529 0.2325 0.040 Uiso 1 1 calc R . .
C159 C 0.69127(8) 0.34908(6) 0.16794(7) 0.050(3) Uani 1 1 d G . .
H159 H 0.6902 0.3825 0.1607 0.059 Uiso 1 1 calc R . .
C160 C 0.71735(7) 0.31777(6) 0.13588(6) 0.040(2) Uani 1 1 d G . .
H160 H 0.7341 0.3298 0.1067 0.049 Uiso 1 1 calc R . .
C161 C 0.87400(8) 0.14922(6) 0.01564(5) 0.0207(17) Uani 1 1 d G . .
C162 C 0.82327(8) 0.12543(7) 0.01674(5) 0.0307(19) Uani 1 1 d G . .
H162 H 0.7791 0.1433 0.0160 0.037 Uiso 1 1 calc R . .
C163 C 0.83721(10) 0.07551(7) 0.01895(6) 0.039(2) Uani 1 1 d G . .
H163 H 0.8025 0.0593 0.0197 0.047 Uiso 1 1 calc R . .
C164 C 0.90191(10) 0.04938(6) 0.02007(6) 0.043(2) Uani 1 1 d G . .
H164 H 0.9114 0.0153 0.0216 0.051 Uiso 1 1 calc R . .
C165 C 0.95265(9) 0.07316(6) 0.01898(6) 0.037(2) Uani 1 1 d G . .
H165 H 0.9969 0.0553 0.0198 0.044 Uiso 1 1 calc R . .
C166 C 0.93869(8) 0.12308(5) 0.01676(5) 0.032(2) Uani 1 1 d G . .
H166 H 0.9734 0.1393 0.0160 0.038 Uiso 1 1 calc R . .
C167 C 0.90469(8) 0.23890(6) -0.03269(4) 0.0237(17) Uani 1 1 d G . .
C168 C 0.94023(9) 0.21176(7) -0.06668(4) 0.0310(19) Uani 1 1 d G . .
H168 H 0.9354 0.1797 -0.0661 0.037 Uiso 1 1 calc R . .
C169 C 0.98288(10) 0.23153(8) -0.10154(4) 0.044(2) Uani 1 1 d G . .
H169 H 1.0071 0.2130 -0.1248 0.053 Uiso 1 1 calc R . .
C170 C 0.99004(11) 0.27843(8) -0.10242(4) 0.044(2) Uani 1 1 d G . .
H170 H 1.0192 0.2919 -0.1262 0.053 Uiso 1 1 calc R . .
C171 C 0.95452(10) 0.30558(7) -0.06843(4) 0.035(2) Uani 1 1 d G . .
H171 H 0.9594 0.3376 -0.0690 0.042 Uiso 1 1 calc R . .
C172 C 0.91184(9) 0.28581(6) -0.03356(4) 0.0303(19) Uani 1 1 d G . .
H172 H 0.8876 0.3044 -0.0103 0.036 Uiso 1 1 calc R . .
Pd5 Pd 0.55551(3) 0.55037(2) 0.71819(2) 0.02245(14) Uani 1 1 d . . .
Pd6 Pd 0.95798(3) 0.45458(2) 0.78140(2) 0.02340(14) Uani 1 1 d . E .
S9 S 0.50797(9) 0.51337(7) 0.67891(7) 0.0274(5) Uani 1 1 d . . .
S10 S 0.48372(9) 0.62094(7) 0.70171(6) 0.0255(5) Uani 1 1 d . . .
S11 S 1.01912(9) 0.38818(7) 0.81526(7) 0.0281(5) Uani 1 1 d . . .
S12 S 1.03897(10) 0.49537(7) 0.78096(8) 0.0352(5) Uani 1 1 d . . .
P9 P 0.61144(10) 0.48037(7) 0.74798(7) 0.0242(5) Uani 1 1 d . . .
P10 P 0.61921(9) 0.58449(7) 0.74805(7) 0.0223(5) Uani 1 1 d . . .
P11 P 0.88348(9) 0.41754(7) 0.76463(6) 0.0216(5) Uani 1 1 d . E .
P12 P 0.89542(10) 0.52263(8) 0.75358(7) 0.0263(5) Uani 1 1 d D . .
O9 O 0.3234(4) 0.4984(4) 0.5439(3) 0.085(3) Uani 1 1 d D . .
O10 O 0.2058(5) 0.7564(4) 0.6514(6) 0.052(4) Uani 0.618(13) 1 d PD C 1
C196 C 0.1459(8) 0.7448(8) 0.6465(8) 0.091(7) Uani 0.618(13) 1 d PD C 1
H19A H 0.1140 0.7744 0.6395 0.136 Uiso 0.618(13) 1 calc PR C 1
H19B H 0.1261 0.7277 0.6738 0.136 Uiso 0.618(13) 1 calc PR C 1
H19C H 0.1565 0.7242 0.6228 0.136 Uiso 0.618(13) 1 calc PR C 1
O10A O 0.1869(7) 0.7394(8) 0.6645(9) 0.052(4) Uani 0.382(13) 1 d PD C 2
C19A C 0.1788(15) 0.7671(13) 0.6244(10) 0.091(7) Uani 0.382(13) 1 d PD C 2
H19D H 0.1331 0.7867 0.6274 0.136 Uiso 0.382(13) 1 calc PR C 2
H19E H 0.1867 0.7456 0.6017 0.136 Uiso 0.382(13) 1 calc PR C 2
H19F H 0.2111 0.7882 0.6161 0.136 Uiso 0.382(13) 1 calc PR C 2
O11 O 1.2945(3) 0.26924(19) 0.88680(18) 0.0352(14) Uani 1 1 d . . .
O12 O 1.3237(3) 0.5275(2) 0.80815(19) 0.0412(15) Uani 1 1 d . . .
C173 C 0.6901(3) 0.4900(3) 0.7563(2) 0.0223(17) Uani 1 1 d . . .
C174 C 0.6950(4) 0.5384(3) 0.7535(3) 0.0261(19) Uani 1 1 d . E .
C175 C 0.8063(3) 0.4636(3) 0.7617(2) 0.0241(18) Uani 1 1 d . . .
C176 C 0.8126(4) 0.5111(3) 0.7568(3) 0.0280(19) Uani 1 1 d . E .
C177 C 0.7452(4) 0.4528(3) 0.7619(2) 0.0246(18) Uani 1 1 d . E .
H177 H 0.7410 0.4202 0.7658 0.029 Uiso 1 1 calc R . .
C178 C 0.7566(4) 0.5488(3) 0.7545(3) 0.035(2) Uani 1 1 d . . .
H178 H 0.7603 0.5812 0.7535 0.042 Uiso 1 1 calc R E .
C179 C 0.4431(4) 0.5597(3) 0.6616(2) 0.0263(18) Uani 1 1 d . . .
C180 C 0.4307(4) 0.6051(3) 0.6730(2) 0.0249(18) Uani 1 1 d . . .
C181 C 1.0921(3) 0.4065(3) 0.8184(2) 0.0252(18) Uani 1 1 d . . .
C182 C 1.1009(3) 0.4517(3) 0.8035(2) 0.0256(18) Uani 1 1 d . . .
C183 C 0.4107(2) 0.54310(19) 0.63042(15) 0.0260(18) Uani 1 1 d G . .
C184 C 0.4041(3) 0.57052(16) 0.59083(17) 0.037(2) Uani 1 1 d G D .
H184 H 0.4200 0.5996 0.5834 0.045 Uiso 1 1 calc R . .
C185 C 0.3742(3) 0.5554(2) 0.56208(14) 0.052(3) Uani 1 1 d G . .
H185 H 0.3697 0.5742 0.5350 0.063 Uiso 1 1 calc R D .
C186 C 0.3510(3) 0.5129(2) 0.57292(18) 0.049(3) Uani 1 1 d G D .
C187 C 0.3576(3) 0.48553(18) 0.6125(2) 0.048(3) Uani 1 1 d G . .
H187 H 0.3417 0.4565 0.6199 0.057 Uiso 1 1 calc R D .
C188 C 0.3875(3) 0.50061(19) 0.64125(15) 0.041(2) Uani 1 1 d G D .
H188 H 0.3920 0.4819 0.6683 0.049 Uiso 1 1 calc R . .
C189 C 0.2949(11) 0.4626(8) 0.5521(6) 0.100(7) Uani 0.599(13) 1 d PD D 1
H18A H 0.2778 0.4595 0.5267 0.151 Uiso 0.599(13) 1 calc PR D 1
H18B H 0.2576 0.4678 0.5773 0.151 Uiso 0.599(13) 1 calc PR D 1
H18C H 0.3274 0.4332 0.5588 0.151 Uiso 0.599(13) 1 calc PR D 1
C18A C 0.3028(16) 0.5220(10) 0.5111(9) 0.100(7) Uani 0.401(13) 1 d PD D 2
H18D H 0.2856 0.5013 0.4966 0.151 Uiso 0.401(13) 1 calc PR D 2
H18E H 0.3398 0.5337 0.4906 0.151 Uiso 0.401(13) 1 calc PR D 2
H18F H 0.2668 0.5494 0.5203 0.151 Uiso 0.401(13) 1 calc PR D 2
C190 C 0.36962(13) 0.64329(13) 0.66700(10) 0.0261(18) Uani 1 1 d G C .
C191 C 0.30884(15) 0.63037(14) 0.67025(14) 0.044(2) Uani 1 1 d G . .
H191 H 0.3065 0.5974 0.6748 0.053 Uiso 1 1 calc R . .
C192 C 0.25148(14) 0.66573(15) 0.66686(13) 0.049(3) Uani 1 1 d G C .
H192 H 0.2099 0.6569 0.6691 0.059 Uiso 1 1 calc R . .
C193 C 0.25489(14) 0.71401(14) 0.66022(11) 0.048(3) Uani 1 1 d GD . .
C194 C 0.31567(16) 0.72693(13) 0.65697(14) 0.044(2) Uani 1 1 d G C .
H194 H 0.3180 0.7599 0.6524 0.053 Uiso 1 1 calc R . .
C195 C 0.37303(14) 0.69157(13) 0.66036(11) 0.032(2) Uani 1 1 d G . .
H195 H 0.4146 0.7004 0.6581 0.039 Uiso 1 1 calc R C .
C197 C 1.14375(13) 0.36903(10) 0.83693(10) 0.0272(19) Uani 1 1 d G . .
C198 C 1.20905(12) 0.35880(14) 0.81288(11) 0.0270(18) Uani 1 1 d G . .
H198 H 1.2200 0.3747 0.7843 0.032 Uiso 1 1 calc R . .
C199 C 1.25831(13) 0.32534(13) 0.83058(11) 0.0304(19) Uani 1 1 d G . .
H199 H 1.3029 0.3184 0.8141 0.036 Uiso 1 1 calc R . .
C200 C 1.24228(14) 0.30208(11) 0.87233(12) 0.0293(19) Uani 1 1 d G . .
C201 C 1.17700(14) 0.31230(13) 0.89638(11) 0.0296(19) Uani 1 1 d G . .
H201 H 1.1660 0.2964 0.9249 0.036 Uiso 1 1 calc R . .
C202 C 1.12774(13) 0.34579(12) 0.87869(10) 0.0273(18) Uani 1 1 d G . .
H202 H 1.0831 0.3528 0.8951 0.033 Uiso 1 1 calc R . .
C203 C 1.2816(4) 0.2469(3) 0.9301(3) 0.038(2) Uani 1 1 d . . .
H20A H 1.3225 0.2246 0.9363 0.057 Uiso 1 1 calc R . .
H20B H 1.2460 0.2291 0.9335 0.057 Uiso 1 1 calc R . .
H20C H 1.2673 0.2715 0.9505 0.057 Uiso 1 1 calc R . .
C204 C 1.1612(2) 0.47111(17) 0.80443(17) 0.0271(18) Uani 1 1 d G . .
C205 C 1.1964(2) 0.49033(18) 0.76544(13) 0.0312(19) Uani 1 1 d G . .
H205 H 1.1831 0.4902 0.7388 0.037 Uiso 1 1 calc R . .
C206 C 1.2509(2) 0.50970(17) 0.76549(14) 0.0291(19) Uani 1 1 d G . .
H206 H 1.2749 0.5228 0.7388 0.035 Uiso 1 1 calc R . .
C207 C 1.2703(2) 0.50985(18) 0.80454(17) 0.0288(19) Uani 1 1 d G . .
C208 C 1.2352(3) 0.4906(2) 0.84353(14) 0.045(2) Uani 1 1 d G . .
H208 H 1.2485 0.4907 0.8702 0.054 Uiso 1 1 calc R . .
C209 C 1.1806(2) 0.47126(19) 0.84347(13) 0.039(2) Uani 1 1 d G . .
H209 H 1.1566 0.4581 0.8701 0.046 Uiso 1 1 calc R . .
C210 C 1.3606(4) 0.5483(3) 0.7682(3) 0.037(2) Uani 1 1 d . . .
H21A H 1.3973 0.5597 0.7747 0.055 Uiso 1 1 calc R . .
H21B H 1.3305 0.5755 0.7553 0.055 Uiso 1 1 calc R . .
H21C H 1.3789 0.5240 0.7477 0.055 Uiso 1 1 calc R . .
C211 C 0.63885(8) 0.42791(6) 0.71793(6) 0.0291(19) Uani 1 1 d G . .
C212 C 0.67603(9) 0.43476(6) 0.67581(6) 0.0312(19) Uani 1 1 d G . .
H212 H 0.6818 0.4661 0.6635 0.037 Uiso 1 1 calc R . .
C213 C 0.70481(10) 0.39573(7) 0.65178(6) 0.037(2) Uani 1 1 d G . .
H213 H 0.7302 0.4004 0.6230 0.045 Uiso 1 1 calc R . .
C214 C 0.69641(11) 0.34987(6) 0.66986(7) 0.046(3) Uani 1 1 d G . .
H214 H 0.7161 0.3232 0.6534 0.055 Uiso 1 1 calc R . .
C215 C 0.65922(10) 0.34303(6) 0.71198(7) 0.043(2) Uani 1 1 d G . .
H215 H 0.6535 0.3117 0.7243 0.052 Uiso 1 1 calc R . .
C216 C 0.63045(8) 0.38205(6) 0.73602(7) 0.037(2) Uani 1 1 d G . .
H216 H 0.6050 0.3774 0.7648 0.044 Uiso 1 1 calc R . .
C217 C 0.56505(7) 0.46299(6) 0.80175(6) 0.0290(19) Uani 1 1 d G . .
C218 C 0.59260(7) 0.45307(6) 0.83890(5) 0.037(2) Uani 1 1 d G . .
H218 H 0.6387 0.4527 0.8365 0.045 Uiso 1 1 calc R . .
C219 C 0.55271(9) 0.44363(7) 0.87961(6) 0.051(3) Uani 1 1 d G . .
H219 H 0.5715 0.4369 0.9050 0.061 Uiso 1 1 calc R . .
C220 C 0.48529(9) 0.44411(7) 0.88317(7) 0.043(2) Uani 1 1 d G . .
H220 H 0.4580 0.4377 0.9110 0.052 Uiso 1 1 calc R . .
C221 C 0.45775(7) 0.45402(7) 0.84602(8) 0.043(2) Uani 1 1 d G . .
H221 H 0.4117 0.4543 0.8485 0.051 Uiso 1 1 calc R . .
C222 C 0.49763(7) 0.46347(7) 0.80532(7) 0.035(2) Uani 1 1 d G . .
H222 H 0.4788 0.4703 0.7799 0.042 Uiso 1 1 calc R . .
C223 C 0.65246(8) 0.63411(5) 0.71484(6) 0.0214(17) Uani 1 1 d G . .
C224 C 0.67093(9) 0.66893(4) 0.73246(7) 0.0269(19) Uani 1 1 d G . .
H224 H 0.6626 0.6691 0.7632 0.032 Uiso 1 1 calc R . .
C225 C 0.70152(11) 0.70346(5) 0.70506(8) 0.035(2) Uani 1 1 d G . .
H225 H 0.7141 0.7273 0.7171 0.042 Uiso 1 1 calc R . .
C226 C 0.71364(11) 0.70317(5) 0.66002(8) 0.040(2) Uani 1 1 d G . .
H226 H 0.7345 0.7268 0.6413 0.048 Uiso 1 1 calc R . .
C227 C 0.69517(11) 0.66834(6) 0.64237(7) 0.044(2) Uani 1 1 d G . .
H227 H 0.7035 0.6681 0.6116 0.053 Uiso 1 1 calc R . .
C228 C 0.66458(9) 0.63381(5) 0.66979(6) 0.033(2) Uani 1 1 d G . .
H228 H 0.6520 0.6100 0.6577 0.040 Uiso 1 1 calc R . .
C229 C 0.58429(7) 0.60148(5) 0.80301(6) 0.0265(18) Uani 1 1 d G . .
C230 C 0.51547(8) 0.61908(6) 0.81423(7) 0.034(2) Uani 1 1 d G . .
H230 H 0.4886 0.6233 0.7930 0.041 Uiso 1 1 calc R . .
C231 C 0.48601(9) 0.63057(7) 0.85645(7) 0.043(2) Uani 1 1 d G . .
H231 H 0.4390 0.6426 0.8641 0.052 Uiso 1 1 calc R . .
C232 C 0.52536(10) 0.62445(7) 0.88745(7) 0.046(2) Uani 1 1 d G . .
H232 H 0.5052 0.6323 0.9163 0.055 Uiso 1 1 calc R . .
C233 C 0.59417(10) 0.60686(7) 0.87626(6) 0.054(3) Uani 1 1 d G . .
H233 H 0.6211 0.6027 0.8975 0.065 Uiso 1 1 calc R . .
C234 C 0.62364(8) 0.59537(5) 0.83403(6) 0.043(2) Uani 1 1 d G . .
H234 H 0.6707 0.5833 0.8264 0.052 Uiso 1 1 calc R . .
C235 C 0.91222(7) 0.40256(6) 0.70821(6) 0.0233(17) Uani 1 1 d G . .
C236 C 0.98094(7) 0.38702(6) 0.69392(7) 0.034(2) Uani 1 1 d G E .
H236 H 1.0105 0.3849 0.7131 0.040 Uiso 1 1 calc R . .
C237 C 1.00638(8) 0.37455(7) 0.65162(7) 0.042(2) Uani 1 1 d G . .
H237 H 1.0533 0.3639 0.6418 0.051 Uiso 1 1 calc R E .
C238 C 0.96311(9) 0.37761(7) 0.62360(7) 0.039(2) Uani 1 1 d G E .
H238 H 0.9805 0.3691 0.5947 0.047 Uiso 1 1 calc R . .
C239 C 0.89439(9) 0.39315(6) 0.63791(6) 0.038(2) Uani 1 1 d G . .
H239 H 0.8648 0.3952 0.6188 0.046 Uiso 1 1 calc R E .
C240 C 0.86894(8) 0.40562(5) 0.68020(5) 0.033(2) Uani 1 1 d G E .
H240 H 0.8220 0.4162 0.6900 0.040 Uiso 1 1 calc R . .
C241 C 0.85649(8) 0.36527(5) 0.79629(6) 0.0210(17) Uani 1 1 d G . .
C242 C 0.83676(8) 0.33204(5) 0.77738(6) 0.0275(19) Uani 1 1 d G E .
H242 H 0.8392 0.3357 0.7467 0.033 Uiso 1 1 calc R . .
C243 C 0.81351(10) 0.29352(5) 0.80332(7) 0.044(2) Uani 1 1 d G . .
H243 H 0.8000 0.2708 0.7904 0.053 Uiso 1 1 calc R E .
C244 C 0.80997(11) 0.28823(5) 0.84815(7) 0.042(2) Uani 1 1 d G E .
H244 H 0.7941 0.2619 0.8659 0.050 Uiso 1 1 calc R . .
C245 C 0.82969(11) 0.32146(6) 0.86705(7) 0.044(2) Uani 1 1 d G . .
H245 H 0.8273 0.3178 0.8977 0.052 Uiso 1 1 calc R E .
C246 C 0.85296(9) 0.35998(6) 0.84113(6) 0.033(2) Uani 1 1 d G E .
H246 H 0.8665 0.3827 0.8541 0.040 Uiso 1 1 calc R . .
C247 C 0.92842(7) 0.54136(6) 0.69668(7) 0.028(3) Uani 0.649(6) 1 d PGD E 1
C248 C 0.98392(8) 0.56243(7) 0.68533(8) 0.064(4) Uani 0.649(6) 1 d PG E 1
H248 H 1.0004 0.5721 0.7074 0.077 Uiso 0.649(6) 1 calc PR E 1
C249 C 1.01533(9) 0.56941(8) 0.64173(9) 0.095(6) Uani 0.649(6) 1 d PGU E 1
H249 H 1.0533 0.5838 0.6340 0.114 Uiso 0.649(6) 1 d PR E 1
C250 C 0.99122(9) 0.55532(8) 0.60950(8) 0.083(7) Uani 0.649(6) 1 d PG E 1
H250 H 1.0127 0.5601 0.5797 0.100 Uiso 0.649(6) 1 calc PR E 1
C251 C 0.93572(9) 0.53424(7) 0.62085(6) 0.104(8) Uani 0.649(6) 1 d PG E 1
H251 H 0.9193 0.5246 0.5988 0.125 Uiso 0.649(6) 1 calc PR E 1
C252 C 0.90432(8) 0.52726(6) 0.66444(6) 0.067(5) Uani 0.649(6) 1 d PG E 1
H252 H 0.8664 0.5129 0.6722 0.081 Uiso 0.649(6) 1 calc PR E 1
C23A C 0.91581(7) 0.53077(6) 0.69345(6) 0.028(3) Uani 0.351(6) 1 d PGD E 2
C24A C 0.97988(7) 0.50907(7) 0.67299(7) 0.064(4) Uani 0.351(6) 1 d PG E 2
H24D H 1.0112 0.4911 0.6900 0.077 Uiso 0.351(6) 1 calc PR E 2
C25A C 0.99815(8) 0.51372(8) 0.62766(7) 0.095(6) Uani 0.351(6) 1 d PGU E 2
H25A H 1.0419 0.4989 0.6137 0.114 Uiso 0.351(6) 1 calc PR E 2
C26A C 0.95237(10) 0.54005(8) 0.60280(7) 0.083(7) Uani 0.351(6) 1 d PG E 2
H26A H 0.9649 0.5432 0.5718 0.100 Uiso 0.351(6) 1 calc PR E 2
C27A C 0.88831(9) 0.56175(7) 0.62327(6) 0.104(8) Uani 0.351(6) 1 d PG E 2
H27G H 0.8570 0.5798 0.6063 0.125 Uiso 0.351(6) 1 calc PR E 2
C28A C 0.87004(8) 0.55711(6) 0.66860(6) 0.067(5) Uani 0.351(6) 1 d PG E 2
H28A H 0.8263 0.5719 0.6826 0.081 Uiso 0.351(6) 1 calc PR E 2
C253 C 0.8808(4) 0.5765(3) 0.7799(3) 0.030(2) Uani 1 1 d . E .
C254 C 0.8863(4) 0.5725(3) 0.8235(3) 0.047(2) Uani 1 1 d . . .
H254 H 0.8993 0.5416 0.8384 0.056 Uiso 1 1 calc R E .
C255 C 0.87327(11) 0.61292(8) 0.84555(9) 0.065(3) Uani 1 1 d G E .
H255 H 0.8780 0.6096 0.8751 0.078 Uiso 1 1 calc R . .
C256 C 0.85327(11) 0.65832(8) 0.82422(9) 0.053(3) Uani 1 1 d G . .
H256 H 0.8442 0.6861 0.8392 0.063 Uiso 1 1 calc R E .
C257 C 0.84662(10) 0.66308(6) 0.78099(9) 0.059(3) Uani 1 1 d G E .
H257 H 0.8330 0.6941 0.7664 0.070 Uiso 1 1 calc R . .
C258 C 0.85996(9) 0.62246(6) 0.75912(8) 0.055(3) Uani 1 1 d G . .
H258 H 0.8549 0.6260 0.7297 0.066 Uiso 1 1 calc R E .
Pd7 Pd 0.13890(3) 0.95271(2) 0.59176(2) 0.03228(17) Uani 1 1 d . F .
S13 S 0.17718(11) 0.99392(8) 0.63332(8) 0.0427(6) Uani 1 1 d . . .
S14 S 0.22273(10) 0.88757(7) 0.60359(7) 0.0310(5) Uani 1 1 d . . .
P13 P 0.06168(11) 1.01995(8) 0.57756(7) 0.0366(6) Uani 1 1 d D . .
P14 P 0.08016(11) 0.91598(8) 0.56021(7) 0.0323(5) Uani 1 1 d . . .
O13 O 0.3654(3) 1.0285(2) 0.75784(19) 0.0485(16) Uani 1 1 d . . .
O14 O 0.4724(3) 0.7707(2) 0.7035(2) 0.0546(18) Uani 1 1 d . . .
C259 C 0.0258(4) 1.0101(3) 0.5341(3) 0.033(2) Uani 1 1 d . F .
C260 C 0.0366(4) 0.9633(3) 0.5244(2) 0.0264(19) Uani 1 1 d . . .
C261 C -0.0106(4) 1.0472(3) 0.5091(2) 0.030(2) Uani 1 1 d . . .
H261 H -0.0176 1.0797 0.5150 0.035 Uiso 1 1 calc R F .
C262 C 0.2442(4) 0.9516(3) 0.6514(3) 0.033(2) Uani 1 1 d . . .
C263 C 0.2631(4) 0.9068(3) 0.6388(2) 0.0276(19) Uani 1 1 d . . .
C264 C 0.2758(3) 0.97110(19) 0.68053(16) 0.033(2) Uani 1 1 d G . .
C265 C 0.3437(2) 0.9716(2) 0.66961(16) 0.052(3) Uani 1 1 d G . .
H265 H 0.3709 0.9583 0.6441 0.063 Uiso 1 1 calc R . .
C266 C 0.37199(19) 0.9915(2) 0.69609(19) 0.054(3) Uani 1 1 d G . .
H266 H 0.4184 0.9919 0.6886 0.065 Uiso 1 1 calc R . .
C267 C 0.3323(3) 1.0110(2) 0.73348(17) 0.036(2) Uani 1 1 d G . .
C268 C 0.2643(2) 1.01052(18) 0.74440(14) 0.033(2) Uani 1 1 d G . .
H268 H 0.2372 1.0238 0.7700 0.040 Uiso 1 1 calc R . .
C269 C 0.23606(19) 0.99057(19) 0.71793(17) 0.032(2) Uani 1 1 d G . .
H269 H 0.1896 0.9902 0.7254 0.039 Uiso 1 1 calc R . .
C270 C 0.3255(5) 1.0476(3) 0.7974(3) 0.048(2) Uani 1 1 d . . .
H27A H 0.3541 1.0584 0.8125 0.072 Uiso 1 1 calc R . .
H27B H 0.3052 1.0224 0.8164 0.072 Uiso 1 1 calc R . .
H27C H 0.2901 1.0748 0.7902 0.072 Uiso 1 1 calc R . .
C271 C 0.3191(2) 0.86986(17) 0.65381(16) 0.0305(19) Uani 1 1 d G . .
C272 C 0.3181(2) 0.86001(19) 0.69833(15) 0.036(2) Uani 1 1 d G . .
H272 H 0.2818 0.8760 0.7186 0.043 Uiso 1 1 calc R . .
C273 C 0.3704(3) 0.8267(2) 0.71314(13) 0.040(2) Uani 1 1 d G . .
H273 H 0.3697 0.8200 0.7436 0.048 Uiso 1 1 calc R . .
C274 C 0.4236(2) 0.80326(17) 0.68342(18) 0.041(2) Uani 1 1 d G . .
C275 C 0.4245(2) 0.81312(18) 0.63889(17) 0.043(2) Uani 1 1 d G . .
H275 H 0.4609 0.7971 0.6186 0.051 Uiso 1 1 calc R . .
C276 C 0.3723(3) 0.84642(19) 0.62409(13) 0.034(2) Uani 1 1 d G . .
H276 H 0.3730 0.8532 0.5937 0.041 Uiso 1 1 calc R . .
C277 C 0.5284(5) 0.7483(4) 0.6751(3) 0.062(3) Uani 1 1 d . . .
H27D H 0.5594 0.7266 0.6919 0.093 Uiso 1 1 calc R . .
H27E H 0.5508 0.7727 0.6566 0.093 Uiso 1 1 calc R . .
H27F H 0.5144 0.7299 0.6566 0.093 Uiso 1 1 calc R . .
C278 C 0.01118(17) 0.89809(11) 0.60136(11) 0.034(2) Uani 1 1 d G F .
C279 C 0.02541(19) 0.87818(18) 0.64191(10) 0.058(3) Uani 1 1 d G . .
H279 H 0.0699 0.8728 0.6465 0.069 Uiso 1 1 calc R F .
C280 C -0.0254(2) 0.86615(18) 0.67571(10) 0.072(4) Uani 1 1 d G F .
H280 H -0.0157 0.8525 0.7034 0.087 Uiso 1 1 calc R . .
C281 C -0.0905(2) 0.87403(17) 0.66897(13) 0.049(3) Uani 1 1 d G . .
H281 H -0.1252 0.8658 0.6921 0.059 Uiso 1 1 calc R F .
C282 C -0.10468(16) 0.89394(18) 0.62842(14) 0.050(3) Uani 1 1 d G F .
H282 H -0.1491 0.8993 0.6238 0.060 Uiso 1 1 calc R . .
C283 C -0.05386(16) 0.90597(14) 0.59462(12) 0.043(2) Uani 1 1 d G . .
H283 H -0.0636 0.9196 0.5669 0.052 Uiso 1 1 calc R F .
C284 C 0.11538(16) 0.86532(13) 0.52800(10) 0.035(2) Uani 1 1 d G F .
C285 C 0.18063(18) 0.86061(19) 0.50385(13) 0.057(3) Uani 1 1 d G . .
H285 H 0.2062 0.8834 0.5046 0.069 Uiso 1 1 calc R F .
C286 C 0.20839(19) 0.8225(2) 0.47854(13) 0.067(3) Uani 1 1 d G F .
H286 H 0.2530 0.8193 0.4620 0.081 Uiso 1 1 calc R . .
C287 C 0.1709(2) 0.78915(18) 0.47743(13) 0.060(3) Uani 1 1 d G . .
H287 H 0.1899 0.7631 0.4602 0.072 Uiso 1 1 calc R F .
C288 C 0.1057(2) 0.79386(16) 0.50161(14) 0.070(3) Uani 1 1 d G F .
H288 H 0.0801 0.7710 0.5009 0.084 Uiso 1 1 calc R . .
C289 C 0.07793(18) 0.83195(13) 0.52688(10) 0.057(3) Uani 1 1 d G . .
H289 H 0.0333 0.8352 0.5434 0.069 Uiso 1 1 calc R F .
C290 C -0.0098(7) 1.0350(7) 0.6242(5) 0.039(3) Uiso 0.50 1 d PGD F 1
C291 C -0.0101(8) 1.0053(7) 0.6633(6) 0.084(5) Uiso 0.50 1 d PG F 1
H29A H 0.0307 0.9856 0.6696 0.101 Uiso 0.50 1 calc PR F 1
C292 C -0.0700(10) 1.0044(8) 0.6932(5) 0.135(6) Uiso 0.50 1 d PG F 1
H29B H -0.0702 0.9842 0.7200 0.162 Uiso 0.50 1 calc PR F 1
C293 C -0.1296(7) 1.0332(8) 0.6840(6) 0.078(5) Uiso 0.50 1 d PG F 1
H29C H -0.1706 1.0326 0.7045 0.093 Uiso 0.50 1 calc PR F 1
C294 C -0.1293(7) 1.0629(7) 0.6449(6) 0.082(5) Uiso 0.50 1 d PG F 1
H29D H -0.1701 1.0825 0.6386 0.098 Uiso 0.50 1 calc PR F 1
C295 C -0.0694(9) 1.0638(7) 0.6150(5) 0.093(4) Uiso 0.50 1 d PG F 1
H29E H -0.0692 1.0840 0.5882 0.112 Uiso 0.50 1 calc PR F 1
C29A C -0.0178(7) 1.0271(7) 0.6208(5) 0.039(3) Uiso 0.50 1 d PGD F 2
C29B C -0.0175(8) 0.9940(6) 0.6578(7) 0.084(5) Uiso 0.50 1 d PG F 2
H29F H 0.0179 0.9663 0.6581 0.101 Uiso 0.50 1 calc PR F 2
C29C C -0.0691(11) 1.0013(7) 0.6943(5) 0.135(6) Uiso 0.50 1 d PG F 2
H29G H -0.0689 0.9786 0.7195 0.162 Uiso 0.50 1 calc PR F 2
C29D C -0.1210(8) 1.0417(8) 0.6938(5) 0.078(5) Uiso 0.50 1 d PG F 2
H29H H -0.1562 1.0467 0.7187 0.093 Uiso 0.50 1 calc PR F 2
C29E C -0.1213(7) 1.0749(6) 0.6568(6) 0.082(5) Uiso 0.50 1 d PG F 2
H29I H -0.1567 1.1025 0.6565 0.098 Uiso 0.50 1 calc PR F 2
C29F C -0.0697(9) 1.0676(7) 0.6203(5) 0.093(4) Uiso 0.50 1 d PG F 2
H29J H -0.0699 1.0902 0.5951 0.112 Uiso 0.50 1 calc PR F 2
C296 C 0.0946(7) 1.0740(4) 0.5568(5) 0.041(2) Uiso 0.50 1 d PGD F 1
C297 C 0.0616(6) 1.1200(5) 0.5672(4) 0.047(4) Uiso 0.50 1 d PG F 1
H29K H 0.0192 1.1247 0.5868 0.057 Uiso 0.50 1 calc PR F 1
C298 C 0.0905(7) 1.1591(4) 0.5491(4) 0.051(3) Uiso 0.50 1 d PG F 1
H29L H 0.0679 1.1906 0.5562 0.061 Uiso 0.50 1 calc PR F 1
C299 C 0.1524(7) 1.1522(4) 0.5205(4) 0.050(3) Uiso 0.50 1 d PG F 1
H29M H 0.1722 1.1790 0.5080 0.060 Uiso 0.50 1 calc PR F 1
C300 C 0.1855(6) 1.1062(5) 0.5100(4) 0.072(5) Uiso 0.50 1 d PG F 1
H30A H 0.2278 1.1015 0.4905 0.087 Uiso 0.50 1 calc PR F 1
C301 C 0.1566(7) 1.0671(4) 0.5282(5) 0.068(5) Uiso 0.50 1 d PG F 1
H30B H 0.1792 1.0357 0.5210 0.081 Uiso 0.50 1 calc PR F 1
C30A C 0.0889(7) 1.0739(4) 0.5576(5) 0.041(2) Uiso 0.50 1 d PGD F 2
C30B C 0.0745(6) 1.1129(5) 0.5817(3) 0.047(4) Uiso 0.50 1 d PG F 2
H30C H 0.0493 1.1111 0.6108 0.057 Uiso 0.50 1 calc PR F 2
C30C C 0.0969(7) 1.1546(4) 0.5632(4) 0.051(3) Uiso 0.50 1 d PG F 2
H30D H 0.0871 1.1813 0.5796 0.061 Uiso 0.50 1 calc PR F 2
C30D C 0.1337(7) 1.1573(4) 0.5206(4) 0.050(3) Uiso 0.50 1 d PG F 2
H30E H 0.1491 1.1858 0.5079 0.060 Uiso 0.50 1 calc PR F 2
C30E C 0.1482(7) 1.1183(5) 0.4965(3) 0.072(5) Uiso 0.50 1 d PG F 2
H30F H 0.1733 1.1201 0.4674 0.087 Uiso 0.50 1 calc PR F 2
C30F C 0.1257(7) 1.0766(4) 0.5150(5) 0.068(5) Uiso 0.50 1 d PG F 2
H30G H 0.1356 1.0499 0.4985 0.081 Uiso 0.50 1 calc PR F 2
Pd8 Pd 0.65424(3) 0.94680(2) 0.079886(18) 0.01926(13) Uani 1 1 d . . .
S15 S 0.71164(9) 0.87580(7) 0.10947(6) 0.0220(4) Uani 1 1 d . . .
S16 S 0.73796(9) 0.98240(7) 0.08439(6) 0.0228(4) Uani 1 1 d . . .
P15 P 0.57534(9) 0.91484(7) 0.06242(6) 0.0194(4) Uani 1 1 d . . .
P16 P 0.58573(9) 1.01817(7) 0.06529(6) 0.0192(4) Uani 1 1 d . . .
O15 O 0.9137(3) 0.7491(3) 0.2368(2) 0.075(2) Uani 1 1 d . . .
O16 O 1.0336(3) 0.9943(2) 0.1096(2) 0.0594(19) Uani 1 1 d . . .
C302 C 0.5326(3) 0.9628(3) 0.0258(2) 0.0190(17) Uani 1 1 d . . .
C303 C 0.5351(3) 1.0100(2) 0.0290(2) 0.0162(16) Uani 1 1 d . . .
C304 C 0.4982(3) 0.9529(3) -0.0037(2) 0.0191(17) Uani 1 1 d . . .
H304 H 0.4979 0.9205 -0.0063 0.023 Uiso 1 1 calc R . .
C305 C 0.7810(3) 0.8916(3) 0.1221(2) 0.0198(17) Uani 1 1 d . . .
C306 C 0.7939(3) 0.9356(3) 0.1089(2) 0.0219(17) Uani 1 1 d . . .
C307 C 0.8191(2) 0.85314(16) 0.15093(15) 0.0267(19) Uani 1 1 d G . .
C308 C 0.8254(2) 0.80468(18) 0.14731(15) 0.032(2) Uani 1 1 d G . .
H308 H 0.8077 0.7955 0.1256 0.038 Uiso 1 1 calc R . .
C309 C 0.8576(3) 0.76972(14) 0.17539(18) 0.036(2) Uani 1 1 d G . .
H309 H 0.8619 0.7366 0.1729 0.044 Uiso 1 1 calc R . .
C310 C 0.8835(3) 0.78321(19) 0.20708(16) 0.040(2) Uani 1 1 d G . .
C311 C 0.8772(3) 0.8317(2) 0.21070(16) 0.047(3) Uani 1 1 d G . .
H311 H 0.8949 0.8409 0.2324 0.057 Uiso 1 1 calc R . .
C312 C 0.8450(3) 0.86663(15) 0.18263(18) 0.042(2) Uani 1 1 d G . .
H312 H 0.8407 0.8998 0.1851 0.050 Uiso 1 1 calc R . .
C313 C 0.9795(5) 0.7304(4) 0.2254(4) 0.083(4) Uani 1 1 d . . .
H31G H 0.9939 0.7069 0.2491 0.124 Uiso 1 1 calc R . .
H31H H 1.0045 0.7562 0.2200 0.124 Uiso 1 1 calc R . .
H31I H 0.9883 0.7145 0.1988 0.124 Uiso 1 1 calc R . .
C314 C 0.85729(19) 0.95183(17) 0.11034(17) 0.0253(18) Uani 1 1 d G . .
C315 C 0.9198(2) 0.92439(15) 0.09353(17) 0.0287(19) Uani 1 1 d G . .
H315 H 0.9228 0.8954 0.0817 0.034 Uiso 1 1 calc R . .
C316 C 0.97774(18) 0.93935(18) 0.09405(18) 0.041(2) Uani 1 1 d G . .
H316 H 1.0204 0.9206 0.0826 0.049 Uiso 1 1 calc R . .
C317 C 0.9733(2) 0.9818(2) 0.11139(19) 0.043(2) Uani 1 1 d G . .
C318 C 0.9108(3) 1.00920(16) 0.12820(18) 0.040(2) Uani 1 1 d G . .
H318 H 0.9077 1.0382 0.1401 0.048 Uiso 1 1 calc R . .
C319 C 0.85281(19) 0.99424(16) 0.12768(17) 0.031(2) Uani 1 1 d G . .
H319 H 0.8101 1.0130 0.1392 0.037 Uiso 1 1 calc R . .
C320 C 1.0328(7) 1.0321(6) 0.1309(5) 0.129(6) Uani 1 1 d . . .
H32A H 1.0785 1.0368 0.1270 0.193 Uiso 1 1 calc R . .
H32B H 1.0144 1.0253 0.1621 0.193 Uiso 1 1 calc R . .
H32C H 1.0047 1.0612 0.1190 0.193 Uiso 1 1 calc R . .
C321 C 0.50886(10) 0.89895(6) 0.10635(6) 0.0240(18) Uani 1 1 d G . .
C322 C 0.52361(12) 0.88334(7) 0.14749(6) 0.0304(19) Uani 1 1 d G . .
H322 H 0.5670 0.8824 0.1522 0.037 Uiso 1 1 calc R . .
C323 C 0.47488(14) 0.86915(8) 0.18170(7) 0.040(2) Uani 1 1 d G . .
H323 H 0.4850 0.8585 0.2098 0.048 Uiso 1 1 calc R . .
C324 C 0.41140(14) 0.87057(8) 0.17478(8) 0.040(2) Uani 1 1 d G . .
H324 H 0.3781 0.8609 0.1982 0.049 Uiso 1 1 calc R . .
C325 C 0.39665(11) 0.88619(8) 0.13364(9) 0.038(2) Uani 1 1 d G . .
H325 H 0.3533 0.8872 0.1289 0.046 Uiso 1 1 calc R . .
C326 C 0.44538(10) 0.90037(7) 0.09943(8) 0.033(2) Uani 1 1 d G . .
H326 H 0.4353 0.9110 0.0713 0.039 Uiso 1 1 calc R . .
C327 C 0.60573(11) 0.86504(7) 0.02917(6) 0.0180(16) Uani 1 1 d G . .
C328 C 0.56744(12) 0.83223(7) 0.02796(7) 0.0195(16) Uani 1 1 d G . .
H328 H 0.5247 0.8338 0.0468 0.023 Uiso 1 1 calc R . .
C329 C 0.59170(15) 0.79717(8) -0.00081(8) 0.030(2) Uani 1 1 d G . .
H329 H 0.5655 0.7748 -0.0016 0.036 Uiso 1 1 calc R . .
C330 C 0.65428(15) 0.79491(8) -0.02838(8) 0.032(2) Uani 1 1 d G . .
H330 H 0.6709 0.7710 -0.0481 0.039 Uiso 1 1 calc R . .
C331 C 0.69260(13) 0.82771(8) -0.02717(8) 0.0278(19) Uani 1 1 d G . .
H331 H 0.7354 0.8262 -0.0460 0.033 Uiso 1 1 calc R . .
C332 C 0.66831(11) 0.86278(7) 0.00160(7) 0.0262(18) Uani 1 1 d G . .
H332 H 0.6945 0.8852 0.0024 0.031 Uiso 1 1 calc R . .
C333 C 0.52907(10) 1.03506(6) 0.11571(6) 0.0247(18) Uani 1 1 d G . .
C334 C 0.55712(13) 1.03759(7) 0.15073(7) 0.034(2) Uani 1 1 d G . .
H334 H 0.6044 1.0330 0.1471 0.041 Uiso 1 1 calc R . .
C335 C 0.51600(15) 1.04685(8) 0.19113(7) 0.040(2) Uani 1 1 d G . .
H335 H 0.5352 1.0486 0.2151 0.048 Uiso 1 1 calc R . .
C336 C 0.44685(15) 1.05359(8) 0.19652(8) 0.047(2) Uani 1 1 d G . .
H336 H 0.4188 1.0599 0.2241 0.057 Uiso 1 1 calc R . .
C337 C 0.41881(12) 1.05105(8) 0.16150(8) 0.047(2) Uani 1 1 d G . .
H337 H 0.3715 1.0556 0.1652 0.056 Uiso 1 1 calc R . .
C338 C 0.45992(10) 1.04180(7) 0.12109(7) 0.0301(19) Uani 1 1 d G . .
H338 H 0.4407 1.0401 0.0972 0.036 Uiso 1 1 calc R . .
C339 C 0.61839(11) 1.06981(7) 0.03725(7) 0.0233(17) Uani 1 1 d G . .
C340 C 0.59376(13) 1.11578(7) 0.05031(8) 0.031(2) Uani 1 1 d G . .
H340 H 0.5621 1.1205 0.0770 0.038 Uiso 1 1 calc R . .
C341 C 0.61546(15) 1.15485(7) 0.02437(10) 0.043(2) Uani 1 1 d G . .
H341 H 0.5986 1.1863 0.0333 0.051 Uiso 1 1 calc R . .
C342 C 0.66178(16) 1.14795(8) -0.01463(10) 0.039(2) Uani 1 1 d G . .
H342 H 0.6766 1.1747 -0.0324 0.047 Uiso 1 1 calc R . .
C343 C 0.68641(15) 1.10198(9) -0.02769(9) 0.044(2) Uani 1 1 d G . .
H343 H 0.7181 1.0973 -0.0543 0.052 Uiso 1 1 calc R . .
C344 C 0.66471(12) 1.06291(8) -0.00175(8) 0.0302(19) Uani 1 1 d G . .
H344 H 0.6815 1.0315 -0.0107 0.036 Uiso 1 1 calc R . .

loop_
_atom_site_aniso_label
_atom_site_aniso_U_11
_atom_site_aniso_U_22
_atom_site_aniso_U_33
_atom_site_aniso_U_23
_atom_site_aniso_U_13
_atom_site_aniso_U_12
Pd1 0.0164(3) 0.0327(4) 0.0214(3) -0.0051(3) -0.0041(2) -0.0004(3)
Pd2 0.0198(3) 0.0362(4) 0.0208(3) -0.0007(3) -0.0048(3) -0.0085(3)
S1 0.0153(10) 0.0350(12) 0.0221(11) -0.0020(9) -0.0032(8) -0.0013(9)
S2 0.0172(10) 0.0362(13) 0.0232(11) -0.0057(9) -0.0018(8) 0.0017(9)
S3 0.0192(10) 0.0436(13) 0.0205(11) -0.0040(9) -0.0037(8) -0.0070(9)
S4 0.0210(11) 0.0566(15) 0.0198(11) 0.0004(10) -0.0020(9) -0.0110(10)
P1 0.0170(10) 0.0326(12) 0.0173(10) -0.0050(9) -0.0037(8) -0.0027(9)
P2 0.0160(10) 0.0406(13) 0.0216(11) -0.0049(10) -0.0045(8) -0.0031(9)
P3 0.0227(11) 0.0402(13) 0.0178(11) 0.0008(10) -0.0040(9) -0.0132(10)
P4 0.0208(11) 0.0417(14) 0.0196(11) -0.0040(10) -0.0035(9) -0.0060(10)
O1 0.031(4) 0.129(7) 0.059(5) 0.051(5) -0.009(3) 0.002(4)
O2 0.027(4) 0.102(6) 0.071(5) -0.017(4) -0.002(3) -0.021(4)
O3 0.051(4) 0.060(6) 0.065(5) -0.004(4) -0.012(4) 0.000(4)
C31 0.077(7) 0.095(7) 0.089(7) -0.006(5) -0.018(5) -0.021(5)
O3A 0.051(4) 0.060(6) 0.065(5) -0.004(4) -0.012(4) 0.000(4)
C31A 0.077(7) 0.095(7) 0.089(7) -0.006(5) -0.018(5) -0.021(5)
O4 0.046(9) 0.091(11) 0.034(8) 0.005(6) -0.023(6) 0.002(6)
C38 0.042(9) 0.108(15) 0.041(10) -0.005(9) -0.023(7) -0.009(9)
O4A 0.046(9) 0.091(11) 0.034(8) 0.005(6) -0.023(6) 0.002(6)
C38A 0.042(9) 0.108(15) 0.041(10) -0.005(9) -0.023(7) -0.009(9)
C5 0.021(4) 0.022(4) 0.026(4) -0.006(3) -0.001(3) 0.000(3)
C6 0.025(4) 0.026(5) 0.024(4) -0.004(4) -0.007(3) -0.004(3)
C9 0.019(4) 0.026(4) 0.026(4) -0.002(3) -0.008(3) -0.003(3)
C8 0.013(4) 0.031(5) 0.029(5) -0.013(4) -0.005(3) 0.000(3)
C10 0.025(4) 0.035(5) 0.022(4) -0.005(4) -0.006(3) -0.005(4)
C7 0.020(4) 0.040(5) 0.013(4) -0.004(4) 0.001(3) -0.005(4)
C1 0.014(4) 0.019(4) 0.026(4) -0.004(3) 0.001(3) -0.002(3)
C2 0.021(4) 0.024(4) 0.027(4) -0.006(4) -0.005(3) 0.000(3)
C3 0.018(4) 0.033(5) 0.029(5) 0.000(4) -0.005(4) -0.004(4)
C4 0.021(4) 0.032(5) 0.030(5) -0.002(4) -0.008(4) -0.003(4)
C11 0.012(4) 0.040(5) 0.034(5) 0.001(4) 0.002(4) -0.004(4)
C12 0.025(4) 0.033(5) 0.031(5) 0.006(4) -0.006(4) -0.014(4)
C13 0.043(5) 0.048(6) 0.022(5) 0.001(4) -0.006(4) -0.023(5)
C14 0.034(5) 0.070(7) 0.030(5) 0.017(5) -0.014(4) -0.007(5)
C15 0.032(5) 0.063(7) 0.047(6) 0.024(5) 0.000(5) 0.012(5)
C16 0.035(5) 0.040(6) 0.039(6) 0.006(4) -0.003(4) 0.005(4)
C17 0.199(11) 0.219(11) 0.198(11) -0.004(7) -0.045(7) -0.040(7)
C18 0.016(4) 0.031(5) 0.024(4) -0.003(4) -0.004(3) 0.003(3)
C19 0.020(4) 0.051(6) 0.059(6) -0.024(5) -0.007(4) 0.003(4)
C20 0.012(4) 0.084(8) 0.049(6) -0.029(6) 0.006(4) 0.005(5)
C21 0.016(4) 0.074(7) 0.046(6) 0.006(5) -0.003(4) -0.010(5)
C22 0.021(5) 0.057(6) 0.030(5) 0.000(4) -0.003(4) -0.005(4)
C23 0.028(5) 0.034(5) 0.031(5) 0.003(4) -0.001(4) -0.005(4)
C24 0.035(6) 0.142(12) 0.066(8) 0.006(8) -0.029(6) -0.024(7)
C25 0.024(4) 0.040(5) 0.023(4) -0.009(4) -0.001(4) -0.006(4)
C26 0.026(5) 0.045(6) 0.050(6) -0.011(5) -0.006(4) -0.002(4)
C27 0.025(5) 0.056(6) 0.059(6) -0.029(5) 0.002(4) -0.004(4)
C28 0.019(5) 0.085(8) 0.074(8) -0.028(6) -0.021(5) 0.021(5)
C29 0.067(6) 0.092(6) 0.067(6) -0.002(5) -0.018(5) 0.015(5)
C30 0.037(6) 0.096(9) 0.040(6) -0.003(6) 0.005(5) 0.024(6)
C32 0.018(4) 0.046(6) 0.030(5) -0.004(4) -0.006(4) 0.000(4)
C33 0.033(5) 0.078(7) 0.027(5) -0.005(5) -0.007(4) -0.025(5)
C34 0.043(6) 0.091(9) 0.055(7) -0.034(6) -0.012(5) -0.018(6)
C35 0.061(7) 0.091(9) 0.047(7) -0.026(6) -0.035(6) 0.021(6)
C36 0.103(10) 0.056(7) 0.036(6) -0.005(5) -0.031(6) 0.014(7)
C37 0.063(7) 0.051(6) 0.034(6) 0.002(5) -0.016(5) -0.006(5)
C39 0.027(4) 0.035(5) 0.024(4) 0.007(4) -0.017(4) -0.010(4)
C40 0.068(7) 0.034(6) 0.047(6) 0.002(5) 0.012(5) -0.005(5)
C41 0.095(9) 0.037(6) 0.055(7) 0.001(5) 0.002(6) -0.030(6)
C42 0.056(6) 0.040(6) 0.027(5) 0.007(4) -0.012(4) -0.024(5)
C43 0.043(6) 0.061(7) 0.049(6) -0.017(5) 0.003(5) -0.029(5)
C44 0.052(6) 0.043(6) 0.030(5) -0.020(4) 0.015(4) -0.015(5)
C45 0.013(4) 0.040(5) 0.022(4) -0.005(4) -0.002(3) 0.001(3)
C46 0.029(5) 0.027(5) 0.066(6) -0.014(5) -0.016(5) 0.006(4)
C47 0.048(6) 0.052(7) 0.120(10) -0.038(7) -0.036(7) -0.001(5)
C48 0.042(6) 0.033(5) 0.060(6) -0.014(5) -0.012(5) 0.002(4)
C49 0.022(4) 0.037(5) 0.045(5) -0.007(4) -0.008(4) -0.001(4)
C50 0.035(5) 0.043(6) 0.038(5) -0.010(4) -0.016(4) -0.006(4)
C51 0.025(4) 0.039(5) 0.021(4) -0.007(4) -0.009(3) -0.007(4)
C52 0.043(5) 0.039(5) 0.034(5) -0.008(4) 0.003(4) -0.017(4)
C53 0.066(7) 0.061(7) 0.028(5) -0.007(5) 0.010(5) -0.013(6)
C54 0.055(7) 0.059(7) 0.045(6) -0.021(5) 0.002(5) -0.003(5)
C55 0.050(6) 0.049(6) 0.047(6) -0.015(5) -0.009(5) -0.006(5)
C56 0.034(5) 0.052(6) 0.040(5) -0.008(5) -0.008(4) -0.011(4)
C57 0.019(4) 0.039(5) 0.024(4) -0.004(4) -0.003(3) -0.003(4)
C58 0.042(5) 0.047(6) 0.029(5) -0.006(4) -0.005(4) -0.011(4)
C59 0.053(6) 0.049(6) 0.048(6) 0.004(5) -0.019(5) 0.003(5)
C60 0.055(6) 0.041(6) 0.046(6) -0.015(5) -0.007(5) -0.006(5)
C61 0.048(6) 0.053(6) 0.045(6) -0.005(5) -0.019(5) -0.009(5)
C62 0.033(5) 0.037(5) 0.034(5) -0.016(4) -0.005(4) -0.004(4)
C63 0.035(5) 0.042(6) 0.035(5) 0.007(4) -0.013(4) -0.015(4)
C64 0.043(6) 0.042(6) 0.055(6) 0.005(5) -0.026(5) -0.008(5)
C65 0.091(9) 0.065(8) 0.093(9) 0.015(7) -0.060(8) -0.036(7)
C66 0.106(10) 0.055(7) 0.074(8) 0.030(6) -0.050(7) -0.037(7)
C67 0.149(13) 0.068(9) 0.100(10) 0.056(8) -0.084(10) -0.058(9)
C68 0.097(9) 0.070(8) 0.073(8) 0.029(6) -0.046(7) -0.050(7)
C69 0.017(4) 0.057(6) 0.029(5) -0.014(4) -0.001(4) -0.008(4)
C70 0.047(6) 0.066(7) 0.038(6) -0.016(5) 0.007(5) -0.022(5)
C71 0.048(6) 0.089(9) 0.040(6) -0.026(6) 0.008(5) -0.021(6)
C72 0.031(5) 0.076(8) 0.065(7) -0.034(6) -0.006(5) -0.011(5)
C73 0.064(8) 0.081(9) 0.088(9) -0.048(7) 0.004(7) -0.017(6)
C74 0.070(8) 0.056(7) 0.046(6) -0.011(5) 0.005(5) -0.008(6)
C75 0.037(5) 0.048(6) 0.049(6) -0.021(5) -0.016(5) -0.006(4)
C76 0.066(8) 0.089(9) 0.083(9) -0.039(7) -0.027(7) 0.004(7)
C77 0.100(11) 0.079(9) 0.095(10) -0.038(8) -0.022(8) 0.005(8)
C78 0.065(8) 0.078(9) 0.126(12) -0.053(9) -0.016(8) 0.015(7)
C79 0.057(7) 0.064(8) 0.101(10) -0.028(7) -0.030(7) 0.021(6)
C80 0.074(8) 0.038(6) 0.076(8) -0.014(5) -0.037(6) -0.003(5)
C81 0.023(4) 0.052(6) 0.028(5) -0.001(4) -0.009(4) -0.009(4)
C82 0.053(7) 0.058(7) 0.050(6) -0.003(5) 0.019(5) -0.008(5)
C83 0.052(7) 0.080(8) 0.041(6) -0.007(6) 0.010(5) -0.026(6)
C84 0.031(5) 0.073(8) 0.057(7) 0.029(6) -0.012(5) -0.016(5)
C85 0.096(10) 0.055(8) 0.085(9) 0.009(7) 0.012(7) -0.030(7)
C86 0.076(8) 0.057(8) 0.082(9) -0.009(7) 0.025(7) -0.011(6)
Pd3 0.0114(3) 0.0291(4) 0.0229(3) -0.0086(3) -0.0053(2) -0.0021(2)
Pd4 0.0122(3) 0.0272(3) 0.0179(3) -0.0023(3) -0.0058(2) -0.0037(2)
S5 0.0126(9) 0.0387(12) 0.0208(10) -0.0089(9) -0.0032(8) -0.0044(8)
S6 0.0093(9) 0.0433(13) 0.0251(11) -0.0144(10) -0.0019(8) -0.0055(9)
S7 0.0138(9) 0.0380(12) 0.0184(10) -0.0068(9) -0.0055(8) -0.0026(8)
S8 0.0131(9) 0.0321(12) 0.0165(10) -0.0014(8) -0.0040(8) -0.0048(8)
P5 0.0124(9) 0.0321(12) 0.0206(11) -0.0097(9) -0.0063(8) -0.0011(9)
P6 0.0110(9) 0.0302(12) 0.0227(11) -0.0064(9) -0.0028(8) -0.0040(8)
P7 0.0117(9) 0.0265(11) 0.0188(10) -0.0027(9) -0.0046(8) -0.0008(8)
P8 0.0137(10) 0.0312(12) 0.0190(10) -0.0055(9) -0.0054(8) -0.0018(8)
O5 0.073(5) 0.125(7) 0.037(4) -0.021(4) -0.037(4) 0.009(5)
O6 0.013(3) 0.055(4) 0.051(4) -0.010(3) -0.007(3) -0.008(3)
O7 0.007(3) 0.085(5) 0.037(4) -0.001(3) 0.000(3) 0.004(3)
O8 0.056(4) 0.057(4) 0.038(4) 0.001(3) -0.031(3) -0.003(3)
C87 0.018(4) 0.017(4) 0.022(4) -0.003(3) -0.007(3) 0.002(3)
C88 0.011(4) 0.020(4) 0.019(4) -0.005(3) -0.002(3) 0.003(3)
C89 0.017(4) 0.018(4) 0.018(4) -0.002(3) -0.001(3) -0.002(3)
C90 0.018(4) 0.022(4) 0.017(4) -0.004(3) -0.003(3) -0.001(3)
C91 0.013(4) 0.031(5) 0.017(4) -0.012(3) 0.002(3) 0.000(3)
C92 0.015(4) 0.035(5) 0.024(4) -0.011(4) -0.009(3) -0.007(3)
C93 0.011(4) 0.034(5) 0.022(4) -0.007(4) -0.007(3) 0.001(3)
C94 0.011(4) 0.036(5) 0.026(4) -0.017(4) -0.005(3) -0.001(3)
C95 0.021(4) 0.028(5) 0.029(5) -0.001(4) -0.011(4) -0.011(4)
C96 0.018(4) 0.025(4) 0.024(4) -0.006(3) -0.008(3) -0.005(3)
C97 0.015(4) 0.052(6) 0.033(5) -0.010(4) -0.005(4) -0.005(4)
C98 0.038(6) 0.075(8) 0.047(6) -0.015(6) -0.022(5) 0.017(5)
C99 0.050(7) 0.123(11) 0.045(7) -0.006(7) -0.023(6) 0.029(7)
C100 0.039(6) 0.076(8) 0.030(5) 0.000(5) -0.020(4) -0.003(5)
C101 0.049(6) 0.064(7) 0.026(5) -0.008(5) -0.002(4) -0.033(5)
C102 0.027(4) 0.035(5) 0.028(5) -0.004(4) -0.004(4) -0.016(4)
C103 0.120(13) 0.163(15) 0.078(10) 0.011(10) -0.056(10) -0.023(11)
C104 0.014(4) 0.036(5) 0.022(4) -0.009(4) 0.004(3) -0.002(3)
C105 0.027(5) 0.036(5) 0.042(5) -0.012(4) -0.013(4) -0.010(4)
C106 0.010(4) 0.043(5) 0.048(6) -0.014(4) 0.003(4) -0.006(4)
C107 0.014(4) 0.048(6) 0.035(5) 0.000(4) -0.008(4) -0.008(4)
C108 0.027(5) 0.059(6) 0.024(5) -0.017(4) -0.008(4) 0.000(4)
C109 0.025(5) 0.045(6) 0.045(6) -0.023(5) -0.004(4) -0.005(4)
C110 0.015(4) 0.070(7) 0.057(6) -0.003(5) -0.010(4) -0.013(4)
C111 0.018(4) 0.029(5) 0.020(4) -0.004(3) -0.009(3) -0.004(3)
C112 0.011(4) 0.051(6) 0.026(5) -0.002(4) -0.002(3) -0.002(4)
C113 0.018(4) 0.050(6) 0.032(5) 0.003(4) -0.007(4) 0.003(4)
C114 0.019(4) 0.053(6) 0.034(5) -0.009(4) -0.010(4) 0.003(4)
C115 0.027(4) 0.027(5) 0.020(4) -0.006(3) -0.001(3) -0.006(4)
C116 0.018(4) 0.036(5) 0.027(5) -0.009(4) -0.005(3) 0.001(4)
C117 0.024(5) 0.072(8) 0.074(8) -0.014(6) -0.002(5) -0.003(5)
C118 0.026(4) 0.022(4) 0.018(4) -0.005(3) -0.003(3) 0.000(3)
C119 0.021(4) 0.030(5) 0.025(4) 0.001(4) -0.011(3) -0.007(4)
C120 0.032(5) 0.043(5) 0.024(5) -0.006(4) -0.011(4) -0.015(4)
C121 0.038(5) 0.035(5) 0.027(5) -0.003(4) -0.022(4) 0.001(4)
C122 0.060(6) 0.043(6) 0.039(6) 0.006(5) -0.017(5) -0.022(5)
C123 0.037(5) 0.043(5) 0.021(4) 0.002(4) -0.007(4) -0.015(4)
C124 0.045(6) 0.069(7) 0.041(6) -0.017(5) -0.029(5) -0.006(5)
C125 0.015(4) 0.037(5) 0.021(4) -0.004(4) -0.011(3) -0.005(3)
C126 0.045(6) 0.044(6) 0.041(6) -0.004(5) 0.004(5) -0.004(5)
C127 0.080(8) 0.049(7) 0.054(7) -0.002(5) -0.007(6) -0.017(6)
C128 0.057(7) 0.072(7) 0.032(5) 0.003(5) -0.006(5) -0.033(6)
C129 0.039(6) 0.062(7) 0.038(6) 0.008(5) -0.001(4) -0.019(5)
C130 0.033(5) 0.041(6) 0.034(5) -0.006(4) -0.003(4) 0.001(4)
C131 0.014(4) 0.027(5) 0.036(5) -0.014(4) -0.002(3) -0.003(3)
C132 0.022(5) 0.041(6) 0.066(6) -0.029(5) -0.009(4) 0.005(4)
C133 0.025(5) 0.069(7) 0.074(7) -0.027(6) -0.006(5) -0.008(5)
C134 0.032(5) 0.040(6) 0.108(9) -0.041(6) -0.008(6) 0.008(4)
C135 0.039(6) 0.046(7) 0.148(12) -0.038(7) -0.005(7) -0.010(5)
C136 0.015(4) 0.046(6) 0.095(8) -0.033(6) -0.011(5) -0.002(4)
C137 0.005(3) 0.041(5) 0.024(4) -0.010(4) -0.001(3) -0.004(3)
C138 0.025(4) 0.034(5) 0.031(5) -0.007(4) -0.003(4) 0.001(4)
C139 0.040(5) 0.032(5) 0.041(5) -0.013(4) -0.011(4) 0.000(4)
C140 0.029(5) 0.044(6) 0.043(6) -0.018(4) -0.015(4) -0.001(4)
C141 0.020(4) 0.050(6) 0.028(5) -0.015(4) 0.004(4) -0.004(4)
C143 0.022(4) 0.029(5) 0.032(5) -0.003(4) -0.005(4) -0.009(4)
C142 0.022(4) 0.036(5) 0.027(5) -0.004(4) -0.002(3) -0.009(4)
C144 0.030(5) 0.043(6) 0.067(7) 0.002(5) -0.025(5) -0.005(4)
C145 0.040(6) 0.042(6) 0.055(6) 0.009(5) -0.021(5) -0.008(5)
C146 0.060(7) 0.032(5) 0.054(6) 0.013(5) -0.018(5) -0.013(5)
C147 0.038(5) 0.043(6) 0.064(7) 0.005(5) -0.010(5) -0.026(5)
C148 0.033(5) 0.039(5) 0.054(6) 0.011(5) -0.017(4) -0.021(4)
C149 0.011(4) 0.023(4) 0.023(4) -0.009(3) 0.004(3) -0.002(3)
C150 0.021(4) 0.033(5) 0.046(5) 0.003(4) -0.018(4) -0.012(4)
C151 0.043(6) 0.030(5) 0.061(6) 0.012(5) -0.024(5) -0.014(4)
C152 0.044(5) 0.027(5) 0.043(5) 0.002(4) -0.015(4) -0.010(4)
C153 0.036(5) 0.032(5) 0.023(4) 0.002(4) -0.007(4) -0.001(4)
C154 0.032(5) 0.039(5) 0.032(5) 0.001(4) -0.018(4) -0.003(4)
C155 0.015(4) 0.030(4) 0.013(4) 0.004(3) -0.010(3) -0.004(3)
C156 0.052(6) 0.022(5) 0.023(5) -0.001(4) -0.010(4) -0.006(4)
C157 0.048(6) 0.043(6) 0.025(5) -0.011(4) 0.002(4) -0.012(4)
C158 0.025(4) 0.028(5) 0.047(6) -0.015(4) 0.000(4) -0.006(4)
C159 0.061(7) 0.032(5) 0.047(6) -0.008(5) 0.003(5) -0.005(5)
C160 0.047(6) 0.025(5) 0.040(5) -0.011(4) 0.008(4) -0.002(4)
C161 0.024(4) 0.019(4) 0.018(4) -0.004(3) -0.010(3) 0.005(3)
C162 0.021(4) 0.026(5) 0.046(5) -0.009(4) -0.011(4) 0.001(3)
C163 0.032(5) 0.027(5) 0.064(6) -0.005(4) -0.020(4) -0.006(4)
C164 0.053(6) 0.020(5) 0.047(6) -0.006(4) -0.007(5) 0.006(4)
C165 0.037(5) 0.027(5) 0.043(5) -0.005(4) -0.010(4) -0.001(4)
C166 0.022(4) 0.030(5) 0.041(5) -0.012(4) -0.006(4) 0.001(4)
C167 0.017(4) 0.029(5) 0.028(4) -0.003(4) -0.013(3) -0.002(3)
C168 0.025(4) 0.037(5) 0.032(5) 0.000(4) -0.004(4) -0.013(4)
C169 0.042(6) 0.052(6) 0.032(5) -0.005(5) 0.008(4) -0.012(5)
C170 0.037(5) 0.051(6) 0.042(6) 0.009(5) -0.005(4) -0.017(5)
C171 0.029(5) 0.034(5) 0.037(5) 0.002(4) -0.001(4) -0.006(4)
C172 0.024(4) 0.034(5) 0.034(5) 0.001(4) -0.010(4) -0.006(4)
Pd5 0.0154(3) 0.0213(3) 0.0327(4) -0.0099(3) -0.0094(3) 0.0012(2)
Pd6 0.0139(3) 0.0221(3) 0.0338(4) -0.0033(3) -0.0084(3) 0.0004(2)
S9 0.0207(10) 0.0292(12) 0.0354(12) -0.0119(9) -0.0094(9) -0.0026(9)
S10 0.0185(10) 0.0255(11) 0.0330(12) -0.0058(9) -0.0098(9) 0.0003(8)
S11 0.0176(10) 0.0285(12) 0.0380(12) 0.0050(10) -0.0108(9) -0.0049(9)
S12 0.0215(11) 0.0252(12) 0.0607(15) 0.0052(11) -0.0198(10) -0.0036(9)
P9 0.0167(10) 0.0243(12) 0.0346(12) -0.0110(10) -0.0092(9) -0.0013(9)
P10 0.0142(10) 0.0213(11) 0.0339(12) -0.0107(9) -0.0097(9) 0.0013(8)
P11 0.0130(10) 0.0215(11) 0.0279(11) -0.0025(9) -0.0047(8) 0.0011(8)
P12 0.0155(10) 0.0253(12) 0.0385(13) -0.0041(10) -0.0083(9) -0.0019(9)
O9 0.089(6) 0.130(8) 0.065(5) -0.036(5) -0.026(5) -0.054(6)
O10 0.028(6) 0.047(9) 0.083(11) -0.008(7) -0.027(7) 0.006(5)
C196 0.023(10) 0.101(18) 0.14(2) -0.010(14) -0.038(12) 0.020(9)
O10A 0.028(6) 0.047(9) 0.083(11) -0.008(7) -0.027(7) 0.006(5)
C19A 0.023(10) 0.101(18) 0.14(2) -0.010(14) -0.038(12) 0.020(9)
O11 0.028(3) 0.036(3) 0.040(4) 0.001(3) -0.017(3) 0.003(3)
O12 0.032(3) 0.045(4) 0.053(4) -0.001(3) -0.016(3) -0.016(3)
C173 0.016(4) 0.021(4) 0.030(4) -0.013(4) -0.002(3) 0.000(3)
C174 0.016(4) 0.024(4) 0.040(5) -0.010(4) -0.014(4) 0.006(3)
C175 0.014(4) 0.028(5) 0.028(5) -0.003(4) -0.007(3) 0.002(3)
C176 0.019(4) 0.027(5) 0.041(5) -0.006(4) -0.017(4) 0.001(3)
C177 0.024(4) 0.022(4) 0.028(4) -0.005(3) -0.005(3) -0.002(3)
C178 0.034(5) 0.014(4) 0.066(6) -0.007(4) -0.027(5) -0.001(4)
C179 0.018(4) 0.039(5) 0.022(4) -0.007(4) -0.008(3) -0.001(4)
C180 0.023(4) 0.034(5) 0.022(4) -0.011(4) -0.008(3) -0.007(4)
C181 0.009(4) 0.033(5) 0.032(5) 0.002(4) -0.008(3) -0.003(3)
C182 0.012(4) 0.030(5) 0.034(5) -0.005(4) -0.007(3) 0.000(3)
C183 0.017(4) 0.041(5) 0.020(4) -0.007(4) -0.006(3) -0.003(4)
C184 0.031(5) 0.045(6) 0.038(5) -0.007(4) -0.016(4) -0.001(4)
C185 0.031(5) 0.075(8) 0.057(7) -0.014(6) -0.011(5) -0.015(5)
C186 0.038(6) 0.076(8) 0.046(6) -0.022(6) -0.015(5) -0.021(5)
C187 0.044(6) 0.060(7) 0.048(6) -0.024(5) -0.003(5) -0.023(5)
C188 0.038(5) 0.055(6) 0.028(5) -0.008(4) 0.008(4) -0.017(5)
C189 0.138(17) 0.135(17) 0.074(12) -0.021(12) -0.030(12) -0.104(15)
C18A 0.138(17) 0.135(17) 0.074(12) -0.021(12) -0.030(12) -0.104(15)
C190 0.018(4) 0.035(5) 0.021(4) -0.004(4) -0.005(3) 0.005(4)
C191 0.024(5) 0.059(6) 0.050(6) -0.016(5) -0.016(4) 0.004(4)
C192 0.016(4) 0.052(6) 0.084(8) -0.023(6) -0.020(5) 0.001(4)
C193 0.041(6) 0.057(7) 0.041(6) -0.015(5) -0.018(5) 0.015(5)
C194 0.045(6) 0.042(6) 0.042(6) -0.001(4) -0.010(5) -0.004(5)
C195 0.031(5) 0.030(5) 0.029(5) 0.005(4) -0.008(4) 0.002(4)
C197 0.018(4) 0.034(5) 0.026(5) -0.004(4) -0.006(3) 0.003(4)
C198 0.023(4) 0.030(5) 0.028(5) -0.002(4) -0.011(4) 0.000(4)
C199 0.028(5) 0.032(5) 0.031(5) -0.003(4) -0.003(4) -0.006(4)
C200 0.026(4) 0.029(5) 0.037(5) -0.005(4) -0.024(4) 0.006(4)
C201 0.028(5) 0.027(5) 0.033(5) 0.007(4) -0.011(4) -0.008(4)
C202 0.019(4) 0.037(5) 0.026(4) -0.004(4) -0.004(3) -0.007(4)
C203 0.039(5) 0.035(5) 0.038(5) -0.002(4) -0.019(4) 0.006(4)
C204 0.021(4) 0.019(4) 0.039(5) -0.009(4) -0.008(4) 0.003(3)
C205 0.026(4) 0.029(5) 0.041(5) -0.006(4) -0.012(4) -0.005(4)
C206 0.016(4) 0.024(4) 0.042(5) -0.008(4) 0.004(4) -0.002(3)
C207 0.014(4) 0.033(5) 0.045(5) -0.006(4) -0.012(4) -0.010(3)
C208 0.035(5) 0.067(7) 0.039(6) 0.000(5) -0.014(4) -0.021(5)
C209 0.028(5) 0.060(6) 0.031(5) 0.004(4) -0.004(4) -0.022(4)
C210 0.016(4) 0.042(5) 0.050(6) -0.011(5) 0.000(4) -0.006(4)
C211 0.019(4) 0.026(5) 0.047(5) -0.005(4) -0.019(4) 0.000(3)
C212 0.029(5) 0.029(5) 0.039(5) -0.006(4) -0.015(4) -0.004(4)
C213 0.027(5) 0.043(6) 0.041(5) -0.020(4) -0.005(4) 0.001(4)
C214 0.044(6) 0.033(5) 0.072(7) -0.024(5) -0.034(5) 0.004(4)
C215 0.039(5) 0.021(5) 0.075(7) -0.011(5) -0.027(5) 0.000(4)
C216 0.037(5) 0.029(5) 0.047(6) 0.000(4) -0.017(4) -0.007(4)
C217 0.019(4) 0.031(5) 0.038(5) -0.010(4) -0.007(4) -0.001(4)
C218 0.020(4) 0.058(6) 0.034(5) -0.004(4) -0.007(4) -0.006(4)
C219 0.030(5) 0.086(8) 0.035(6) -0.004(5) -0.011(4) -0.008(5)
C220 0.042(6) 0.054(6) 0.031(5) 0.003(5) -0.004(4) -0.013(5)
C221 0.027(5) 0.068(7) 0.030(5) -0.003(5) -0.006(4) -0.006(4)
C222 0.026(5) 0.055(6) 0.031(5) -0.011(4) -0.014(4) -0.009(4)
C223 0.008(3) 0.026(4) 0.030(4) -0.017(4) -0.006(3) 0.006(3)
C224 0.022(4) 0.031(5) 0.029(5) -0.009(4) -0.014(4) 0.004(4)
C225 0.026(5) 0.041(5) 0.042(5) -0.011(4) -0.009(4) -0.010(4)
C226 0.024(5) 0.058(6) 0.040(5) -0.012(5) 0.009(4) -0.023(4)
C227 0.035(5) 0.062(7) 0.039(5) -0.021(5) 0.004(4) -0.020(5)
C228 0.028(5) 0.042(5) 0.034(5) -0.014(4) 0.000(4) -0.012(4)
C229 0.028(4) 0.026(5) 0.030(5) -0.009(4) -0.008(4) -0.008(4)
C230 0.028(5) 0.054(6) 0.023(5) -0.012(4) 0.001(4) -0.015(4)
C231 0.035(5) 0.045(6) 0.049(6) -0.018(5) 0.008(4) -0.016(4)
C232 0.077(7) 0.030(5) 0.036(5) -0.002(4) -0.011(5) -0.021(5)
C233 0.078(8) 0.039(6) 0.050(6) -0.010(5) -0.040(6) 0.008(5)
C234 0.045(6) 0.040(6) 0.044(6) -0.023(5) -0.018(5) 0.013(4)
C235 0.018(4) 0.027(4) 0.023(4) -0.003(3) 0.000(3) -0.004(3)
C236 0.020(4) 0.053(6) 0.027(5) -0.006(4) -0.002(4) -0.008(4)
C237 0.019(4) 0.060(6) 0.044(6) -0.021(5) 0.000(4) 0.003(4)
C238 0.033(5) 0.045(6) 0.038(5) -0.012(4) 0.003(4) -0.009(4)
C239 0.026(5) 0.059(6) 0.028(5) -0.007(4) -0.011(4) 0.001(4)
C240 0.024(4) 0.042(5) 0.031(5) -0.012(4) -0.006(4) 0.005(4)
C241 0.013(4) 0.029(5) 0.014(4) -0.002(3) 0.001(3) 0.005(3)
C242 0.034(5) 0.033(5) 0.019(4) -0.001(4) -0.007(4) -0.015(4)
C243 0.054(6) 0.052(6) 0.039(6) -0.005(5) -0.012(5) -0.029(5)
C244 0.039(5) 0.055(6) 0.029(5) 0.008(4) 0.003(4) -0.024(5)
C245 0.037(5) 0.063(7) 0.031(5) 0.003(5) -0.012(4) -0.010(5)
C246 0.029(5) 0.042(5) 0.033(5) -0.002(4) -0.010(4) -0.015(4)
C247 0.024(6) 0.017(6) 0.047(6) -0.009(5) -0.007(5) -0.006(5)
C248 0.051(9) 0.091(12) 0.043(8) -0.001(8) -0.012(7) -0.003(9)
C249 0.091(7) 0.094(7) 0.092(7) -0.001(5) -0.013(5) -0.014(5)
C250 0.116(18) 0.049(11) 0.057(10) 0.010(8) 0.019(11) -0.013(10)
C251 0.16(2) 0.100(18) 0.043(10) -0.006(11) -0.030(14) -0.011(15)
C252 0.068(12) 0.090(15) 0.039(8) 0.018(9) -0.025(9) -0.011(9)
C23A 0.024(6) 0.017(6) 0.047(6) -0.009(5) -0.007(5) -0.006(5)
C24A 0.051(9) 0.091(12) 0.043(8) -0.001(8) -0.012(7) -0.003(9)
C25A 0.091(7) 0.094(7) 0.092(7) -0.001(5) -0.013(5) -0.014(5)
C26A 0.116(18) 0.049(11) 0.057(10) 0.010(8) 0.019(11) -0.013(10)
C27A 0.16(2) 0.100(18) 0.043(10) -0.006(11) -0.030(14) -0.011(15)
C28A 0.068(12) 0.090(15) 0.039(8) 0.018(9) -0.025(9) -0.011(9)
C253 0.017(4) 0.022(5) 0.048(6) 0.002(4) -0.005(4) 0.000(3)
C254 0.042(6) 0.039(6) 0.058(7) -0.012(5) -0.012(5) 0.000(4)
C255 0.044(6) 0.070(8) 0.080(8) -0.036(7) 0.001(6) -0.005(6)
C256 0.032(5) 0.041(6) 0.083(8) -0.022(6) 0.015(5) -0.019(5)
C257 0.061(7) 0.018(5) 0.092(9) -0.003(5) -0.011(6) -0.007(5)
C258 0.067(7) 0.031(6) 0.066(7) 0.005(5) -0.010(6) -0.019(5)
Pd7 0.0271(4) 0.0292(4) 0.0369(4) -0.0019(3) -0.0107(3) 0.0039(3)
S13 0.0389(13) 0.0300(13) 0.0592(16) -0.0083(11) -0.0202(12) 0.0046(10)
S14 0.0293(11) 0.0295(12) 0.0321(12) -0.0073(10) -0.0118(9) 0.0055(9)
P13 0.0365(13) 0.0322(13) 0.0345(13) -0.0059(11) -0.0103(11) 0.0098(11)
P14 0.0279(12) 0.0284(13) 0.0356(13) 0.0008(11) -0.0101(10) 0.0044(10)
O13 0.061(4) 0.053(4) 0.037(4) -0.006(3) -0.018(3) -0.014(3)
O14 0.042(4) 0.058(4) 0.062(4) -0.013(4) -0.015(3) 0.002(3)
C259 0.030(5) 0.033(5) 0.026(5) 0.001(4) -0.003(4) 0.005(4)
C260 0.025(4) 0.028(5) 0.023(4) 0.003(4) -0.006(4) -0.003(4)
C261 0.027(4) 0.029(5) 0.028(5) 0.007(4) -0.004(4) -0.005(4)
C262 0.032(5) 0.030(5) 0.034(5) -0.006(4) -0.010(4) 0.005(4)
C263 0.025(4) 0.029(5) 0.028(5) 0.001(4) -0.010(4) -0.004(4)
C264 0.025(4) 0.038(5) 0.033(5) -0.008(4) -0.007(4) 0.002(4)
C265 0.036(5) 0.075(7) 0.049(6) -0.026(5) -0.001(5) -0.013(5)
C266 0.037(6) 0.076(8) 0.053(6) -0.024(6) -0.010(5) -0.007(5)
C267 0.041(5) 0.036(5) 0.034(5) -0.004(4) -0.016(4) -0.005(4)
C268 0.034(5) 0.033(5) 0.029(5) -0.005(4) 0.000(4) -0.006(4)
C269 0.028(5) 0.032(5) 0.034(5) 0.003(4) -0.006(4) -0.006(4)
C270 0.066(7) 0.042(6) 0.042(6) -0.005(5) -0.022(5) -0.010(5)
C271 0.027(5) 0.027(5) 0.037(5) -0.005(4) -0.009(4) -0.003(4)
C272 0.032(5) 0.032(5) 0.039(5) 0.002(4) -0.012(4) 0.002(4)
C273 0.036(5) 0.050(6) 0.032(5) -0.004(5) -0.002(4) -0.010(5)
C274 0.037(5) 0.026(5) 0.068(7) 0.004(5) -0.035(5) -0.002(4)
C275 0.032(5) 0.037(6) 0.057(6) 0.001(5) -0.015(5) -0.002(4)
C276 0.032(5) 0.033(5) 0.037(5) -0.008(4) -0.014(4) 0.001(4)
C277 0.038(6) 0.059(7) 0.094(9) -0.037(6) -0.004(6) -0.010(5)
C278 0.029(5) 0.022(5) 0.047(6) -0.003(4) -0.011(4) 0.003(4)
C279 0.046(6) 0.071(8) 0.057(7) 0.018(6) -0.023(5) -0.016(6)
C280 0.056(7) 0.118(10) 0.043(7) 0.017(7) -0.014(6) -0.033(7)
C281 0.043(6) 0.063(7) 0.039(6) -0.005(5) 0.002(5) -0.018(5)
C282 0.043(6) 0.058(7) 0.054(7) 0.002(5) -0.011(5) -0.023(5)
C283 0.039(6) 0.057(6) 0.035(5) -0.003(5) -0.015(4) -0.007(5)
C284 0.029(5) 0.042(6) 0.033(5) -0.004(4) -0.013(4) 0.003(4)
C285 0.042(6) 0.087(8) 0.045(6) -0.030(6) -0.001(5) -0.011(6)
C286 0.035(6) 0.119(10) 0.053(7) -0.054(7) 0.004(5) -0.010(6)
C287 0.060(7) 0.057(7) 0.055(7) -0.025(6) -0.015(6) 0.015(6)
C288 0.076(8) 0.055(7) 0.073(8) -0.030(6) 0.023(6) -0.025(6)
C289 0.068(7) 0.037(6) 0.058(7) -0.016(5) 0.016(6) -0.013(5)
Pd8 0.0155(3) 0.0196(3) 0.0245(3) -0.0015(3) -0.0089(2) -0.0031(2)
S15 0.0191(10) 0.0215(11) 0.0266(11) -0.0013(8) -0.0087(8) -0.0031(8)
S16 0.0197(10) 0.0201(10) 0.0314(11) -0.0024(9) -0.0111(8) -0.0037(8)
P15 0.0160(10) 0.0172(11) 0.0249(11) -0.0030(9) -0.0065(8) -0.0007(8)
P16 0.0159(10) 0.0187(11) 0.0253(11) -0.0030(9) -0.0093(8) -0.0025(8)
O15 0.037(4) 0.088(6) 0.070(5) 0.045(4) -0.010(4) 0.009(4)
O16 0.056(4) 0.071(5) 0.071(5) -0.020(4) -0.019(4) -0.038(4)
C302 0.014(4) 0.026(4) 0.017(4) -0.003(3) -0.004(3) -0.005(3)
C303 0.015(4) 0.017(4) 0.018(4) -0.004(3) -0.008(3) 0.001(3)
C304 0.016(4) 0.024(4) 0.021(4) -0.003(3) -0.009(3) -0.005(3)
C305 0.014(4) 0.026(4) 0.020(4) -0.001(3) -0.004(3) -0.004(3)
C306 0.020(4) 0.027(5) 0.022(4) -0.004(3) -0.009(3) -0.006(3)
C307 0.015(4) 0.034(5) 0.030(5) 0.002(4) -0.008(3) -0.002(3)
C308 0.032(5) 0.032(5) 0.025(5) -0.005(4) -0.001(4) 0.001(4)
C309 0.027(5) 0.028(5) 0.045(6) 0.006(4) -0.003(4) 0.003(4)
C310 0.023(5) 0.045(6) 0.042(6) 0.021(5) -0.007(4) -0.001(4)
C311 0.047(6) 0.057(7) 0.042(6) 0.015(5) -0.026(5) -0.017(5)
C312 0.046(6) 0.037(5) 0.049(6) 0.003(4) -0.027(5) -0.009(4)
C313 0.067(8) 0.084(9) 0.090(9) -0.004(7) -0.044(7) 0.022(7)
C314 0.025(4) 0.025(4) 0.027(4) -0.002(4) -0.008(4) -0.007(3)
C315 0.020(4) 0.028(5) 0.041(5) -0.010(4) -0.010(4) -0.004(3)
C316 0.024(5) 0.047(6) 0.052(6) -0.005(5) -0.008(4) -0.007(4)
C317 0.028(5) 0.057(6) 0.050(6) -0.011(5) -0.010(4) -0.015(5)
C318 0.043(5) 0.035(5) 0.048(6) -0.014(4) -0.011(5) -0.013(4)
C319 0.020(4) 0.036(5) 0.043(5) -0.009(4) -0.013(4) -0.008(4)
C320 0.094(12) 0.169(16) 0.154(15) -0.052(13) -0.028(10) -0.062(11)
C321 0.022(4) 0.017(4) 0.033(5) -0.007(4) -0.007(4) 0.001(3)
C322 0.028(5) 0.035(5) 0.031(5) 0.000(4) -0.007(4) -0.010(4)
C323 0.048(6) 0.049(6) 0.027(5) -0.003(4) -0.005(4) -0.020(5)
C324 0.027(5) 0.048(6) 0.037(5) 0.000(5) 0.011(4) -0.010(4)
C325 0.023(5) 0.045(6) 0.043(6) 0.002(5) -0.001(4) -0.007(4)
C326 0.027(5) 0.031(5) 0.038(5) -0.005(4) -0.007(4) -0.003(4)
C327 0.018(4) 0.024(4) 0.016(4) -0.001(3) -0.012(3) -0.004(3)
C328 0.025(4) 0.016(4) 0.017(4) 0.002(3) -0.005(3) -0.005(3)
C329 0.026(4) 0.027(5) 0.040(5) -0.009(4) -0.004(4) -0.009(4)
C330 0.029(5) 0.026(5) 0.039(5) -0.009(4) -0.007(4) 0.004(4)
C331 0.019(4) 0.036(5) 0.028(5) -0.015(4) 0.000(3) -0.006(4)
C332 0.023(4) 0.034(5) 0.022(4) -0.001(4) -0.005(3) -0.007(4)
C333 0.028(4) 0.018(4) 0.029(4) -0.009(3) -0.015(4) 0.007(3)
C334 0.028(5) 0.049(6) 0.024(5) -0.014(4) -0.007(4) 0.004(4)
C335 0.039(5) 0.053(6) 0.031(5) -0.007(4) -0.019(4) -0.005(4)
C336 0.033(5) 0.068(7) 0.032(5) -0.004(5) -0.002(4) 0.001(5)
C337 0.031(5) 0.060(7) 0.046(6) -0.015(5) -0.009(4) 0.004(5)
C338 0.018(4) 0.046(5) 0.030(5) -0.013(4) -0.010(4) -0.002(4)
C339 0.024(4) 0.025(4) 0.024(4) -0.002(3) -0.010(3) -0.005(3)
C340 0.037(5) 0.034(5) 0.031(5) -0.003(4) -0.021(4) -0.010(4)
C341 0.046(6) 0.033(5) 0.062(7) -0.005(5) -0.029(5) -0.015(4)
C342 0.034(5) 0.035(5) 0.054(6) 0.011(5) -0.024(5) -0.013(4)
C343 0.031(5) 0.046(6) 0.056(6) -0.001(5) -0.014(5) -0.011(4)
C344 0.019(4) 0.041(5) 0.035(5) -0.009(4) -0.007(4) -0.009(4)

loop_
_atom_type_symbol
_atom_type_description
_atom_type_scat_dispersion_real
_atom_type_scat_dispersion_imag
_atom_type_scat_source
C C 0.0033 0.0016 'International Tables Vol C Tables 4.2.6.8 and 6.1.1.4'
H H 0.0000 0.0000 'International Tables Vol C Tables 4.2.6.8 and 6.1.1.4'
O O 0.0106 0.0060 'International Tables Vol C Tables 4.2.6.8 and 6.1.1.4'
P P 0.1023 0.0942 'International Tables Vol C Tables 4.2.6.8 and 6.1.1.4'
S S 0.1246 0.1234 'International Tables Vol C Tables 4.2.6.8 and 6.1.1.4'
Pd Pd -0.9988 1.0072 'International Tables Vol C Tables 4.2.6.8 and 6.1.1.4'

loop_
_geom_angle_atom_site_label_1
_geom_angle_atom_site_label_2
_geom_angle_atom_site_label_3
_geom_angle
_geom_angle_site_symmetry_1
_geom_angle_site_symmetry_3
P1 Pd1 P2 84.88(7) . .
P1 Pd1 S1 92.31(7) . .
P2 Pd1 S1 177.11(7) . .
P1 Pd1 S2 176.59(8) . .
P2 Pd1 S2 93.80(7) . .
S1 Pd1 S2 88.97(7) . .
P3 Pd2 P4 87.02(7) . .
P3 Pd2 S3 91.61(7) . .
P4 Pd2 S3 176.95(8) . .
P3 Pd2 S4 174.99(9) . .
P4 Pd2 S4 92.92(7) . .
S3 Pd2 S4 88.69(7) . .
C1 S1 Pd1 103.8(3) . .
C2 S2 Pd1 103.3(2) . .
C3 S3 Pd2 104.0(3) . .
C4 S4 Pd2 104.1(3) . .
C5 P1 C39 102.4(3) . .
C5 P1 C45 106.4(2) . .
C39 P1 C45 104.49(12) . .
C5 P1 Pd1 107.3(2) . .
C39 P1 Pd1 120.71(11) . .
C45 P1 Pd1 114.24(11) . .
C6 P2 C51 103.1(3) . .
C6 P2 C57 102.3(3) . .
C51 P2 C57 106.09(13) . .
C6 P2 Pd1 105.8(3) . .
C51 P2 Pd1 122.34(12) . .
C57 P2 Pd1 114.75(11) . .
C63 P3 C9 105.6(3) . .
C63 P3 C69 108.38(12) . .
C9 P3 C69 101.1(2) . .
C63 P3 Pd2 113.41(11) . .
C9 P3 Pd2 107.4(2) . .
C69 P3 Pd2 119.36(11) . .
C75 P4 C8 105.1(2) . .
C75 P4 C81 103.41(12) . .
C8 P4 C81 101.9(3) . .
C75 P4 Pd2 119.99(12) . .
C8 P4 Pd2 107.2(2) . .
C81 P4 Pd2 117.18(11) . .
C14 O1 C17 116.8(11) . .
C24 O2 C21 116.6(7) . .
C28 O3 C31 111.8(14) . .
O3 C31 H31A 109.5 . .
O3 C31 H31B 109.5 . .
H31A C31 H31B 109.5 . .
O3 C31 H31C 109.5 . .
H31A C31 H31C 109.5 . .
H31B C31 H31C 109.5 . .
C28 O3A C31A 102.1(14) . .
O3A C31A H31D 109.5 . .
O3A C31A H31E 109.5 . .
H31D C31A H31E 109.5 . .
O3A C31A H31F 109.5 . .
H31D C31A H31F 109.5 . .
H31E C31A H31F 109.5 . .
C38 O4 C35 103.7(16) . .
O4 C38 H38A 109.5 . .
O4 C38 H38B 109.5 . .
H38A C38 H38B 109.5 . .
O4 C38 H38C 109.5 . .
H38A C38 H38C 109.5 . .
H38B C38 H38C 109.5 . .
C38A O4A C35 109.6(11) . .
O4A C38A H38D 109.5 . .
O4A C38A H38E 109.5 . .
H38D C38A H38E 109.5 . .
O4A C38A H38F 109.5 . .
H38D C38A H38F 109.5 . .
H38E C38A H38F 109.5 . .
C10 C5 C6 120.2(7) . .
C10 C5 P1 123.6(6) . .
C6 C5 P1 116.2(5) . .
C7 C6 C5 118.5(7) . .
C7 C6 P2 124.8(6) . .
C5 C6 P2 116.7(5) . .
C8 C9 C10 119.8(7) . .
C8 C9 P3 118.3(5) . .
C10 C9 P3 121.9(6) . .
C9 C8 C7 120.2(7) . .
C9 C8 P4 118.2(5) . .
C7 C8 P4 121.5(6) . .
C5 C10 C9 120.8(7) . .
C5 C10 H10 119.6 . .
C9 C10 H10 119.6 . .
C6 C7 C8 120.5(7) . .
C6 C7 H7 119.7 . .
C8 C7 H7 119.7 . .
C2 C1 C11 123.9(6) . .
C2 C1 S1 122.1(6) . .
C11 C1 S1 113.9(5) . .
C1 C2 C18 125.0(7) . .
C1 C2 S2 121.0(6) . .
C18 C2 S2 113.9(5) . .
C4 C3 C25 123.5(6) . .
C4 C3 S3 122.0(6) . .
C25 C3 S3 114.2(5) . .
C3 C4 C32 124.7(6) . .
C3 C4 S4 120.9(6) . .
C32 C4 S4 114.3(5) . .
C12 C11 C16 120.0 . .
C12 C11 C1 121.1(4) . .
C16 C11 C1 118.9(4) . .
C13 C12 C11 120.0 . .
C13 C12 H12 120.0 . .
C11 C12 H12 120.0 . .
C12 C13 C14 120.0 . .
C12 C13 H13 120.0 . .
C14 C13 H13 120.0 . .
C13 C14 C15 120.0 . .
C13 C14 O1 116.1(5) . .
C15 C14 O1 123.9(5) . .
C16 C15 C14 120.0 . .
C16 C15 H15 120.0 . .
C14 C15 H15 120.0 . .
C15 C16 C11 120.0 . .
C15 C16 H16 120.0 . .
C11 C16 H16 120.0 . .
O1 C17 H17A 109.5 . .
O1 C17 H17B 109.5 . .
H17A C17 H17B 109.5 . .
O1 C17 H17C 109.5 . .
H17A C17 H17C 109.5 . .
H17B C17 H17C 109.5 . .
C19 C18 C23 120.0 . .
C19 C18 C2 120.0(4) . .
C23 C18 C2 120.0(4) . .
C20 C19 C18 120.0 . .
C20 C19 H19 120.0 . .
C18 C19 H19 120.0 . .
C19 C20 C21 120.0 . .
C19 C20 H20 120.0 . .
C21 C20 H20 120.0 . .
C22 C21 C20 120.0 . .
C22 C21 O2 124.9(5) . .
C20 C21 O2 115.1(5) . .
C21 C22 C23 120.0 . .
C21 C22 H22 120.0 . .
C23 C22 H22 120.0 . .
C22 C23 C18 120.0 . .
C22 C23 H23 120.0 . .
C18 C23 H23 120.0 . .
O2 C24 H24A 109.5 . .
O2 C24 H24B 109.5 . .
H24A C24 H24B 109.5 . .
O2 C24 H24C 109.5 . .
H24A C24 H24C 109.5 . .
H24B C24 H24C 109.5 . .
C26 C25 C30 120.0 . .
C26 C25 C3 121.6(3) . .
C30 C25 C3 118.4(3) . .
C27 C26 C25 120.0 . .
C27 C26 H26 120.0 . .
C25 C26 H26 120.0 . .
C26 C27 C28 120.0 . .
C26 C27 H27 120.0 . .
C28 C27 H27 120.0 . .
O3A C28 C29 106.0(7) . .
O3A C28 C27 133.1(7) . .
C29 C28 C27 120.0 . .
C29 C28 O3 133.4(7) . .
C27 C28 O3 106.5(7) . .
C28 C29 C30 120.0 . .
C28 C29 H29 120.0 . .
C30 C29 H29 120.0 . .
C29 C30 C25 120.0 . .
C29 C30 H30 120.0 . .
C25 C30 H30 120.0 . .
C33 C32 C37 120.0 . .
C33 C32 C4 118.3(3) . .
C37 C32 C4 121.6(3) . .
C32 C33 C34 120.0 . .
C32 C33 H33 120.0 . .
C34 C33 H33 120.0 . .
C33 C34 C35 120.0 . .
C33 C34 H34 120.0 . .
C35 C34 H34 120.0 . .
C36 C35 C34 120.0 . .
C36 C35 O4A 133.9(5) . .
C34 C35 O4A 106.1(5) . .
C36 C35 O4 96.6(8) . .
C34 C35 O4 143.2(8) . .
C35 C36 C37 120.0 . .
C35 C36 H36 120.0 . .
C37 C36 H36 120.0 . .
C36 C37 C32 120.0 . .
C36 C37 H37 120.0 . .
C32 C37 H37 120.0 . .
C40 C39 C44 120.0 . .
C40 C39 P1 118.19(8) . .
C44 C39 P1 121.62(8) . .
C41 C40 C39 120.0 . .
C41 C40 H40 120.0 . .
C39 C40 H40 120.0 . .
C42 C41 C40 120.0 . .
C42 C41 H41 120.0 . .
C40 C41 H41 120.0 . .
C41 C42 C43 120.0 . .
C41 C42 H42 120.0 . .
C43 C42 H42 120.0 . .
C44 C43 C42 120.0 . .
C44 C43 H43 120.0 . .
C42 C43 H43 120.0 . .
C43 C44 C39 120.0 . .
C43 C44 H44 120.0 . .
C39 C44 H44 120.0 . .
C46 C45 C50 120.0 . .
C46 C45 P1 116.46(7) . .
C50 C45 P1 122.68(7) . .
C45 C46 C47 120.0 . .
C45 C46 H46 120.0 . .
C47 C46 H46 120.0 . .
C46 C47 C48 120.0 . .
C46 C47 H47 120.0 . .
C48 C47 H47 120.0 . .
C49 C48 C47 120.0 . .
C49 C48 H48 120.0 . .
C47 C48 H48 120.0 . .
C48 C49 C50 120.0 . .
C48 C49 H49 120.0 . .
C50 C49 H49 120.0 . .
C45 C50 C49 120.0 . .
C45 C50 H50 120.0 . .
C49 C50 H50 120.0 . .
C52 C51 C56 120.0 . .
C52 C51 P2 121.85(9) . .
C56 C51 P2 118.17(9) . .
C51 C52 C53 120.0 . .
C51 C52 H52 120.0 . .
C53 C52 H52 120.0 . .
C52 C53 C54 120.0 . .
C52 C53 H53 120.0 . .
C54 C53 H53 120.0 . .
C55 C54 C53 120.0 . .
C55 C54 H54 120.0 . .
C53 C54 H54 120.0 . .
C56 C55 C54 120.0 . .
C56 C55 H55 120.0 . .
C54 C55 H55 120.0 . .
C55 C56 C51 120.0 . .
C55 C56 H56 120.0 . .
C51 C56 H56 120.0 . .
C58 C57 C62 120.0 . .
C58 C57 P2 122.18(8) . .
C62 C57 P2 117.79(8) . .
C57 C58 C59 120.0 . .
C57 C58 H58 120.0 . .
C59 C58 H58 120.0 . .
C60 C59 C58 120.0 . .
C60 C59 H59 120.0 . .
C58 C59 H59 120.0 . .
C61 C60 C59 120.0 . .
C61 C60 H60 120.0 . .
C59 C60 H60 120.0 . .
C62 C61 C60 120.0 . .
C62 C61 H61 120.0 . .
C60 C61 H61 120.0 . .
C61 C62 C57 120.0 . .
C61 C62 H62 120.0 . .
C57 C62 H62 120.0 . .
C64 C63 C68 120.0 . .
C64 C63 P3 116.28(8) . .
C68 C63 P3 123.57(7) . .
C63 C64 C65 120.0 . .
C63 C64 H64 120.0 . .
C65 C64 H64 120.0 . .
C64 C65 C66 120.0 . .
C64 C65 H65 120.0 . .
C66 C65 H65 120.0 . .
C65 C66 C67 120.0 . .
C65 C66 H66 120.0 . .
C67 C66 H66 120.0 . .
C68 C67 C66 120.0 . .
C68 C67 H67 120.0 . .
C66 C67 H67 120.0 . .
C67 C68 C63 120.0 . .
C67 C68 H68 120.0 . .
C63 C68 H68 120.0 . .
C74 C69 C70 120.0 . .
C74 C69 P3 115.82(8) . .
C70 C69 P3 123.96(8) . .
C71 C70 C69 120.0 . .
C71 C70 H70 120.0 . .
C69 C70 H70 120.0 . .
C70 C71 C72 120.0 . .
C70 C71 H71 120.0 . .
C72 C71 H71 120.0 . .
C73 C72 C71 120.0 . .
C73 C72 H72 120.0 . .
C71 C72 H72 120.0 . .
C72 C73 C74 120.0 . .
C72 C73 H73 120.0 . .
C74 C73 H73 120.0 . .
C69 C74 C73 120.0 . .
C69 C74 H74 120.0 . .
C73 C74 H74 120.0 . .
C80 C75 C76 120.0 . .
C80 C75 P4 123.07(8) . .
C76 C75 P4 116.95(8) . .
C77 C76 C75 120.0 . .
C77 C76 H76 120.0 . .
C75 C76 H76 120.0 . .
C76 C77 C78 120.0 . .
C76 C77 H77 120.0 . .
C78 C77 H77 120.0 . .
C79 C78 C77 120.0 . .
C79 C78 H78 120.0 . .
C77 C78 H78 120.0 . .
C78 C79 C80 120.0 . .
C78 C79 H79 120.0 . .
C80 C79 H79 120.0 . .
C75 C80 C79 120.0 . .
C75 C80 H80 120.0 . .
C79 C80 H80 120.0 . .
C82 C81 C86 120.0 . .
C82 C81 P4 122.30(7) . .
C86 C81 P4 117.33(8) . .
C81 C82 C83 120.0 . .
C81 C82 H82 120.0 . .
C83 C82 H82 120.0 . .
C84 C83 C82 120.0 . .
C84 C83 H83 120.0 . .
C82 C83 H83 120.0 . .
C83 C84 C85 120.0 . .
C83 C84 H84 120.0 . .
C85 C84 H84 120.0 . .
C86 C85 C84 120.0 . .
C86 C85 H85 120.0 . .
C84 C85 H85 120.0 . .
C85 C86 C81 120.0 . .
C85 C86 H86 120.0 . .
C81 C86 H86 120.0 . .
P5 Pd3 S5 91.31(7) . .
P5 Pd3 P6 87.37(7) . .
S5 Pd3 P6 177.96(8) . .
P5 Pd3 S6 176.01(8) . .
S5 Pd3 S6 88.93(7) . .
P6 Pd3 S6 92.49(7) . .
P7 Pd4 P8 85.04(7) . .
P7 Pd4 S7 91.80(7) . .
P8 Pd4 S7 176.63(8) . .
P7 Pd4 S8 176.47(8) . .
P8 Pd4 S8 93.91(7) . .
S7 Pd4 S8 89.17(7) . .
C93 S5 Pd3 103.8(2) . .
C94 S6 Pd3 103.8(2) . .
C95 S7 Pd4 103.6(3) . .
C96 S8 Pd4 102.9(2) . .
C131 P5 C87 103.4(2) . .
C131 P5 C125 110.40(12) . .
C87 P5 C125 101.2(2) . .
C131 P5 Pd3 113.66(11) . .
C87 P5 Pd3 106.6(2) . .
C125 P5 Pd3 119.40(11) . .
C143 P6 C137 105.82(12) . .
C143 P6 C88 106.0(2) . .
C137 P6 C88 101.2(2) . .
C143 P6 Pd3 117.97(11) . .
C137 P6 Pd3 117.34(11) . .
C88 P6 Pd3 106.6(2) . .
C89 P7 C155 102.4(2) . .
C89 P7 C149 107.2(2) . .
C155 P7 C149 104.16(12) . .
C89 P7 Pd4 106.1(2) . .
C155 P7 Pd4 121.26(11) . .
C149 P7 Pd4 114.34(10) . .
C167 P8 C90 104.0(2) . .
C167 P8 C161 107.08(12) . .
C90 P8 C161 101.8(2) . .
C167 P8 Pd4 121.88(11) . .
C90 P8 Pd4 104.6(2) . .
C161 P8 Pd4 114.89(10) . .
C100 O5 C103 115.4(8) . .
C107 O6 C110 116.6(5) . .
C114 O7 C117 116.5(6) . .
C121 O8 C124 116.2(6) . .
C88 C87 C91 119.8(6) . .
C88 C87 P5 118.6(5) . .
C91 C87 P5 121.6(5) . .
C87 C88 C92 119.5(6) . .
C87 C88 P6 118.8(5) . .
C92 C88 P6 121.7(5) . .
C90 C89 C91 120.1(6) . .
C90 C89 P7 117.5(5) . .
C91 C89 P7 122.3(5) . .
C89 C90 C92 119.6(7) . .
C89 C90 P8 117.2(5) . .
C92 C90 P8 123.1(5) . .
C89 C91 C87 120.0(6) . .
C89 C91 H91 120.0 . .
C87 C91 H91 120.0 . .
C90 C92 C88 120.9(7) . .
C90 C92 H92 119.6 . .
C88 C92 H92 119.6 . .
C94 C93 C97 124.0(6) . .
C94 C93 S5 122.3(6) . .
C97 C93 S5 113.5(5) . .
C93 C94 C104 125.0(6) . .
C93 C94 S6 120.9(5) . .
C104 C94 S6 114.2(5) . .
C96 C95 C111 126.2(6) . .
C96 C95 S7 120.4(6) . .
C111 C95 S7 113.4(5) . .
C95 C96 C118 122.0(6) . .
C95 C96 S8 122.9(6) . .
C118 C96 S8 115.0(5) . .
C98 C97 C102 120.0 . .
C98 C97 C93 119.6(4) . .
C102 C97 C93 120.2(4) . .
C97 C98 C99 120.0 . .
C97 C98 H98 120.0 . .
C99 C98 H98 120.0 . .
C100 C99 C98 120.0 . .
C100 C99 H99 120.0 . .
C98 C99 H99 120.0 . .
O5 C100 C99 115.5(5) . .
O5 C100 C101 124.5(5) . .
C99 C100 C101 120.0 . .
C100 C101 C102 120.0 . .
C100 C101 H101 120.0 . .
C102 C101 H101 120.0 . .
C101 C102 C97 120.0 . .
C101 C102 H102 120.0 . .
C97 C102 H102 120.0 . .
O5 C103 H10A 109.5 . .
O5 C103 H10B 109.5 . .
H10A C103 H10B 109.5 . .
O5 C103 H10C 109.5 . .
H10A C103 H10C 109.5 . .
H10B C103 H10C 109.5 . .
C105 C104 C109 120.0 . .
C105 C104 C94 120.6(4) . .
C109 C104 C94 119.3(4) . .
C106 C105 C104 120.0 . .
C106 C105 H105 120.0 . .
C104 C105 H105 120.0 . .
C107 C106 C105 120.0 . .
C107 C106 H106 120.0 . .
C105 C106 H106 120.0 . .
O6 C107 C106 116.3(4) . .
O6 C107 C108 123.7(4) . .
C106 C107 C108 120.0 . .
C109 C108 C107 120.0 . .
C109 C108 H108 120.0 . .
C107 C108 H108 120.0 . .
C108 C109 C104 120.0 . .
C108 C109 H109 120.0 . .
C104 C109 H109 120.0 . .
O6 C110 H11A 109.5 . .
O6 C110 H11B 109.5 . .
H11A C110 H11B 109.5 . .
O6 C110 H11C 109.5 . .
H11A C110 H11C 109.5 . .
H11B C110 H11C 109.5 . .
C112 C111 C116 120.0 . .
C112 C111 C95 119.7(4) . .
C116 C111 C95 120.2(4) . .
C111 C112 C113 120.0 . .
C111 C112 H112 120.0 . .
C113 C112 H112 120.0 . .
C114 C113 C112 120.0 . .
C114 C113 H113 120.0 . .
C112 C113 H113 120.0 . .
O7 C114 C113 116.2(4) . .
O7 C114 C115 123.8(4) . .
C113 C114 C115 120.0 . .
C114 C115 C116 120.0 . .
C114 C115 H115 120.0 . .
C116 C115 H115 120.0 . .
C115 C116 C111 120.0 . .
C115 C116 H116 120.0 . .
C111 C116 H116 120.0 . .
O7 C117 H11D 109.5 . .
O7 C117 H11E 109.5 . .
H11D C117 H11E 109.5 . .
O7 C117 H11F 109.5 . .
H11D C117 H11F 109.5 . .
H11E C117 H11F 109.5 . .
C119 C118 C123 120.0 . .
C119 C118 C96 119.5(4) . .
C123 C118 C96 120.4(4) . .
C120 C119 C118 120.0 . .
C120 C119 H119 120.0 . .
C118 C119 H119 120.0 . .
C121 C120 C119 120.0 . .
C121 C120 H120 120.0 . .
C119 C120 H120 120.0 . .
O8 C121 C120 124.0(4) . .
O8 C121 C122 116.0(4) . .
C120 C121 C122 120.0 . .
C121 C122 C123 120.0 . .
C121 C122 H122 120.0 . .
C123 C122 H122 120.0 . .
C122 C123 C118 120.0 . .
C122 C123 H123 120.0 . .
C118 C123 H123 120.0 . .
O8 C124 H12A 109.5 . .
O8 C124 H12B 109.5 . .
H12A C124 H12B 109.5 . .
O8 C124 H12C 109.5 . .
H12A C124 H12C 109.5 . .
H12B C124 H12C 109.5 . .
C126 C125 C130 120.0 . .
C126 C125 P5 116.51(8) . .
C130 C125 P5 123.30(8) . .
C127 C126 C125 120.0 . .
C127 C126 H126 120.0 . .
C125 C126 H126 120.0 . .
C128 C127 C126 120.0 . .
C128 C127 H127 120.0 . .
C126 C127 H127 120.0 . .
C127 C128 C129 120.0 . .
C127 C128 H128 120.0 . .
C129 C128 H128 120.0 . .
C128 C129 C130 120.0 . .
C128 C129 H129 120.0 . .
C130 C129 H129 120.0 . .
C129 C130 C125 120.0 . .
C129 C130 H130 120.0 . .
C125 C130 H130 120.0 . .
C136 C131 C132 120.0 . .
C136 C131 P5 116.52(8) . .
C132 C131 P5 123.39(7) . .
C133 C132 C131 120.0 . .
C133 C132 H132 120.0 . .
C131 C132 H132 120.0 . .
C134 C133 C132 120.0 . .
C134 C133 H133 120.0 . .
C132 C133 H133 120.0 . .
C133 C134 C135 120.0 . .
C133 C134 H134 120.0 . .
C135 C134 H134 120.0 . .
C134 C135 C136 120.0 . .
C134 C135 H135 120.0 . .
C136 C135 H135 120.0 . .
C131 C136 C135 120.0 . .
C131 C136 H136 120.0 . .
C135 C136 H136 120.0 . .
C142 C137 C138 120.0 . .
C142 C137 P6 120.98(8) . .
C138 C137 P6 118.50(8) . .
C137 C138 C139 120.0 . .
C137 C138 H138 120.0 . .
C139 C138 H138 120.0 . .
C140 C139 C138 120.0 . .
C140 C139 H139 120.0 . .
C138 C139 H139 120.0 . .
C139 C140 C141 120.0 . .
C139 C140 H140 120.0 . .
C141 C140 H140 120.0 . .
C140 C141 C142 120.0 . .
C140 C141 H141 120.0 . .
C142 C141 H141 120.0 . .
C144 C143 C148 120.0 . .
C144 C143 P6 122.50(7) . .
C148 C143 P6 117.49(7) . .
C137 C142 C141 120.0 . .
C137 C142 H142 120.0 . .
C141 C142 H142 120.0 . .
C143 C144 C145 120.0 . .
C143 C144 H144 120.0 . .
C145 C144 H144 120.0 . .
C146 C145 C144 120.0 . .
C146 C145 H145 120.0 . .
C144 C145 H145 120.0 . .
C145 C146 C147 120.0 . .
C145 C146 H146 120.0 . .
C147 C146 H146 120.0 . .
C148 C147 C146 120.0 . .
C148 C147 H147 120.0 . .
C146 C147 H147 120.0 . .
C147 C148 C143 120.0 . .
C147 C148 H148 120.0 . .
C143 C148 H148 120.0 . .
C150 C149 C154 120.0 . .
C150 C149 P7 116.28(7) . .
C154 C149 P7 122.68(7) . .
C149 C150 C151 120.0 . .
C149 C150 H150 120.0 . .
C151 C150 H150 120.0 . .
C152 C151 C150 120.0 . .
C152 C151 H151 120.0 . .
C150 C151 H151 120.0 . .
C151 C152 C153 120.0 . .
C151 C152 H152 120.0 . .
C153 C152 H152 120.0 . .
C154 C153 C152 120.0 . .
C154 C153 H153 120.0 . .
C152 C153 H153 120.0 . .
C153 C154 C149 120.0 . .
C153 C154 H154 120.0 . .
C149 C154 H154 120.0 . .
C160 C155 C156 120.0 . .
C160 C155 P7 119.05(8) . .
C156 C155 P7 120.79(8) . .
C157 C156 C155 120.0 . .
C157 C156 H156 120.0 . .
C155 C156 H156 120.0 . .
C158 C157 C156 120.0 . .
C158 C157 H157 120.0 . .
C156 C157 H157 120.0 . .
C157 C158 C159 120.0 . .
C157 C158 H158 120.0 . .
C159 C158 H158 120.0 . .
C160 C159 C158 120.0 . .
C160 C159 H159 120.0 . .
C158 C159 H159 120.0 . .
C155 C160 C159 120.0 . .
C155 C160 H160 120.0 . .
C159 C160 H160 120.0 . .
C162 C161 C166 120.0 . .
C162 C161 P8 118.72(7) . .
C166 C161 P8 121.23(7) . .
C161 C162 C163 120.0 . .
C161 C162 H162 120.0 . .
C163 C162 H162 120.0 . .
C164 C163 C162 120.0 . .
C164 C163 H163 120.0 . .
C162 C163 H163 120.0 . .
C165 C164 C163 120.0 . .
C165 C164 H164 120.0 . .
C163 C164 H164 120.0 . .
C164 C165 C166 120.0 . .
C164 C165 H165 120.0 . .
C166 C165 H165 120.0 . .
C161 C166 C165 120.0 . .
C161 C166 H166 120.0 . .
C165 C166 H166 120.0 . .
C168 C167 C172 120.0 . .
C168 C167 P8 122.72(8) . .
C172 C167 P8 117.14(8) . .
C169 C168 C167 120.0 . .
C169 C168 H168 120.0 . .
C167 C168 H168 120.0 . .
C168 C169 C170 120.0 . .
C168 C169 H169 120.0 . .
C170 C169 H169 120.0 . .
C169 C170 C171 120.0 . .
C169 C170 H170 120.0 . .
C171 C170 H170 120.0 . .
C170 C171 C172 120.0 . .
C170 C171 H171 120.0 . .
C172 C171 H171 120.0 . .
C167 C172 C171 120.0 . .
C167 C172 H172 120.0 . .
C171 C172 H172 120.0 . .
P9 Pd5 P10 84.32(7) . .
P9 Pd5 S9 93.77(8) . .
P10 Pd5 S9 169.99(8) . .
P9 Pd5 S10 168.10(8) . .
P10 Pd5 S10 95.38(7) . .
S9 Pd5 S10 88.51(7) . .
P12 Pd6 S12 89.97(8) . .
P12 Pd6 P11 84.48(8) . .
S12 Pd6 P11 166.68(8) . .
P12 Pd6 S11 175.11(8) . .
S12 Pd6 S11 88.66(7) . .
P11 Pd6 S11 97.83(7) . .
C179 S9 Pd5 104.3(3) . .
C180 S10 Pd5 105.1(3) . .
C181 S11 Pd6 104.2(3) . .
C182 S12 Pd6 104.1(3) . .
C217 P9 C211 108.07(13) . .
C217 P9 C173 106.0(3) . .
C211 P9 C173 102.5(2) . .
C217 P9 Pd5 110.63(11) . .
C211 P9 Pd5 120.11(12) . .
C173 P9 Pd5 108.3(3) . .
C229 P10 C223 108.35(12) . .
C229 P10 C174 104.3(3) . .
C223 P10 C174 103.0(3) . .
C229 P10 Pd5 116.65(11) . .
C223 P10 Pd5 116.55(12) . .
C174 P10 Pd5 106.3(2) . .
C241 P11 C235 106.01(13) . .
C241 P11 C175 105.8(3) . .
C235 P11 C175 102.4(3) . .
C241 P11 Pd6 124.39(11) . .
C235 P11 Pd6 109.30(10) . .
C175 P11 Pd6 106.8(3) . .
C253 P12 C247 103.4(3) . .
C253 P12 C176 105.6(3) . .
C247 P12 C176 107.5(3) . .
C253 P12 C23A 115.4(3) . .
C176 P12 C23A 94.5(3) . .
C253 P12 Pd6 118.2(3) . .
C247 P12 Pd6 114.06(11) . .
C176 P12 Pd6 107.4(3) . .
C23A P12 Pd6 112.37(11) . .
C18A O9 C189 104.1(16) . .
C18A O9 C186 129.0(15) . .
C189 O9 C186 123.9(12) . .
C196 O10 C193 111.5(12) . .
O10 C196 H19A 109.5 . .
O10 C196 H19B 109.5 . .
H19A C196 H19B 109.5 . .
O10 C196 H19C 109.5 . .
H19A C196 H19C 109.5 . .
H19B C196 H19C 109.5 . .
C19A O10A C193 108.4(18) . .
O10A C19A H19D 109.5 . .
O10A C19A H19E 109.5 . .
H19D C19A H19E 109.5 . .
O10A C19A H19F 109.5 . .
H19D C19A H19F 109.5 . .
H19E C19A H19F 109.5 . .
C200 O11 C203 117.6(5) . .
C207 O12 C210 116.6(6) . .
C177 C173 C174 120.2(7) . .
C177 C173 P9 123.8(6) . .
C174 C173 P9 115.9(5) . .
C178 C174 C173 119.3(6) . .
C178 C174 P10 123.7(6) . .
C173 C174 P10 117.0(5) . .
C176 C175 C177 120.4(7) . .
C176 C175 P11 116.2(5) . .
C177 C175 P11 123.3(6) . .
C175 C176 C178 120.4(7) . .
C175 C176 P12 118.0(5) . .
C178 C176 P12 121.6(6) . .
C175 C177 C173 119.8(7) . .
C175 C177 H177 120.1 . .
C173 C177 H177 120.1 . .
C176 C178 C174 119.6(7) . .
C176 C178 H178 120.2 . .
C174 C178 H178 120.2 . .
C180 C179 C183 126.3(7) . .
C180 C179 S9 121.6(6) . .
C183 C179 S9 111.9(5) . .
C179 C180 C190 124.5(6) . .
C179 C180 S10 120.2(6) . .
C190 C180 S10 115.1(5) . .
C182 C181 C197 122.6(6) . .
C182 C181 S11 121.3(6) . .
C197 C181 S11 116.1(5) . .
C181 C182 C204 125.7(6) . .
C181 C182 S12 121.6(6) . .
C204 C182 S12 112.7(5) . .
C184 C183 C188 120.0 . .
C184 C183 C179 119.8(5) . .
C188 C183 C179 120.2(5) . .
C183 C184 C185 120.0 . .
C183 C184 H184 120.0 . .
C185 C184 H184 120.0 . .
C184 C185 C186 120.0 . .
C184 C185 H185 120.0 . .
C186 C185 H185 120.0 . .
O9 C186 C187 121.0(6) . .
O9 C186 C185 118.9(6) . .
C187 C186 C185 120.0 . .
C188 C187 C186 120.0 . .
C188 C187 H187 120.0 . .
C186 C187 H187 120.0 . .
C187 C188 C183 120.0 . .
C187 C188 H188 120.0 . .
C183 C188 H188 120.0 . .
O9 C189 H18A 109.5 . .
O9 C189 H18B 109.5 . .
H18A C189 H18B 109.5 . .
O9 C189 H18C 109.5 . .
H18A C189 H18C 109.5 . .
H18B C189 H18C 109.5 . .
O9 C18A H18D 109.5 . .
O9 C18A H18E 109.5 . .
H18D C18A H18E 109.5 . .
O9 C18A H18F 109.5 . .
H18D C18A H18F 109.5 . .
H18E C18A H18F 109.5 . .
C191 C190 C195 120.0 . .
C191 C190 C180 119.8(3) . .
C195 C190 C180 120.1(3) . .
C192 C191 C190 120.0 . .
C192 C191 H191 120.0 . .
C190 C191 H191 120.0 . .
C191 C192 C193 120.0 . .
C191 C192 H192 120.0 . .
C193 C192 H192 120.0 . .
C194 C193 C192 120.0 . .
C194 C193 O10A 134.8(11) . .
C192 C193 O10A 104.6(10) . .
C194 C193 O10 108.9(5) . .
C192 C193 O10 130.8(5) . .
C193 C194 C195 120.0 . .
C193 C194 H194 120.0 . .
C195 C194 H194 120.0 . .
C194 C195 C190 120.0 . .
C194 C195 H195 120.0 . .
C190 C195 H195 120.0 . .
C198 C197 C202 120.0 . .
C198 C197 C181 119.5(3) . .
C202 C197 C181 120.5(3) . .
C199 C198 C197 120.0 . .
C199 C198 H198 120.0 . .
C197 C198 H198 120.0 . .
C198 C199 C200 120.0 . .
C198 C199 H199 120.0 . .
C200 C199 H199 120.0 . .
O11 C200 C201 124.4(3) . .
O11 C200 C199 115.6(3) . .
C201 C200 C199 120.0 . .
C200 C201 C202 120.0 . .
C200 C201 H201 120.0 . .
C202 C201 H201 120.0 . .
C201 C202 C197 120.0 . .
C201 C202 H202 120.0 . .
C197 C202 H202 120.0 . .
O11 C203 H20A 109.5 . .
O11 C203 H20B 109.5 . .
H20A C203 H20B 109.5 . .
O11 C203 H20C 109.5 . .
H20A C203 H20C 109.5 . .
H20B C203 H20C 109.5 . .
C205 C204 C209 120.0 . .
C205 C204 C182 118.8(4) . .
C209 C204 C182 121.2(4) . .
C206 C205 C204 120.0 . .
C206 C205 H205 120.0 . .
C204 C205 H205 120.0 . .
C205 C206 C207 120.0 . .
C205 C206 H206 120.0 . .
C207 C206 H206 120.0 . .
O12 C207 C206 124.7(4) . .
O12 C207 C208 115.3(4) . .
C206 C207 C208 120.0 . .
C209 C208 C207 120.0 . .
C209 C208 H208 120.0 . .
C207 C208 H208 120.0 . .
C208 C209 C204 120.0 . .
C208 C209 H209 120.0 . .
C204 C209 H209 120.0 . .
O12 C210 H21A 109.5 . .
O12 C210 H21B 109.5 . .
H21A C210 H21B 109.5 . .
O12 C210 H21C 109.5 . .
H21A C210 H21C 109.5 . .
H21B C210 H21C 109.5 . .
C212 C211 C216 120.0 . .
C212 C211 P9 115.76(9) . .
C216 C211 P9 123.92(9) . .
C213 C212 C211 120.0 . .
C213 C212 H212 120.0 . .
C211 C212 H212 120.0 . .
C214 C213 C212 120.0 . .
C214 C213 H213 120.0 . .
C212 C213 H213 120.0 . .
C213 C214 C215 120.0 . .
C213 C214 H214 120.0 . .
C215 C214 H214 120.0 . .
C216 C215 C214 120.0 . .
C216 C215 H215 120.0 . .
C214 C215 H215 120.0 . .
C215 C216 C211 120.0 . .
C215 C216 H216 120.0 . .
C211 C216 H216 120.0 . .
C222 C217 C218 120.0 . .
C222 C217 P9 116.82(7) . .
C218 C217 P9 123.01(8) . .
C217 C218 C219 120.0 . .
C217 C218 H218 120.0 . .
C219 C218 H218 120.0 . .
C220 C219 C218 120.0 . .
C220 C219 H219 120.0 . .
C218 C219 H219 120.0 . .
C219 C220 C221 120.0 . .
C219 C220 H220 120.0 . .
C221 C220 H220 120.0 . .
C222 C221 C220 120.0 . .
C222 C221 H221 120.0 . .
C220 C221 H221 120.0 . .
C221 C222 C217 120.0 . .
C221 C222 H222 120.0 . .
C217 C222 H222 120.0 . .
C224 C223 C228 120.0 . .
C224 C223 P10 122.99(8) . .
C228 C223 P10 116.78(8) . .
C223 C224 C225 120.0 . .
C223 C224 H224 120.0 . .
C225 C224 H224 120.0 . .
C226 C225 C224 120.0 . .
C226 C225 H225 120.0 . .
C224 C225 H225 120.0 . .
C225 C226 C227 120.0 . .
C225 C226 H226 120.0 . .
C227 C226 H226 120.0 . .
C228 C227 C226 120.0 . .
C228 C227 H227 120.0 . .
C226 C227 H227 120.0 . .
C227 C228 C223 120.0 . .
C227 C228 H228 120.0 . .
C223 C228 H228 120.0 . .
C234 C229 C230 120.0 . .
C234 C229 P10 122.07(8) . .
C230 C229 P10 117.89(7) . .
C231 C230 C229 120.0 . .
C231 C230 H230 120.0 . .
C229 C230 H230 120.0 . .
C232 C231 C230 120.0 . .
C232 C231 H231 120.0 . .
C230 C231 H231 120.0 . .
C231 C232 C233 120.0 . .
C231 C232 H232 120.0 . .
C233 C232 H232 120.0 . .
C232 C233 C234 120.0 . .
C232 C233 H233 120.0 . .
C234 C233 H233 120.0 . .
C229 C234 C233 120.0 . .
C229 C234 H234 120.0 . .
C233 C234 H234 120.0 . .
C236 C235 C240 120.0 . .
C236 C235 P11 116.76(7) . .
C240 C235 P11 123.23(7) . .
C237 C236 C235 120.0 . .
C237 C236 H236 120.0 . .
C235 C236 H236 120.0 . .
C236 C237 C238 120.0 . .
C236 C237 H237 120.0 . .
C238 C237 H237 120.0 . .
C239 C238 C237 120.0 . .
C239 C238 H238 120.0 . .
C237 C238 H238 120.0 . .
C240 C239 C238 120.0 . .
C240 C239 H239 120.0 . .
C238 C239 H239 120.0 . .
C239 C240 C235 120.0 . .
C239 C240 H240 120.0 . .
C235 C240 H240 120.0 . .
C242 C241 C246 120.0 . .
C242 C241 P11 121.96(9) . .
C246 C241 P11 117.97(8) . .
C243 C242 C241 120.0 . .
C243 C242 H242 120.0 . .
C241 C242 H242 120.0 . .
C244 C243 C242 120.0 . .
C244 C243 H243 120.0 . .
C242 C243 H243 120.0 . .
C245 C244 C243 120.0 . .
C245 C244 H244 120.0 . .
C243 C244 H244 120.0 . .
C244 C245 C246 120.0 . .
C244 C245 H245 120.0 . .
C246 C245 H245 120.0 . .
C245 C246 C241 120.0 . .
C245 C246 H246 120.0 . .
C241 C246 H246 120.0 . .
C248 C247 C252 120.0 . .
C248 C247 P12 120.54(8) . .
C252 C247 P12 118.63(8) . .
C247 C248 C249 120.0 . .
C247 C248 H248 120.0 . .
C249 C248 H248 120.0 . .
C250 C249 C248 120.0 . .
C250 C249 H249 120.0 . .
C248 C249 H249 120.0 . .
C249 C250 C251 120.0 . .
C249 C250 H250 120.0 . .
C251 C250 H250 120.0 . .
C252 C251 C250 120.0 . .
C252 C251 H251 120.0 . .
C250 C251 H251 120.0 . .
C251 C252 C247 120.0 . .
C251 C252 H252 120.0 . .
C247 C252 H252 120.0 . .
C28A C23A C24A 120.0 . .
C28A C23A P12 122.69(8) . .
C24A C23A P12 117.29(8) . .
C25A C24A C23A 120.0 . .
C25A C24A H24D 120.0 . .
C23A C24A H24D 120.0 . .
C24A C25A C26A 120.0 . .
C24A C25A H25A 120.0 . .
C26A C25A H25A 120.0 . .
C27A C26A C25A 120.0 . .
C27A C26A H26A 120.0 . .
C25A C26A H26A 120.0 . .
C26A C27A C28A 120.0 . .
C26A C27A H27G 120.0 . .
C28A C27A H27G 120.0 . .
C23A C28A C27A 120.0 . .
C23A C28A H28A 120.0 . .
C27A C28A H28A 120.0 . .
C254 C253 C258 118.1(7) . .
C254 C253 P12 119.3(6) . .
C258 C253 P12 122.5(6) . .
C255 C254 C253 121.3(8) . .
C255 C254 H254 119.3 . .
C253 C254 H254 119.3 . .
C254 C255 C256 119.7(4) . .
C254 C255 H255 120.2 . .
C256 C255 H255 120.2 . .
C255 C256 C257 120.0 . .
C255 C256 H256 120.0 . .
C257 C256 H256 120.0 . .
C258 C257 C256 120.0 . .
C258 C257 H257 120.0 . .
C256 C257 H257 120.0 . .
C257 C258 C253 120.9(4) . .
C257 C258 H258 119.5 . .
C253 C258 H258 119.5 . .
P13 Pd7 P14 84.25(9) . .
P13 Pd7 S13 89.46(9) . .
P14 Pd7 S13 168.09(9) . .
P13 Pd7 S14 175.97(9) . .
P14 Pd7 S14 98.13(8) . .
S13 Pd7 S14 88.75(8) . .
C262 S13 Pd7 104.3(3) . .
C263 S14 Pd7 103.7(3) . .
C30A P13 C259 102.8(6) . .
C259 P13 C296 104.1(5) . .
C30A P13 C290 105.7(8) . .
C259 P13 C290 106.2(7) . .
C296 P13 C290 107.9(8) . .
C30A P13 C29A 114.1(8) . .
C259 P13 C29A 97.1(6) . .
C296 P13 C29A 116.6(8) . .
C30A P13 Pd7 118.6(5) . .
C259 P13 Pd7 107.9(3) . .
C296 P13 Pd7 115.4(5) . .
C290 P13 Pd7 114.5(7) . .
C29A P13 Pd7 113.2(7) . .
C284 P14 C278 105.28(19) . .
C284 P14 C260 105.2(3) . .
C278 P14 C260 102.9(3) . .
C284 P14 Pd7 125.71(16) . .
C278 P14 Pd7 109.41(15) . .
C260 P14 Pd7 106.1(3) . .
C267 O13 C270 116.2(6) . .
C277 O14 C274 115.3(7) . .
C260 C259 C261 118.8(8) . .
C260 C259 P13 117.4(6) . .
C261 C259 P13 123.7(7) . .
C259 C260 C261 120.8(7) . 2_576
C259 C260 P14 116.8(6) . .
C261 C260 P14 122.2(6) 2_576 .
C260 C261 C259 120.3(8) 2_576 .
C260 C261 H261 119.8 2_576 .
C259 C261 H261 119.8 . .
C263 C262 C264 125.7(7) . .
C263 C262 S13 121.1(6) . .
C264 C262 S13 113.1(5) . .
C262 C263 C271 122.7(7) . .
C262 C263 S14 122.1(6) . .
C271 C263 S14 115.2(5) . .
C265 C264 C269 120.0 . .
C265 C264 C262 120.5(5) . .
C269 C264 C262 119.4(5) . .
C264 C265 C266 120.0 . .
C264 C265 H265 120.0 . .
C266 C265 H265 120.0 . .
C267 C266 C265 120.0 . .
C267 C266 H266 120.0 . .
C265 C266 H266 120.0 . .
O13 C267 C266 115.3(5) . .
O13 C267 C268 124.7(5) . .
C266 C267 C268 120.0 . .
C267 C268 C269 120.0 . .
C267 C268 H268 120.0 . .
C269 C268 H268 120.0 . .
C268 C269 C264 120.0 . .
C268 C269 H269 120.0 . .
C264 C269 H269 120.0 . .
O13 C270 H27A 109.5 . .
O13 C270 H27B 109.5 . .
H27A C270 H27B 109.5 . .
O13 C270 H27C 109.5 . .
H27A C270 H27C 109.5 . .
H27B C270 H27C 109.5 . .
C272 C271 C276 120.0 . .
C272 C271 C263 118.7(4) . .
C276 C271 C263 121.2(4) . .
C271 C272 C273 120.0 . .
C271 C272 H272 120.0 . .
C273 C272 H272 120.0 . .
C272 C273 C274 120.0 . .
C272 C273 H273 120.0 . .
C274 C273 H273 120.0 . .
C275 C274 C273 120.0 . .
C275 C274 O14 126.8(5) . .
C273 C274 O14 113.2(5) . .
C274 C275 C276 120.0 . .
C274 C275 H275 120.0 . .
C276 C275 H275 120.0 . .
C275 C276 C271 120.0 . .
C275 C276 H276 120.0 . .
C271 C276 H276 120.0 . .
O14 C277 H27D 109.5 . .
O14 C277 H27E 109.5 . .
H27D C277 H27E 109.5 . .
O14 C277 H27F 109.5 . .
H27D C277 H27F 109.5 . .
H27E C277 H27F 109.5 . .
C279 C278 C283 120.0 . .
C279 C278 P14 116.60(19) . .
C283 C278 P14 123.29(19) . .
C278 C279 C280 120.0 . .
C278 C279 H279 120.0 . .
C280 C279 H279 120.0 . .
C279 C280 C281 120.0 . .
C279 C280 H280 120.0 . .
C281 C280 H280 120.0 . .
C282 C281 C280 120.0 . .
C282 C281 H281 120.0 . .
C280 C281 H281 120.0 . .
C281 C282 C283 120.0 . .
C281 C282 H282 120.0 . .
C283 C282 H282 120.0 . .
C282 C283 C278 120.0 . .
C282 C283 H283 120.0 . .
C278 C283 H283 120.0 . .
C289 C284 C285 120.0 . .
C289 C284 P14 121.09(13) . .
C285 C284 P14 118.89(13) . .
C284 C285 C286 120.0 . .
C284 C285 H285 120.0 . .
C286 C285 H285 120.0 . .
C287 C286 C285 120.0 . .
C287 C286 H286 120.0 . .
C285 C286 H286 120.0 . .
C286 C287 C288 120.0 . .
C286 C287 H287 120.0 . .
C288 C287 H287 120.0 . .
C289 C288 C287 120.0 . .
C289 C288 H288 120.0 . .
C287 C288 H288 120.0 . .
C284 C289 C288 120.0 . .
C284 C289 H289 120.0 . .
C288 C289 H289 120.0 . .
C291 C290 C295 120.0 . .
C291 C290 P13 118.3(12) . .
C295 C290 P13 118.1(12) . .
C292 C291 C290 120.0 . .
C292 C291 H29A 120.0 . .
C290 C291 H29A 120.0 . .
C291 C292 C293 120.0 . .
C291 C292 H29B 120.0 . .
C293 C292 H29B 120.0 . .
C294 C293 C292 120.0 . .
C294 C293 H29C 120.0 . .
C292 C293 H29C 120.0 . .
C293 C294 C295 120.0 . .
C293 C294 H29D 120.0 . .
C295 C294 H29D 120.0 . .
C294 C295 C290 120.0 . .
C294 C295 H29E 120.0 . .
C290 C295 H29E 120.0 . .
C29B C29A C29F 120.0 . .
C29B C29A P13 116.2(12) . .
C29F C29A P13 122.8(12) . .
C29A C29B C29C 120.0 . .
C29A C29B H29F 120.0 . .
C29C C29B H29F 120.0 . .
C29D C29C C29B 120.0 . .
C29D C29C H29G 120.0 . .
C29B C29C H29G 120.0 . .
C29C C29D C29E 120.0 . .
C29C C29D H29H 120.0 . .
C29E C29D H29H 120.0 . .
C29F C29E C29D 120.0 . .
C29F C29E H29I 120.0 . .
C29D C29E H29I 120.0 . .
C29E C29F C29A 120.0 . .
C29E C29F H29J 120.0 . .
C29A C29F H29J 120.0 . .
C297 C296 C301 120.0 . .
C297 C296 P13 124.4(9) . .
C301 C296 P13 115.6(9) . .
C298 C297 C296 120.0 . .
C298 C297 H29K 120.0 . .
C296 C297 H29K 120.0 . .
C299 C298 C297 120.0 . .
C299 C298 H29L 120.0 . .
C297 C298 H29L 120.0 . .
C298 C299 C300 120.0 . .
C298 C299 H29M 120.0 . .
C300 C299 H29M 120.0 . .
C301 C300 C299 120.0 . .
C301 C300 H30A 120.0 . .
C299 C300 H30A 120.0 . .
C300 C301 C296 120.0 . .
C300 C301 H30B 120.0 . .
C296 C301 H30B 120.0 . .
C30B C30A C30F 120.0 . .
C30B C30A P13 123.6(9) . .
C30F C30A P13 116.4(9) . .
C30C C30B C30A 120.0 . .
C30C C30B H30C 120.0 . .
C30A C30B H30C 120.0 . .
C30B C30C C30D 120.0 . .
C30B C30C H30D 120.0 . .
C30D C30C H30D 120.0 . .
C30E C30D C30C 120.0 . .
C30E C30D H30E 120.0 . .
C30C C30D H30E 120.0 . .
C30D C30E C30F 120.0 . .
C30D C30E H30F 120.0 . .
C30F C30E H30F 120.0 . .
C30E C30F C30A 120.0 . .
C30E C30F H30G 120.0 . .
C30A C30F H30G 120.0 . .
P16 Pd8 S16 92.62(7) . .
P16 Pd8 P15 84.48(7) . .
S16 Pd8 P15 169.88(7) . .
P16 Pd8 S15 167.97(7) . .
S16 Pd8 S15 88.75(7) . .
P15 Pd8 S15 96.11(7) . .
C305 S15 Pd8 104.0(2) . .
C306 S16 Pd8 103.8(2) . .
C327 P15 C321 107.18(13) . .
C327 P15 C302 102.6(2) . .
C321 P15 C302 105.3(2) . .
C327 P15 Pd8 116.96(11) . .
C321 P15 Pd8 117.85(11) . .
C302 P15 Pd8 105.2(2) . .
C339 P16 C333 108.71(13) . .
C339 P16 C303 101.9(3) . .
C333 P16 C303 107.1(2) . .
C339 P16 Pd8 121.60(12) . .
C333 P16 Pd8 108.32(11) . .
C303 P16 Pd8 108.3(2) . .
C313 O15 C310 118.2(7) . .
C320 O16 C317 118.2(8) . .
C303 C302 C304 120.5(7) . .
C303 C302 P15 117.1(5) . .
C304 C302 P15 122.4(6) . .
C304 C303 C302 119.3(6) 2_675 .
C304 C303 P16 124.1(5) 2_675 .
C302 C303 P16 116.6(5) . .
C303 C304 C302 120.2(7) 2_675 .
C303 C304 H304 119.9 2_675 .
C302 C304 H304 119.9 . .
C306 C305 C307 124.8(6) . .
C306 C305 S15 120.7(6) . .
C307 C305 S15 114.3(5) . .
C305 C306 C314 126.7(6) . .
C305 C306 S16 122.2(5) . .
C314 C306 S16 111.1(5) . .
C308 C307 C312 120.0 . .
C308 C307 C305 120.5(4) . .
C312 C307 C305 119.4(4) . .
C309 C308 C307 120.0 . .
C309 C308 H308 120.0 . .
C307 C308 H308 120.0 . .
C308 C309 C310 120.0 . .
C308 C309 H309 120.0 . .
C310 C309 H309 120.0 . .
C311 C310 C309 120.0 . .
C311 C310 O15 118.5(5) . .
C309 C310 O15 121.4(5) . .
C312 C311 C310 120.0 . .
C312 C311 H311 120.0 . .
C310 C311 H311 120.0 . .
C311 C312 C307 120.0 . .
C311 C312 H312 120.0 . .
C307 C312 H312 120.0 . .
O15 C313 H31G 109.5 . .
O15 C313 H31H 109.5 . .
H31G C313 H31H 109.5 . .
O15 C313 H31I 109.5 . .
H31G C313 H31I 109.5 . .
H31H C313 H31I 109.5 . .
C315 C314 C319 120.0 . .
C315 C314 C306 119.6(4) . .
C319 C314 C306 120.4(4) . .
C314 C315 C316 120.0 . .
C314 C315 H315 120.0 . .
C316 C315 H315 120.0 . .
C315 C316 C317 120.0 . .
C315 C316 H316 120.0 . .
C317 C316 H316 120.0 . .
O16 C317 C318 124.1(5) . .
O16 C317 C316 115.9(5) . .
C318 C317 C316 120.0 . .
C319 C318 C317 120.0 . .
C319 C318 H318 120.0 . .
C317 C318 H318 120.0 . .
C318 C319 C314 120.0 . .
C318 C319 H319 120.0 . .
C314 C319 H319 120.0 . .
O16 C320 H32A 109.5 . .
O16 C320 H32B 109.5 . .
H32A C320 H32B 109.5 . .
O16 C320 H32C 109.5 . .
H32A C320 H32C 109.5 . .
H32B C320 H32C 109.5 . .
C322 C321 C326 120.0 . .
C322 C321 P15 118.09(8) . .
C326 C321 P15 121.87(8) . .
C321 C322 C323 120.0 . .
C321 C322 H322 120.0 . .
C323 C322 H322 120.0 . .
C324 C323 C322 120.0 . .
C324 C323 H323 120.0 . .
C322 C323 H323 120.0 . .
C323 C324 C325 120.0 . .
C323 C324 H324 120.0 . .
C325 C324 H324 120.0 . .
C326 C325 C324 120.0 . .
C326 C325 H325 120.0 . .
C324 C325 H325 120.0 . .
C325 C326 C321 120.0 . .
C325 C326 H326 120.0 . .
C321 C326 H326 120.0 . .
C332 C327 C328 120.0 . .
C332 C327 P15 116.86(8) . .
C328 C327 P15 122.97(8) . .
C329 C328 C327 120.0 . .
C329 C328 H328 120.0 . .
C327 C328 H328 120.0 . .
C328 C329 C330 120.0 . .
C328 C329 H329 120.0 . .
C330 C329 H329 120.0 . .
C329 C330 C331 120.0 . .
C329 C330 H330 120.0 . .
C331 C330 H330 120.0 . .
C332 C331 C330 120.0 . .
C332 C331 H331 120.0 . .
C330 C331 H331 120.0 . .
C331 C332 C327 120.0 . .
C331 C332 H332 120.0 . .
C327 C332 H332 120.0 . .
C338 C333 C334 120.0 . .
C338 C333 P16 122.16(8) . .
C334 C333 P16 117.65(8) . .
C335 C334 C333 120.0 . .
C335 C334 H334 120.0 . .
C333 C334 H334 120.0 . .
C336 C335 C334 120.0 . .
C336 C335 H335 120.0 . .
C334 C335 H335 120.0 . .
C335 C336 C337 120.0 . .
C335 C336 H336 120.0 . .
C337 C336 H336 120.0 . .
C336 C337 C338 120.0 . .
C336 C337 H337 120.0 . .
C338 C337 H337 120.0 . .
C333 C338 C337 120.0 . .
C333 C338 H338 120.0 . .
C337 C338 H338 120.0 . .
C340 C339 C344 120.0 . .
C340 C339 P16 122.97(9) . .
C344 C339 P16 116.59(9) . .
C341 C340 C339 120.0 . .
C341 C340 H340 120.0 . .
C339 C340 H340 120.0 . .
C340 C341 C342 120.0 . .
C340 C341 H341 120.0 . .
C342 C341 H341 120.0 . .
C343 C342 C341 120.0 . .
C343 C342 H342 120.0 . .
C341 C342 H342 120.0 . .
C344 C343 C342 120.0 . .
C344 C343 H343 120.0 . .
C342 C343 H343 120.0 . .
C343 C344 C339 120.0 . .
C343 C344 H344 120.0 . .
C339 C344 H344 120.0 . .

loop_
_geom_bond_atom_site_label_1
_geom_bond_atom_site_label_2
_geom_bond_distance
_geom_bond_site_symmetry_2
Pd1 P1 2.264(2) .
Pd1 P2 2.276(2) .
Pd1 S1 2.284(2) .
Pd1 S2 2.288(2) .
Pd2 P3 2.275(2) .
Pd2 P4 2.276(2) .
Pd2 S3 2.286(2) .
Pd2 S4 2.290(2) .
S1 C1 1.763(7) .
S2 C2 1.788(8) .
S3 C3 1.767(8) .
S4 C4 1.771(8) .
P1 C5 1.820(8) .
P1 C39 1.827(3) .
P1 C45 1.828(3) .
P2 C6 1.816(8) .
P2 C51 1.818(3) .
P2 C57 1.825(3) .
P3 C63 1.812(3) .
P3 C9 1.836(7) .
P3 C69 1.851(3) .
P4 C75 1.807(2) .
P4 C8 1.839(7) .
P4 C81 1.848(3) .
O1 C14 1.392(7) .
O1 C17 1.45(2) .
O2 C24 1.391(11) .
O2 C21 1.399(7) .
O3 C28 1.423(12) .
O3 C31 1.474(19) .
C31 H31A 0.9800 .
C31 H31B 0.9800 .
C31 H31C 0.9800 .
O3A C28 1.385(12) .
O3A C31A 1.45(2) .
C31A H31D 0.9800 .
C31A H31E 0.9800 .
C31A H31F 0.9800 .
O4 C38 1.427(19) .
O4 C35 1.462(13) .
C38 H38A 0.9800 .
C38 H38B 0.9800 .
C38 H38C 0.9800 .
O4A C38A 1.405(15) .
O4A C35 1.440(10) .
C38A H38D 0.9800 .
C38A H38E 0.9800 .
C38A H38F 0.9800 .
C5 C10 1.368(10) .
C5 C6 1.438(10) .
C6 C7 1.389(10) .
C9 C8 1.393(10) .
C9 C10 1.395(10) .
C8 C7 1.399(9) .
C10 H10 0.9500 .
C7 H7 0.9500 .
C1 C2 1.343(10) .
C1 C11 1.505(8) .
C2 C18 1.474(8) .
C3 C4 1.348(10) .
C3 C25 1.511(7) .
C4 C32 1.506(8) .
C11 C12 1.3900 .
C11 C16 1.3900 .
C12 C13 1.3900 .
C12 H12 0.9500 .
C13 C14 1.3900 .
C13 H13 0.9500 .
C14 C15 1.3900 .
C15 C16 1.3900 .
C15 H15 0.9500 .
C16 H16 0.9500 .
C17 H17A 0.9800 .
C17 H17B 0.9800 .
C17 H17C 0.9800 .
C18 C19 1.3900 .
C18 C23 1.3900 .
C19 C20 1.3900 .
C19 H19 0.9500 .
C20 C21 1.3900 .
C20 H20 0.9500 .
C21 C22 1.3900 .
C22 C23 1.3900 .
C22 H22 0.9500 .
C23 H23 0.9500 .
C24 H24A 0.9800 .
C24 H24B 0.9800 .
C24 H24C 0.9800 .
C25 C26 1.3900 .
C25 C30 1.3900 .
C26 C27 1.3900 .
C26 H26 0.9500 .
C27 C28 1.3900 .
C27 H27 0.9500 .
C28 C29 1.3900 .
C29 C30 1.3900 .
C29 H29 0.9500 .
C30 H30 0.9500 .
C32 C33 1.3899 .
C32 C37 1.3902 .
C33 C34 1.3900 .
C33 H33 0.9500 .
C34 C35 1.3900 .
C34 H34 0.9500 .
C35 C36 1.3898 .
C36 C37 1.3899 .
C36 H36 0.9500 .
C37 H37 0.9500 .
C39 C40 1.3901 .
C39 C44 1.3904 .
C40 C41 1.3901 .
C40 H40 0.9500 .
C41 C42 1.3900 .
C41 H41 0.9500 .
C42 C43 1.3901 .
C42 H42 0.9500 .
C43 C44 1.3898 .
C43 H43 0.9500 .
C44 H44 0.9500 .
C45 C46 1.3899 .
C45 C50 1.3901 .
C46 C47 1.3902 .
C46 H46 0.9500 .
C47 C48 1.3902 .
C47 H47 0.9500 .
C48 C49 1.3900 .
C48 H48 0.9500 .
C49 C50 1.3902 .
C49 H49 0.9500 .
C50 H50 0.9500 .
C51 C52 1.3900 .
C51 C56 1.3902 .
C52 C53 1.3900 .
C52 H52 0.9500 .
C53 C54 1.3904 .
C53 H53 0.9500 .
C54 C55 1.3901 .
C54 H54 0.9500 .
C55 C56 1.3895 .
C55 H55 0.9500 .
C56 H56 0.9500 .
C57 C58 1.3896 .
C57 C62 1.3903 .
C58 C59 1.3901 .
C58 H58 0.9500 .
C59 C60 1.3900 .
C59 H59 0.9500 .
C60 C61 1.3899 .
C60 H60 0.9500 .
C61 C62 1.3898 .
C61 H61 0.9500 .
C62 H62 0.9500 .
C63 C64 1.3896 .
C63 C68 1.3904 .
C64 C65 1.3896 .
C64 H64 0.9500 .
C65 C66 1.3901 .
C65 H65 0.9500 .
C66 C67 1.3902 .
C66 H66 0.9500 .
C67 C68 1.3899 .
C67 H67 0.9500 .
C68 H68 0.9500 .
C69 C74 1.3898 .
C69 C70 1.3904 .
C70 C71 1.3898 .
C70 H70 0.9500 .
C71 C72 1.3899 .
C71 H71 0.9500 .
C72 C73 1.3899 .
C72 H72 0.9500 .
C73 C74 1.3903 .
C73 H73 0.9500 .
C74 H74 0.9500 .
C75 C80 1.3899 .
C75 C76 1.3902 .
C76 C77 1.3901 .
C76 H76 0.9500 .
C77 C78 1.3902 .
C77 H77 0.9500 .
C78 C79 1.3898 .
C78 H78 0.9500 .
C79 C80 1.3901 .
C79 H79 0.9500 .
C80 H80 0.9500 .
C81 C82 1.3899 .
C81 C86 1.3902 .
C82 C83 1.3902 .
C82 H82 0.9500 .
C83 C84 1.3899 .
C83 H83 0.9500 .
C84 C85 1.3901 .
C84 H84 0.9500 .
C85 C86 1.3899 .
C85 H85 0.9500 .
C86 H86 0.9500 .
Pd3 P5 2.270(2) .
Pd3 S5 2.273(2) .
Pd3 P6 2.275(2) .
Pd3 S6 2.2878(19) .
Pd4 P7 2.268(2) .
Pd4 P8 2.2731(19) .
Pd4 S7 2.2859(19) .
Pd4 S8 2.2890(19) .
S5 C93 1.770(7) .
S6 C94 1.776(7) .
S7 C95 1.782(7) .
S8 C96 1.762(7) .
P5 C131 1.824(3) .
P5 C87 1.835(7) .
P5 C125 1.844(3) .
P6 C143 1.803(3) .
P6 C137 1.818(2) .
P6 C88 1.822(7) .
P7 C89 1.812(7) .
P7 C155 1.818(2) .
P7 C149 1.825(3) .
P8 C167 1.805(2) .
P8 C90 1.825(7) .
P8 C161 1.827(3) .
O5 C100 1.373(7) .
O5 C103 1.394(14) .
O6 C107 1.381(6) .
O6 C110 1.430(10) .
O7 C114 1.373(6) .
O7 C117 1.399(10) .
O8 C121 1.386(6) .
O8 C124 1.421(10) .
C87 C88 1.385(9) .
C87 C91 1.407(9) .
C88 C92 1.400(9) .
C89 C90 1.389(9) .
C89 C91 1.397(9) .
C90 C92 1.391(9) .
C91 H91 0.9500 .
C92 H92 0.9500 .
C93 C94 1.334(10) .
C93 C97 1.515(8) .
C94 C104 1.490(7) .
C95 C96 1.351(10) .
C95 C111 1.491(8) .
C96 C118 1.510(8) .
C97 C98 1.3900 .
C97 C102 1.3900 .
C98 C99 1.3900 .
C98 H98 0.9500 .
C99 C100 1.3900 .
C99 H99 0.9500 .
C100 C101 1.3900 .
C101 C102 1.3900 .
C101 H101 0.9500 .
C102 H102 0.9500 .
C103 H10A 0.9800 .
C103 H10B 0.9800 .
C103 H10C 0.9800 .
C104 C105 1.3900 .
C104 C109 1.3900 .
C105 C106 1.3900 .
C105 H105 0.9500 .
C106 C107 1.3900 .
C106 H106 0.9500 .
C107 C108 1.3900 .
C108 C109 1.3900 .
C108 H108 0.9500 .
C109 H109 0.9500 .
C110 H11A 0.9800 .
C110 H11B 0.9800 .
C110 H11C 0.9800 .
C111 C112 1.3900 .
C111 C116 1.3900 .
C112 C113 1.3900 .
C112 H112 0.9500 .
C113 C114 1.3900 .
C113 H113 0.9500 .
C114 C115 1.3900 .
C115 C116 1.3900 .
C115 H115 0.9500 .
C116 H116 0.9500 .
C117 H11D 0.9800 .
C117 H11E 0.9800 .
C117 H11F 0.9800 .
C118 C119 1.3900 .
C118 C123 1.3900 .
C119 C120 1.3900 .
C119 H119 0.9500 .
C120 C121 1.3900 .
C120 H120 0.9500 .
C121 C122 1.3900 .
C122 C123 1.3900 .
C122 H122 0.9500 .
C123 H123 0.9500 .
C124 H12A 0.9800 .
C124 H12B 0.9800 .
C124 H12C 0.9800 .
C125 C126 1.3900 .
C125 C130 1.3900 .
C126 C127 1.3900 .
C126 H126 0.9500 .
C127 C128 1.3900 .
C127 H127 0.9500 .
C128 C129 1.3900 .
C128 H128 0.9500 .
C129 C130 1.3900 .
C129 H129 0.9500 .
C130 H130 0.9500 .
C131 C136 1.3900 .
C131 C132 1.3900 .
C132 C133 1.3899 .
C132 H132 0.9500 .
C133 C134 1.3896 .
C133 H133 0.9500 .
C134 C135 1.3901 .
C134 H134 0.9500 .
C135 C136 1.3903 .
C135 H135 0.9500 .
C136 H136 0.9500 .
C137 C142 1.3899 .
C137 C138 1.3900 .
C138 C139 1.3904 .
C138 H138 0.9500 .
C139 C140 1.3896 .
C139 H139 0.9500 .
C140 C141 1.3899 .
C140 H140 0.9500 .
C141 C142 1.3900 .
C141 H141 0.9500 .
C143 C144 1.3899 .
C143 C148 1.3901 .
C142 H142 0.9500 .
C144 C145 1.3900 .
C144 H144 0.9500 .
C145 C146 1.3900 .
C145 H145 0.9500 .
C146 C147 1.3903 .
C146 H146 0.9500 .
C147 C148 1.3896 .
C147 H147 0.9500 .
C148 H148 0.9500 .
C149 C150 1.3895 .
C149 C154 1.3901 .
C150 C151 1.3902 .
C150 H150 0.9500 .
C151 C152 1.3897 .
C151 H151 0.9500 .
C152 C153 1.3902 .
C152 H152 0.9500 .
C153 C154 1.3899 .
C153 H153 0.9500 .
C154 H154 0.9500 .
C155 C160 1.3896 .
C155 C156 1.3901 .
C156 C157 1.3899 .
C156 H156 0.9500 .
C157 C158 1.3898 .
C157 H157 0.9500 .
C158 C159 1.3903 .
C158 H158 0.9500 .
C159 C160 1.3898 .
C159 H159 0.9500 .
C160 H160 0.9500 .
C161 C162 1.3899 .
C161 C166 1.3900 .
C162 C163 1.3901 .
C162 H162 0.9500 .
C163 C164 1.3900 .
C163 H163 0.9500 .
C164 C165 1.3899 .
C164 H164 0.9500 .
C165 C166 1.3900 .
C165 H165 0.9500 .
C166 H166 0.9500 .
C167 C168 1.3900 .
C167 C172 1.3902 .
C168 C169 1.3898 .
C168 H168 0.9500 .
C169 C170 1.3899 .
C169 H169 0.9500 .
C170 C171 1.3901 .
C170 H170 0.9500 .
C171 C172 1.3903 .
C171 H171 0.9500 .
C172 H172 0.9500 .
Pd5 P9 2.261(2) .
Pd5 P10 2.272(2) .
Pd5 S9 2.277(2) .
Pd5 S10 2.287(2) .
Pd6 P12 2.258(2) .
Pd6 S12 2.284(2) .
Pd6 P11 2.288(2) .
Pd6 S11 2.295(2) .
S9 C179 1.782(8) .
S10 C180 1.766(7) .
S11 C181 1.765(7) .
S12 C182 1.772(7) .
P9 C217 1.814(3) .
P9 C211 1.815(2) .
P9 C173 1.821(7) .
P10 C229 1.817(3) .
P10 C223 1.817(3) .
P10 C174 1.833(7) .
P11 C241 1.807(3) .
P11 C235 1.831(3) .
P11 C175 1.840(7) .
P12 C253 1.802(8) .
P12 C247 1.819(3) .
P12 C176 1.823(8) .
P12 C23A 1.841(3) .
O9 C18A 1.26(2) .
O9 C189 1.276(15) .
O9 C186 1.358(7) .
O10 C196 1.422(17) .
O10 C193 1.432(10) .
C196 H19A 0.9800 .
C196 H19B 0.9800 .
C196 H19C 0.9800 .
O10A C19A 1.41(2) .
O10A C193 1.424(14) .
C19A H19D 0.9800 .
C19A H19E 0.9800 .
C19A H19F 0.9800 .
O11 C200 1.380(5) .
O11 C203 1.414(9) .
O12 C207 1.370(6) .
O12 C210 1.444(9) .
C173 C177 1.398(10) .
C173 C174 1.409(10) .
C174 C178 1.405(10) .
C175 C176 1.387(10) .
C175 C177 1.390(10) .
C176 C178 1.402(10) .
C177 H177 0.9500 .
C178 H178 0.9500 .
C179 C180 1.361(10) .
C179 C183 1.510(8) .
C180 C190 1.501(8) .
C181 C182 1.355(10) .
C181 C197 1.488(7) .
C182 C204 1.510(8) .
C183 C184 1.3900 .
C183 C188 1.3900 .
C184 C185 1.3900 .
C184 H184 0.9500 .
C185 C186 1.3900 .
C185 H185 0.9500 .
C186 C187 1.3900 .
C187 C188 1.3900 .
C187 H187 0.9500 .
C188 H188 0.9500 .
C189 H18A 0.9800 .
C189 H18B 0.9800 .
C189 H18C 0.9800 .
C18A H18D 0.9800 .
C18A H18E 0.9800 .
C18A H18F 0.9800 .
C190 C191 1.3900 .
C190 C195 1.3900 .
C191 C192 1.3900 .
C191 H191 0.9500 .
C192 C193 1.3900 .
C192 H192 0.9500 .
C193 C194 1.3900 .
C194 C195 1.3900 .
C194 H194 0.9500 .
C195 H195 0.9500 .
C197 C198 1.3902 .
C197 C202 1.3903 .
C198 C199 1.3900 .
C198 H198 0.9500 .
C199 C200 1.3903 .
C199 H199 0.9500 .
C200 C201 1.3898 .
C201 C202 1.3902 .
C201 H201 0.9500 .
C202 H202 0.9500 .
C203 H20A 0.9800 .
C203 H20B 0.9800 .
C203 H20C 0.9800 .
C204 C205 1.3900 .
C204 C209 1.3900 .
C205 C206 1.3900 .
C205 H205 0.9500 .
C206 C207 1.3900 .
C206 H206 0.9500 .
C207 C208 1.3900 .
C208 C209 1.3900 .
C208 H208 0.9500 .
C209 H209 0.9500 .
C210 H21A 0.9800 .
C210 H21B 0.9800 .
C210 H21C 0.9800 .
C211 C212 1.3900 .
C211 C216 1.3900 .
C212 C213 1.3900 .
C212 H212 0.9500 .
C213 C214 1.3900 .
C213 H213 0.9500 .
C214 C215 1.3900 .
C214 H214 0.9500 .
C215 C216 1.3900 .
C215 H215 0.9500 .
C216 H216 0.9500 .
C217 C222 1.3898 .
C217 C218 1.3900 .
C218 C219 1.3901 .
C218 H218 0.9500 .
C219 C220 1.3899 .
C219 H219 0.9500 .
C220 C221 1.3899 .
C220 H220 0.9500 .
C221 C222 1.3898 .
C221 H221 0.9500 .
C222 H222 0.9500 .
C223 C224 1.3896 .
C223 C228 1.3901 .
C224 C225 1.3898 .
C224 H224 0.9500 .
C225 C226 1.3898 .
C225 H225 0.9500 .
C226 C227 1.3904 .
C226 H226 0.9500 .
C227 C228 1.3901 .
C227 H227 0.9500 .
C228 H228 0.9500 .
C229 C234 1.3901 .
C229 C230 1.3902 .
C230 C231 1.3900 .
C230 H230 0.9500 .
C231 C232 1.3895 .
C231 H231 0.9500 .
C232 C233 1.3899 .
C232 H232 0.9500 .
C233 C234 1.3904 .
C233 H233 0.9500 .
C234 H234 0.9500 .
C235 C236 1.3900 .
C235 C240 1.3902 .
C236 C237 1.3898 .
C236 H236 0.9500 .
C237 C238 1.3903 .
C237 H237 0.9500 .
C238 C239 1.3901 .
C238 H238 0.9500 .
C239 C240 1.3896 .
C239 H239 0.9500 .
C240 H240 0.9500 .
C241 C242 1.3901 .
C241 C246 1.3903 .
C242 C243 1.3900 .
C242 H242 0.9500 .
C243 C244 1.3899 .
C243 H243 0.9500 .
C244 C245 1.3898 .
C244 H244 0.9500 .
C245 C246 1.3900 .
C245 H245 0.9500 .
C246 H246 0.9500 .
C247 C248 1.3898 .
C247 C252 1.3903 .
C248 C249 1.3902 .
C248 H248 0.9500 .
C249 C250 1.3900 .
C249 H249 0.9499 .
C250 C251 1.3900 .
C250 H250 0.9500 .
C251 C252 1.3898 .
C251 H251 0.9500 .
C252 H252 0.9500 .
C23A C28A 1.3898 .
C23A C24A 1.3901 .
C24A C25A 1.3901 .
C24A H24D 0.9500 .
C25A C26A 1.3901 .
C25A H25A 0.9500 .
C26A C27A 1.3901 .
C26A H26A 0.9500 .
C27A C28A 1.3901 .
C27A H27G 0.9500 .
C28A H28A 0.9500 .
C253 C254 1.399(11) .
C253 C258 1.399(8) .
C254 C255 1.387(9) .
C254 H254 0.9500 .
C255 C256 1.3902 .
C255 H255 0.9500 .
C256 C257 1.3903 .
C256 H256 0.9500 .
C257 C258 1.3897 .
C257 H257 0.9500 .
C258 H258 0.9500 .
Pd7 P13 2.265(2) .
Pd7 P14 2.274(2) .
Pd7 S13 2.286(2) .
Pd7 S14 2.291(2) .
S13 C262 1.767(8) .
S14 C263 1.771(8) .
P13 C30A 1.758(9) .
P13 C259 1.803(9) .
P13 C296 1.822(9) .
P13 C290 1.862(11) .
P13 C29A 1.886(11) .
P14 C284 1.819(4) .
P14 C278 1.824(4) .
P14 C260 1.838(8) .
O13 C267 1.369(7) .
O13 C270 1.441(10) .
O14 C277 1.388(10) .
O14 C274 1.410(7) .
C259 C260 1.383(11) .
C259 C261 1.405(10) .
C260 C261 1.403(10) 2_576
C261 C260 1.403(10) 2_576
C261 H261 0.9500 .
C262 C263 1.348(10) .
C262 C264 1.495(9) .
C263 C271 1.496(8) .
C264 C265 1.3900 .
C264 C269 1.3900 .
C265 C266 1.3900 .
C265 H265 0.9500 .
C266 C267 1.3900 .
C266 H266 0.9500 .
C267 C268 1.3900 .
C268 C269 1.3900 .
C268 H268 0.9500 .
C269 H269 0.9500 .
C270 H27A 0.9800 .
C270 H27B 0.9800 .
C270 H27C 0.9800 .
C271 C272 1.3900 .
C271 C276 1.3900 .
C272 C273 1.3900 .
C272 H272 0.9500 .
C273 C274 1.3900 .
C273 H273 0.9500 .
C274 C275 1.3900 .
C275 C276 1.3900 .
C275 H275 0.9500 .
C276 H276 0.9500 .
C277 H27D 0.9800 .
C277 H27E 0.9800 .
C277 H27F 0.9800 .
C278 C279 1.3900 .
C278 C283 1.3900 .
C279 C280 1.3900 .
C279 H279 0.9500 .
C280 C281 1.3900 .
C280 H280 0.9500 .
C281 C282 1.3900 .
C281 H281 0.9500 .
C282 C283 1.3900 .
C282 H282 0.9500 .
C283 H283 0.9500 .
C284 C289 1.3896 .
C284 C285 1.3900 .
C285 C286 1.3902 .
C285 H285 0.9500 .
C286 C287 1.3898 .
C286 H286 0.9500 .
C287 C288 1.3903 .
C287 H287 0.9500 .
C288 C289 1.3897 .
C288 H288 0.9500 .
C289 H289 0.9500 .
C290 C291 1.3900 .
C290 C295 1.3900 .
C291 C292 1.3900 .
C291 H29A 0.9500 .
C292 C293 1.3900 .
C292 H29B 0.9500 .
C293 C294 1.3900 .
C293 H29C 0.9500 .
C294 C295 1.3900 .
C294 H29D 0.9500 .
C295 H29E 0.9500 .
C29A C29B 1.3900 .
C29A C29F 1.3900 .
C29B C29C 1.3900 .
C29B H29F 0.9500 .
C29C C29D 1.3900 .
C29C H29G 0.9500 .
C29D C29E 1.3900 .
C29D H29H 0.9500 .
C29E C29F 1.3900 .
C29E H29I 0.9500 .
C29F H29J 0.9500 .
C296 C297 1.3900 .
C296 C301 1.3900 .
C297 C298 1.3900 .
C297 H29K 0.9500 .
C298 C299 1.3900 .
C298 H29L 0.9500 .
C299 C300 1.3900 .
C299 H29M 0.9500 .
C300 C301 1.3900 .
C300 H30A 0.9500 .
C301 H30B 0.9500 .
C30A C30B 1.3900 .
C30A C30F 1.3900 .
C30B C30C 1.3900 .
C30B H30C 0.9500 .
C30C C30D 1.3900 .
C30C H30D 0.9500 .
C30D C30E 1.3900 .
C30D H30E 0.9500 .
C30E C30F 1.3900 .
C30E H30F 0.9500 .
C30F H30G 0.9500 .
Pd8 P16 2.256(2) .
Pd8 S16 2.2786(19) .
Pd8 P15 2.284(2) .
Pd8 S15 2.291(2) .
S15 C305 1.770(7) .
S16 C306 1.769(7) .
P15 C327 1.814(3) .
P15 C321 1.815(3) .
P15 C302 1.856(7) .
P16 C339 1.807(3) .
P16 C333 1.810(3) .
P16 C303 1.811(7) .
O15 C313 1.341(11) .
O15 C310 1.392(7) .
O16 C320 1.360(14) .
O16 C317 1.386(7) .
C302 C303 1.393(9) .
C302 C304 1.407(9) .
C303 C304 1.378(9) 2_675
C304 C303 1.378(9) 2_675
C304 H304 0.9500 .
C305 C306 1.342(10) .
C305 C307 1.517(8) .
C306 C314 1.525(8) .
C307 C308 1.3900 .
C307 C312 1.3900 .
C308 C309 1.3900 .
C308 H308 0.9500 .
C309 C310 1.3900 .
C309 H309 0.9500 .
C310 C311 1.3900 .
C311 C312 1.3900 .
C311 H311 0.9500 .
C312 H312 0.9500 .
C313 H31G 0.9800 .
C313 H31H 0.9800 .
C313 H31I 0.9800 .
C314 C315 1.3900 .
C314 C319 1.3900 .
C315 C316 1.3900 .
C315 H315 0.9500 .
C316 C317 1.3900 .
C316 H316 0.9500 .
C317 C318 1.3900 .
C318 C319 1.3900 .
C318 H318 0.9500 .
C319 H319 0.9500 .
C320 H32A 0.9800 .
C320 H32B 0.9800 .
C320 H32C 0.9800 .
C321 C322 1.3900 .
C321 C326 1.3900 .
C322 C323 1.3900 .
C322 H322 0.9500 .
C323 C324 1.3900 .
C323 H323 0.9500 .
C324 C325 1.3900 .
C324 H324 0.9500 .
C325 C326 1.3900 .
C325 H325 0.9500 .
C326 H326 0.9500 .
C327 C332 1.3900 .
C327 C328 1.3901 .
C328 C329 1.3898 .
C328 H328 0.9500 .
C329 C330 1.3900 .
C329 H329 0.9500 .
C330 C331 1.3904 .
C330 H330 0.9500 .
C331 C332 1.3900 .
C331 H331 0.9500 .
C332 H332 0.9500 .
C333 C338 1.3899 .
C333 C334 1.3900 .
C334 C335 1.3900 .
C334 H334 0.9500 .
C335 C336 1.3899 .
C335 H335 0.9500 .
C336 C337 1.3900 .
C336 H336 0.9500 .
C337 C338 1.3901 .
C337 H337 0.9500 .
C338 H338 0.9500 .
C339 C340 1.3899 .
C339 C344 1.3900 .
C340 C341 1.3897 .
C340 H340 0.9500 .
C341 C342 1.3900 .
C341 H341 0.9500 .
C342 C343 1.3899 .
C342 H342 0.9500 .
C343 C344 1.3897 .
C343 H343 0.9500 .
C344 H344 0.9500 .

loop_
_platon_squeeze_void_nr
_platon_squeeze_void_average_x
_platon_squeeze_void_average_y
_platon_squeeze_void_average_z
_platon_squeeze_void_volume
_platon_squeeze_void_count_electrons
_platon_squeeze_void_content
1 0.500 0.000 0.500 2082 1030 ' '
2 0.822 0.016 0.960 10 3 ' '
3 0.206 0.500 1.000 1332 646 ' '
4 1.000 0.500 0.500 633 337 ' '
5 0.178 0.984 0.040 8 2 ' '
